data_4316988
loop_
_publ_author_name
'Constantina Papatriantafyllopoulou'
'Theocharis C. Stamatatos'
'Constantinos G. Efthymiou'
'Luis Cunha-Silva'
'Filipe A. Almeida Paz'
'Spyros P. Perlepes'
'George Christou'

_publ_section_title
;
 A High-Nuclearity 3d/4f Metal Oxime Cluster: An Unusual Ni8Dy8
 "Core-Shell" Complex from the Use of 2-Pyridinealdoxime
;
_journal_name_full 'Inorganic Chemistry'
_journal_page_first 9743
_journal_page_last 9745
_journal_paper_doi 10.1021/ic101581g
_journal_volume 49
_journal_year 2010
_chemical_formula_sum 'C351 H368 Cl10 Dy16 N114 Ni16 O137'
_chemical_formula_weight 12269.45
_chemical_name_systematic
; 
 ? 
;
_space_group_IT_number 14
_symmetry_cell_setting monoclinic
_symmetry_space_group_name_Hall '-P 2ybc'
_symmetry_space_group_name_H-M 'P 1 21/c 1'
_atom_sites_solution_hydrogens geom
_atom_sites_solution_primary direct
_atom_sites_solution_secondary difmap
_audit_creation_date '03 September 2010'
_audit_creation_method 'SHELXL-97, manual editing plus enCIFer'
_cell_angle_alpha 90.00
_cell_angle_beta 92.813(5)
_cell_angle_gamma 90.00
_cell_formula_units_Z 4
_cell_length_a 21.9726(17)
_cell_length_b 33.018(2)
_cell_length_c 64.448(5)
_cell_measurement_reflns_used 8190
_cell_measurement_temperature 150(2)
_cell_measurement_theta_max 24.99
_cell_measurement_theta_min 2.24
_cell_volume 46700(6)
_computing_cell_refinement 'APEX2 '
_computing_data_collection 'APEX2 (Bruker, 2006)'
_computing_data_reduction 'SAINT+ (Bruker, 1997-2005)'
_computing_molecular_graphics 'DIAMOND (Brandenburg, 2006)'
_computing_publication_material 'SHELXTL '
_computing_structure_refinement 'SHELXTL '
_computing_structure_solution 'SHELXTL (Bruker 2001)'
_diffrn_ambient_temperature 150(2)
_diffrn_measured_fraction_theta_full 0.996
_diffrn_measured_fraction_theta_max 0.996
_diffrn_measurement_device_type 'Bruker X8 Kappa CCD APEX II'
_diffrn_measurement_method 'omega/phi scans'
_diffrn_radiation_monochromator graphite
_diffrn_radiation_source 'fine-focus sealed tube'
_diffrn_radiation_type MoK\a
_diffrn_radiation_wavelength 0.71073
_diffrn_reflns_av_R_equivalents 0.1132
_diffrn_reflns_av_sigmaI/netI 0.1546
_diffrn_reflns_limit_h_max 28
_diffrn_reflns_limit_h_min -27
_diffrn_reflns_limit_k_max 35
_diffrn_reflns_limit_k_min -42
_diffrn_reflns_limit_l_max 83
_diffrn_reflns_limit_l_min -71
_diffrn_reflns_number 415585
_diffrn_reflns_theta_full 27.51
_diffrn_reflns_theta_max 27.51
_diffrn_reflns_theta_min 0.69
_exptl_absorpt_coefficient_mu 3.300
_exptl_absorpt_correction_T_max 0.7338
_exptl_absorpt_correction_T_min 0.5305
_exptl_absorpt_correction_type multi-scan
_exptl_absorpt_process_details
;
 SADABS (Sheldrick, 1997)
;
_exptl_crystal_colour Orange
_exptl_crystal_density_diffrn 1.745
_exptl_crystal_density_method 'not measured'
_exptl_crystal_description Prism
_exptl_crystal_F_000 24168
_exptl_crystal_size_max 0.22
_exptl_crystal_size_mid 0.11
_exptl_crystal_size_min 0.10
_refine_diff_density_max 6.177
_refine_diff_density_min -5.761
_refine_diff_density_rms 0.373
_refine_ls_extinction_method none
_refine_ls_goodness_of_fit_ref 0.993
_refine_ls_hydrogen_treatment mixed
_refine_ls_matrix_type fullcycle
_refine_ls_number_parameters 5269
_refine_ls_number_reflns 107009
_refine_ls_number_restraints 115
_refine_ls_restrained_S_all 0.993
_refine_ls_R_factor_all 0.1470
_refine_ls_R_factor_gt 0.0818
_refine_ls_shift/su_max 0.055
_refine_ls_shift/su_mean 0.009
_refine_ls_structure_factor_coef Fsqd
_refine_ls_weighting_details 'calc w=1/[\s^2^(Fo^2^)+(0.1277P)^2^+0.0000P] where P=(Fo^2^+2Fc^2^)/3'
_refine_ls_weighting_scheme calc
_refine_ls_wR_factor_gt 0.2093
_refine_ls_wR_factor_ref 0.2350
_reflns_number_gt 58432
_reflns_number_total 107009
_reflns_threshold_expression I>2\s(I)
_cod_data_source_file ic101581g_si_001.cif
_cod_data_source_block Ni8Dy8
_cod_depositor_comments
;
The following automatic conversions were performed:

'_symmetry_cell_setting' value 'Monoclinic' changed to 'monoclinic'
according to the built-in table from CIF Core dictionary named
'cif_core.dic' version 2.4.1 from
2010-06-29.

'_exptl_absorpt_correction_type' value 'Multi-scan'
changed to 'multi-scan' according to the built-in table from CIF Core
dictionary named 'cif_core.dic' version 2.4.1 from 2010-06-29.

Automatic conversion script
Id: cif_fix_values 1646 2011-03-28 12:23:43Z adriana 
;
_cod_original_sg_symbol_H-M 'P 21/c'
_cod_database_code 4316988

loop_
_symmetry_equiv_pos_as_xyz
'x, y, z'
'-x, y+1/2, -z+1/2'
'-x, -y, -z'
'x, -y-1/2, z-1/2'

loop_
_atom_site_label
_atom_site_type_symbol
_atom_site_fract_x
_atom_site_fract_y
_atom_site_fract_z
_atom_site_U_iso_or_equiv
_atom_site_adp_type
_atom_site_occupancy
_atom_site_symmetry_multiplicity
_atom_site_calc_flag
_atom_site_refinement_flags
_atom_site_disorder_assembly
_atom_site_disorder_group
Dy1_1 Dy 0.32626(2) 0.403655(16) 0.073287(9) 0.01914(12) Uani 1 1 d . . .
Dy2_1 Dy 0.48767(2) 0.407814(16) 0.074006(9) 0.01959(12) Uani 1 1 d . . .
Dy3_1 Dy 0.30218(2) 0.515770(16) 0.088716(9) 0.02109(12) Uani 1 1 d . . .
Dy4_1 Dy 0.41010(2) 0.442177(16) 0.120841(9) 0.01848(12) Uani 1 1 d . . .
Dy5_1 Dy 0.58363(2) 0.460019(17) 0.119641(9) 0.02035(12) Uani 1 1 d . . .
Dy6_1 Dy 0.51053(2) 0.292947(16) 0.065200(9) 0.02041(12) Uani 1 1 d . . .
Dy7_1 Dy 0.41576(2) 0.336791(16) 0.110219(9) 0.01762(12) Uani 1 1 d . . .
Dy8_1 Dy 0.24185(2) 0.321330(16) 0.105516(9) 0.02139(12) Uani 1 1 d . . .
Ni1_1 Ni 0.65052(6) 0.40927(5) 0.05000(2) 0.0223(3) Uani 1 1 d . . .
Ni2_1 Ni 0.15536(7) 0.41682(5) 0.05166(3) 0.0290(4) Uani 1 1 d . . .
Ni3_1 Ni 0.40967(7) 0.21757(4) 0.12162(3) 0.0227(3) Uani 1 1 d . . .
Ni4_1 Ni 0.13784(7) 0.22853(5) 0.08730(3) 0.0304(4) Uani 1 1 d . . .
Ni5_1 Ni 0.65897(7) 0.22407(5) 0.06394(3) 0.0259(4) Uani 1 1 d . . .
Ni6_1 Ni 0.41757(7) 0.54144(5) 0.15610(3) 0.0254(4) Uani 1 1 d . . .
Ni7_1 Ni 0.68659(7) 0.55822(5) 0.12106(3) 0.0323(4) Uani 1 1 d . . .
Ni8_1 Ni 0.15769(8) 0.57746(5) 0.10265(3) 0.0325(4) Uani 1 1 d . . .
O1_1 O 0.4076(3) 0.39962(19) 0.09495(11) 0.0222(18) Uani 1 1 d D . .
O2_1 O 0.3813(5) 0.4534(3) 0.06824(12) 0.245(17) Uani 1 1 d D . .
N1A_1 N 0.3886(4) 0.4905(3) 0.06517(15) 0.020(2) Uani 1 1 d . . .
O4_1 O 0.3214(3) 0.4482(2) 0.10051(12) 0.0207(17) Uani 1 1 d D . .
O5_1 O 0.4925(3) 0.4592(2) 0.09931(12) 0.0175(17) Uani 1 1 d . . .
O6_1 O 0.5875(3) 0.4137(2) 0.09125(12) 0.0184(17) Uani 1 1 d . . .
O7_1 O 0.5386(3) 0.3583(2) 0.05324(13) 0.0215(18) Uani 1 1 d . . .
O8_1 O 0.5029(3) 0.3434(2) 0.09060(12) 0.0182(17) Uani 1 1 d . . .
O9_1 O 0.3280(3) 0.3380(2) 0.08689(13) 0.0189(17) Uani 1 1 d . . .
O10_1 O 0.2308(3) 0.3859(2) 0.08894(13) 0.0236(19) Uani 1 1 d . . .
O11_1 O 0.2675(4) 0.4655(2) 0.06325(13) 0.0257(19) Uani 1 1 d . . .
O12_1 O 0.2769(3) 0.3807(2) 0.04249(14) 0.029(2) Uani 1 1 d . . .
O13_1 O 0.3332(3) 0.2938(2) 0.12100(13) 0.0225(18) Uani 1 1 d . . .
O14_1 O 0.4299(3) 0.2790(2) 0.08741(13) 0.0207(18) Uani 1 1 d . . .
O15_1 O 0.4737(4) 0.2961(2) 0.13404(13) 0.0244(19) Uani 1 1 d . . .
O16_1 O 0.1929(4) 0.2725(3) 0.12561(14) 0.031(2) Uani 1 1 d . . .
O17_1 O 0.2598(4) 0.2681(2) 0.08368(14) 0.031(2) Uani 1 1 d . . .
O18_1 O 0.1498(4) 0.3196(2) 0.08735(14) 0.031(2) Uani 1 1 d . . .
O19_1 O 0.3580(3) 0.3784(2) 0.13151(13) 0.0218(18) Uani 1 1 d . . .
O20_1 O 0.4728(3) 0.3872(2) 0.13247(12) 0.0213(18) Uani 1 1 d . . .
O21_1 O 0.5275(4) 0.2280(2) 0.07608(14) 0.028(2) Uani 1 1 d . . .
O22_1 O 0.5643(4) 0.2704(2) 0.03711(14) 0.028(2) Uani 1 1 d . . .
O23_1 O 0.6076(4) 0.3012(2) 0.08128(14) 0.029(2) Uani 1 1 d . . .
O24_1 O 0.4106(4) 0.3763(2) 0.05289(12) 0.0221(18) Uani 1 1 d . . .
O25_1 O 0.5289(3) 0.4528(3) 0.04988(13) 0.030(2) Uani 1 1 d . . .
O26_1 O 0.4958(3) 0.4747(2) 0.13950(12) 0.0201(18) Uani 1 1 d . . .
O27_1 O 0.3918(3) 0.5130(2) 0.11110(13) 0.0210(18) Uani 1 1 d . . .
O28_1 O 0.3593(3) 0.4598(2) 0.15015(13) 0.0227(18) Uani 1 1 d . . .
O29_1 O 0.6699(4) 0.4749(2) 0.10263(13) 0.029(2) Uani 1 1 d . . .
O30_1 O 0.5607(3) 0.5264(2) 0.10978(15) 0.031(2) Uani 1 1 d . . .
O31_1 O 0.6391(4) 0.4905(3) 0.14778(13) 0.030(2) Uani 1 1 d . . .
O32_1 O 0.2418(3) 0.5597(2) 0.06798(14) 0.026(2) Uani 1 1 d . . .
O33_1 O 0.2908(4) 0.5644(2) 0.11348(13) 0.029(2) Uani 1 1 d . . .
O34_1 O 0.2108(4) 0.4940(3) 0.10177(15) 0.035(2) Uani 1 1 d . . .
N1_1 N 0.6343(4) 0.3993(3) 0.08090(16) 0.022(2) Uani 1 1 d . . .
N2_1 N 0.5834(4) 0.3709(3) 0.04070(16) 0.021(2) Uani 1 1 d . . .
N3_1 N 0.1784(5) 0.4052(3) 0.08208(17) 0.028(2) Uani 1 1 d . . .
N4_1 N 0.2181(4) 0.4624(3) 0.05018(16) 0.019(2) Uani 1 1 d . . .
N5_1 N 0.1284(4) 0.4445(3) 0.02286(18) 0.034(3) Uani 1 1 d . . .
N6_1 N 0.2161(5) 0.3746(3) 0.04171(16) 0.029(2) Uani 1 1 d . . .
N7_1 N 0.0984(5) 0.3661(4) 0.0459(2) 0.046(3) Uani 1 1 d . . .
N8_1 N 0.0892(4) 0.4502(3) 0.06705(17) 0.032(3) Uani 1 1 d . . .
N9_1 N 0.3463(4) 0.2588(3) 0.13121(16) 0.022(2) Uani 1 1 d . . .
N10_1 N 0.4050(4) 0.2430(3) 0.09251(16) 0.021(2) Uani 1 1 d . . .
N11_1 N 0.3505(4) 0.1775(3) 0.10577(18) 0.028(3) Uani 1 1 d . . .
N12_1 N 0.4786(4) 0.2558(3) 0.12988(15) 0.022(2) Uani 1 1 d . . .
N13_1 N 0.4850(4) 0.1792(3) 0.11871(16) 0.026(2) Uani 1 1 d . . .
N14_1 N 0.3884(4) 0.1942(3) 0.15100(16) 0.025(2) Uani 1 1 d . . .
N15_1 N 0.1780(4) 0.2363(3) 0.11676(17) 0.029(2) Uani 1 1 d . . .
N16_1 N 0.2156(5) 0.2462(3) 0.07369(17) 0.033(3) Uani 1 1 d . . .
N17_1 N 0.1202(5) 0.2117(4) 0.05548(18) 0.041(3) Uani 1 1 d . . .
N18_1 N 0.1129(4) 0.2883(3) 0.08771(15) 0.021(2) Uani 1 1 d . . .
N19_1 N 0.0437(5) 0.2236(3) 0.09307(18) 0.033(3) Uani 1 1 d . . .
N20_1 N 0.1531(5) 0.1676(3) 0.09760(18) 0.032(3) Uani 1 1 d . . .
N21_1 N 0.2964(4) 0.3712(3) 0.13088(15) 0.020(2) Uani 1 1 d . . .
N22_1 N 0.1771(4) 0.3553(3) 0.13270(17) 0.028(2) Uani 1 1 d . . .
N23_1 N 0.5330(4) 0.3940(3) 0.13358(16) 0.024(2) Uani 1 1 d . . .
N24_1 N 0.6550(4) 0.4068(3) 0.13857(16) 0.024(2) Uani 1 1 d . . .
N25_1 N 0.5740(4) 0.2044(3) 0.07049(15) 0.022(2) Uani 1 1 d . . .
N26_1 N 0.6226(4) 0.2586(3) 0.03978(17) 0.026(2) Uani 1 1 d . . .
N27_1 N 0.7382(5) 0.2382(3) 0.04695(18) 0.034(3) Uani 1 1 d . . .
N28_1 N 0.6467(4) 0.2700(3) 0.08421(17) 0.025(2) Uani 1 1 d . . .
N29_1 N 0.7118(5) 0.2045(3) 0.09076(16) 0.030(2) Uani 1 1 d . . .
N30_1 N 0.6589(5) 0.1630(3) 0.05238(17) 0.035(3) Uani 1 1 d . . .
N31_1 N 0.4188(4) 0.3361(3) 0.04905(15) 0.018(2) Uani 1 1 d . . .
N32_1 N 0.4366(4) 0.2575(3) 0.03878(16) 0.027(2) Uani 1 1 d . . .
N33_1 N 0.6634(4) 0.4036(3) 0.01791(17) 0.028(2) Uani 1 1 d . . .
N34_1 N 0.5902(4) 0.4568(3) 0.04932(16) 0.026(2) Uani 1 1 d . . .
N35_1 N 0.7104(4) 0.4586(3) 0.05347(16) 0.026(2) Uani 1 1 d . . .
N36_1 N 0.7193(4) 0.3677(3) 0.05794(16) 0.025(2) Uani 1 1 d . . .
N37_1 N 0.4854(4) 0.4981(3) 0.15571(14) 0.016(2) Uani 1 1 d . . .
N38_1 N 0.4158(4) 0.5421(3) 0.12404(16) 0.024(2) Uani 1 1 d . . .
N39_1 N 0.4727(5) 0.5920(3) 0.15019(17) 0.029(2) Uani 1 1 d . . .
N40_1 N 0.3508(5) 0.4984(3) 0.15568(16) 0.028(2) Uani 1 1 d . . .
N41_1 N 0.3407(5) 0.5766(3) 0.16257(19) 0.039(3) Uani 1 1 d . . .
N42_1 N 0.4497(5) 0.5386(3) 0.18810(17) 0.034(3) Uani 1 1 d . . .
N43_1 N 0.7097(4) 0.5024(3) 0.10973(16) 0.026(2) Uani 1 1 d . . .
N44_1 N 0.6040(5) 0.5523(3) 0.10565(17) 0.027(2) Uani 1 1 d . . .
N45_1 N 0.6973(5) 0.5965(3) 0.0954(2) 0.044(3) Uani 1 1 d . . .
N46_1 N 0.6536(5) 0.5301(3) 0.14635(16) 0.030(2) Uani 1 1 d . . .
N47_1 N 0.6756(6) 0.6071(4) 0.14133(19) 0.045(3) Uani 1 1 d . . .
N48_1 N 0.7820(5) 0.5568(3) 0.1284(2) 0.044(3) Uani 1 1 d . . .
N49_1 N 0.1850(4) 0.5675(3) 0.07314(16) 0.026(2) Uani 1 1 d . . .
N50_1 N 0.2451(5) 0.5908(3) 0.11260(18) 0.036(3) Uani 1 1 d . . .
N51_1 N 0.1565(6) 0.6420(3) 0.10308(19) 0.044(3) Uani 1 1 d . . .
N52_1 N 0.1740(4) 0.5183(3) 0.11139(17) 0.029(2) Uani 1 1 d . . .
N53_1 N 0.1158(5) 0.5747(3) 0.13148(18) 0.038(3) Uani 1 1 d . . .
N54_1 N 0.0728(5) 0.5768(4) 0.0855(2) 0.044(3) Uani 1 1 d . . .
N55_1 N 0.3710(4) 0.5693(3) 0.07308(17) 0.027(2) Uani 1 1 d . . .
C1A_1 C 0.4232(4) 0.5157(3) 0.05725(17) 0.016(2) Uani 1 1 d . . .
H56_1 H 0.4530 0.5067 0.0481 0.020 Uiso 1 1 calc R . .
C1_1 C 0.2116(5) 0.4875(4) 0.0360(2) 0.028(3) Uani 1 1 d . . .
H1_1 H 0.2372 0.5106 0.0351 0.034 Uiso 1 1 calc R . .
C2_1 C 0.1603(5) 0.4790(4) 0.0204(2) 0.027(3) Uani 1 1 d . . .
C3_1 C 0.0827(6) 0.4363(4) 0.0099(2) 0.037(4) Uani 1 1 d . . .
H3_1 H 0.0623 0.4112 0.0113 0.045 Uiso 1 1 calc R . .
C4_1 C 0.0623(7) 0.4621(5) -0.0059(2) 0.048(4) Uani 1 1 d . . .
H4_1 H 0.0272 0.4557 -0.0144 0.058 Uiso 1 1 calc R . .
C5_1 C 0.0945(6) 0.4975(5) -0.0088(2) 0.041(4) Uani 1 1 d . . .
H5_1 H 0.0830 0.5154 -0.0199 0.050 Uiso 1 1 calc R . .
C6_1 C 0.1440(7) 0.5065(5) 0.0046(2) 0.043(4) Uani 1 1 d . . .
H6_1 H 0.1663 0.5309 0.0030 0.052 Uiso 1 1 calc R . .
C7_1 C 0.1913(6) 0.3425(4) 0.0348(2) 0.035(3) Uani 1 1 d . . .
H7_1 H 0.2154 0.3220 0.0290 0.042 Uiso 1 1 calc R . .
C8_1 C 0.1255(6) 0.3371(4) 0.0357(2) 0.037(3) Uani 1 1 d . . .
C9_1 C 0.0390(6) 0.3629(5) 0.0481(3) 0.052(5) Uani 1 1 d . . .
H9_1 H 0.0172 0.3833 0.0550 0.062 Uiso 1 1 calc R . .
C10_1 C 0.0087(9) 0.3274(6) 0.0398(3) 0.073(7) Uani 1 1 d . . .
H10_1 H -0.0336 0.3247 0.0419 0.087 Uiso 1 1 calc R . .
C11_1 C 0.0348(9) 0.2989(6) 0.0296(4) 0.080(7) Uani 1 1 d . . .
H11_1 H 0.0137 0.2757 0.0242 0.095 Uiso 1 1 calc R . .
C12_1 C 0.0959(7) 0.3054(5) 0.0273(3) 0.062(5) Uani 1 1 d . . .
H12_1 H 0.1178 0.2866 0.0194 0.074 Uiso 1 1 calc R . .
C13_1 C 0.0920(5) 0.4427(4) 0.0873(2) 0.033(3) Uani 1 1 d . . .
C14_1 C 0.1452(5) 0.4201(4) 0.0955(2) 0.027(3) Uani 1 1 d . . .
H14_1 H 0.1541 0.4169 0.1100 0.032 Uiso 1 1 calc R . .
C15_1 C 0.0486(6) 0.4576(4) 0.1000(2) 0.036(3) Uani 1 1 d . . .
H15_1 H 0.0509 0.4517 0.1145 0.043 Uiso 1 1 calc R . .
C16_1 C 0.0016(6) 0.4812(5) 0.0915(3) 0.052(4) Uani 1 1 d . . .
H16_1 H -0.0284 0.4923 0.1000 0.063 Uiso 1 1 calc R . .
C17_1 C -0.0003(7) 0.4880(5) 0.0704(3) 0.055(5) Uani 1 1 d . . .
H17_1 H -0.0323 0.5038 0.0642 0.066 Uiso 1 1 calc R . .
C18_1 C 0.0422(6) 0.4725(4) 0.0587(2) 0.040(4) Uani 1 1 d . . .
H18_1 H 0.0395 0.4772 0.0442 0.048 Uiso 1 1 calc R . .
C19_1 C 0.3699(5) 0.2251(3) 0.0795(2) 0.022(3) Uani 1 1 d . . .
H19_1 H 0.3614 0.2362 0.0660 0.026 Uiso 1 1 calc R . .
C20_1 C 0.3427(5) 0.1869(3) 0.08563(19) 0.024(3) Uani 1 1 d . . .
C21_1 C 0.3281(5) 0.1421(3) 0.1118(2) 0.030(3) Uani 1 1 d . . .
H21_1 H 0.3332 0.1350 0.1261 0.036 Uiso 1 1 calc R . .
C22_1 C 0.2981(6) 0.1151(4) 0.0986(2) 0.038(4) Uani 1 1 d . . .
H22_1 H 0.2828 0.0903 0.1037 0.046 Uiso 1 1 calc R . .
C23_1 C 0.2909(6) 0.1248(4) 0.0782(3) 0.044(4) Uani 1 1 d . . .
H23_1 H 0.2723 0.1063 0.0685 0.053 Uiso 1 1 calc R . .
C24_1 C 0.3113(7) 0.1621(4) 0.0716(2) 0.040(4) Uani 1 1 d . . .
H24_1 H 0.3038 0.1705 0.0576 0.048 Uiso 1 1 calc R . .
C25_1 C 0.5337(5) 0.2401(4) 0.1301(2) 0.030(3) Uani 1 1 d . . .
H25_1 H 0.5688 0.2560 0.1335 0.036 Uiso 1 1 calc R . .
C26_1 C 0.5388(5) 0.1973(4) 0.1249(2) 0.028(3) Uani 1 1 d . . .
C27_1 C 0.4885(6) 0.1422(4) 0.1119(2) 0.029(3) Uani 1 1 d . . .
H27_1 H 0.4518 0.1292 0.1071 0.035 Uiso 1 1 calc R . .
C28_1 C 0.5428(6) 0.1204(4) 0.1112(2) 0.035(3) Uani 1 1 d . . .
H28_1 H 0.5435 0.0936 0.1060 0.042 Uiso 1 1 calc R . .
C29_1 C 0.5958(7) 0.1396(4) 0.1185(2) 0.040(4) Uani 1 1 d . . .
H29_1 H 0.6333 0.1252 0.1190 0.048 Uiso 1 1 calc R . .
C30_1 C 0.5944(6) 0.1777(4) 0.1248(2) 0.033(3) Uani 1 1 d . . .
H30_1 H 0.6309 0.1913 0.1292 0.040 Uiso 1 1 calc R . .
C31_1 C 0.3407(5) 0.2143(4) 0.1591(2) 0.031(3) Uani 1 1 d . . .
C32_1 C 0.3224(5) 0.2514(4) 0.1479(2) 0.028(3) Uani 1 1 d . . .
H32_1 H 0.2930 0.2692 0.1532 0.034 Uiso 1 1 calc R . .
C33_1 C 0.3149(7) 0.2027(4) 0.1772(2) 0.043(4) Uani 1 1 d . . .
H33_1 H 0.2826 0.2179 0.1825 0.051 Uiso 1 1 calc R . .
C34_1 C 0.3362(7) 0.1691(5) 0.1874(3) 0.057(5) Uani 1 1 d . . .
H34_1 H 0.3191 0.1603 0.1998 0.068 Uiso 1 1 calc R . .
C35_1 C 0.3837(8) 0.1481(5) 0.1789(3) 0.055(5) Uani 1 1 d . . .
H35_1 H 0.3992 0.1243 0.1855 0.066 Uiso 1 1 calc R . .
C36_1 C 0.4084(6) 0.1616(4) 0.1610(2) 0.035(3) Uani 1 1 d . . .
H36_1 H 0.4412 0.1468 0.1556 0.042 Uiso 1 1 calc R . .
C37_1 C 0.2196(6) 0.2392(4) 0.0551(2) 0.036(3) Uani 1 1 d . . .
H37_1 H 0.2544 0.2473 0.0479 0.043 Uiso 1 1 calc R . .
C38_1 C 0.1686(6) 0.2178(5) 0.0441(2) 0.039(3) Uani 1 1 d . . .
C39_1 C 0.0710(6) 0.1930(5) 0.0467(2) 0.046(4) Uani 1 1 d . . .
H39_1 H 0.0360 0.1893 0.0546 0.056 Uiso 1 1 calc R . .
C40_1 C 0.0707(9) 0.1791(8) 0.0265(3) 0.093(8) Uani 1 1 d . . .
H40_1 H 0.0361 0.1651 0.0208 0.112 Uiso 1 1 calc R . .
C41_1 C 0.1183(8) 0.1853(6) 0.0150(3) 0.068(6) Uani 1 1 d . . .
H41_1 H 0.1176 0.1766 0.0009 0.081 Uiso 1 1 calc R . .
C42_1 C 0.1695(6) 0.2050(5) 0.0239(3) 0.054(5) Uani 1 1 d . . .
H42_1 H 0.2044 0.2094 0.0161 0.064 Uiso 1 1 calc R . .
C43_1 C 0.0566(6) 0.2955(4) 0.0900(2) 0.033(3) Uani 1 1 d . . .
H43_1 H 0.0411 0.3223 0.0907 0.039 Uiso 1 1 calc R . .
C44_1 C 0.0170(6) 0.2596(5) 0.0915(2) 0.045(4) Uani 1 1 d . . .
C45_1 C 0.0099(6) 0.1911(5) 0.0942(2) 0.044(4) Uani 1 1 d . . .
H45_1 H 0.0294 0.1654 0.0949 0.053 Uiso 1 1 calc R . .
C46_1 C -0.0538(6) 0.1926(5) 0.0945(2) 0.046(4) Uani 1 1 d . . .
H46_1 H -0.0777 0.1686 0.0948 0.055 Uiso 1 1 calc R . .
C47_1 C -0.0800(6) 0.2303(5) 0.0944(2) 0.047(4) Uani 1 1 d . . .
H47_1 H -0.1229 0.2327 0.0951 0.056 Uiso 1 1 calc R . .
C48_1 C -0.0449(6) 0.2646(4) 0.0933(3) 0.044(4) Uani 1 1 d . . .
H48_1 H -0.0627 0.2908 0.0937 0.053 Uiso 1 1 calc R . .
C49_1 C 0.1716(6) 0.1661(4) 0.1178(2) 0.040(4) Uani 1 1 d . . .
C50_1 C 0.1873(5) 0.2033(3) 0.1276(2) 0.034(3) Uani 1 1 d . . .
H50_1 H 0.2039 0.2043 0.1415 0.041 Uiso 1 1 calc R . .
C51_1 C 0.1753(7) 0.1288(4) 0.1290(3) 0.056(5) Uani 1 1 d . . .
H51_1 H 0.1870 0.1279 0.1434 0.067 Uiso 1 1 calc R . .
C52_1 C 0.1608(8) 0.0937(5) 0.1176(3) 0.060(5) Uani 1 1 d . . .
H52_1 H 0.1630 0.0682 0.1244 0.073 Uiso 1 1 calc R . .
C53_1 C 0.1440(7) 0.0951(5) 0.0975(3) 0.055(5) Uani 1 1 d . . .
H53_1 H 0.1345 0.0709 0.0901 0.066 Uiso 1 1 calc R . .
C54_1 C 0.1404(7) 0.1331(4) 0.0874(3) 0.052(4) Uani 1 1 d . . .
H54_1 H 0.1287 0.1341 0.0730 0.063 Uiso 1 1 calc R . .
C55_1 C 0.2678(5) 0.3906(4) 0.1445(2) 0.026(3) Uani 1 1 d . . .
H55_1 H 0.2886 0.4089 0.1537 0.031 Uiso 1 1 calc R . .
C56_1 C 0.2024(6) 0.3841(4) 0.14550(19) 0.028(3) Uani 1 1 d . . .
C57_1 C 0.1170(6) 0.3490(4) 0.1328(2) 0.032(3) Uani 1 1 d . . .
H57_1 H 0.0997 0.3287 0.1239 0.039 Uiso 1 1 calc R . .
C58_1 C 0.0783(6) 0.3704(5) 0.1453(2) 0.041(4) Uani 1 1 d . . .
H58_1 H 0.0357 0.3654 0.1450 0.049 Uiso 1 1 calc R . .
C59_1 C 0.1061(6) 0.4001(4) 0.1584(2) 0.037(3) Uani 1 1 d . . .
H59_1 H 0.0812 0.4161 0.1669 0.044 Uiso 1 1 calc R . .
C60_1 C 0.1688(6) 0.4068(4) 0.1594(2) 0.033(3) Uani 1 1 d . . .
H60_1 H 0.1876 0.4256 0.1689 0.039 Uiso 1 1 calc R . .
C62_1 C 0.5660(5) 0.3660(3) 0.14243(19) 0.026(3) Uani 1 1 d . . .
H62_1 H 0.5475 0.3424 0.1477 0.031 Uiso 1 1 calc R . .
C63_1 C 0.6325(6) 0.3711(4) 0.14428(18) 0.026(3) Uani 1 1 d . . .
C64_1 C 0.7154(5) 0.4120(4) 0.1404(2) 0.028(3) Uani 1 1 d . . .
H64_1 H 0.7314 0.4379 0.1373 0.034 Uiso 1 1 calc R . .
C65_1 C 0.7555(6) 0.3819(4) 0.1465(2) 0.032(3) Uani 1 1 d . . .
H65_1 H 0.7982 0.3861 0.1464 0.039 Uiso 1 1 calc R . .
C66_1 C 0.7315(5) 0.3448(4) 0.1530(2) 0.032(3) Uani 1 1 d . . .
H66_1 H 0.7576 0.3235 0.1579 0.038 Uiso 1 1 calc R . .
C67_1 C 0.6699(5) 0.3401(4) 0.1521(2) 0.032(3) Uani 1 1 d . . .
H67_1 H 0.6524 0.3157 0.1568 0.039 Uiso 1 1 calc R . .
C68_1 C 0.6606(5) 0.2678(4) 0.0251(2) 0.029(3) Uani 1 1 d . . .
H68_1 H 0.6475 0.2815 0.0128 0.035 Uiso 1 1 calc R . .
C69_1 C 0.7252(6) 0.2551(4) 0.0293(2) 0.034(3) Uani 1 1 d . . .
C70_1 C 0.7959(6) 0.2252(4) 0.0511(2) 0.035(3) Uani 1 1 d . . .
H70_1 H 0.8060 0.2136 0.0643 0.042 Uiso 1 1 calc R . .
C71_1 C 0.8412(7) 0.2282(5) 0.0368(3) 0.049(4) Uani 1 1 d . . .
H71_1 H 0.8809 0.2175 0.0395 0.059 Uiso 1 1 calc R . .
C72_1 C 0.8247(7) 0.2483(4) 0.0178(3) 0.065(6) Uani 1 1 d . . .
H72_1 H 0.8546 0.2527 0.0079 0.078 Uiso 1 1 calc R . .
C73_1 C 0.7651(6) 0.2619(4) 0.0136(3) 0.045(4) Uani 1 1 d . . .
H73_1 H 0.7527 0.2747 0.0009 0.054 Uiso 1 1 calc R . .
C74_1 C 0.6751(6) 0.2669(4) 0.1021(2) 0.031(3) Uani 1 1 d . . .
H74_1 H 0.6708 0.2869 0.1125 0.038 Uiso 1 1 calc R . .
C75_1 C 0.7131(6) 0.2324(4) 0.1057(2) 0.036(3) Uani 1 1 d . . .
C76_1 C 0.7442(6) 0.1713(4) 0.0941(2) 0.038(3) Uani 1 1 d . . .
H76_1 H 0.7437 0.1512 0.0835 0.046 Uiso 1 1 calc R . .
C77_1 C 0.7789(6) 0.1644(5) 0.1122(3) 0.046(4) Uani 1 1 d . . .
H77_1 H 0.8001 0.1395 0.1141 0.055 Uiso 1 1 calc R . .
C78_1 C 0.7827(6) 0.1933(5) 0.1272(2) 0.039(4) Uani 1 1 d . . .
H78_1 H 0.8076 0.1892 0.1395 0.047 Uiso 1 1 calc R . .
C79_1 C 0.7494(6) 0.2287(4) 0.1244(2) 0.031(3) Uani 1 1 d . . .
H79_1 H 0.7510 0.2496 0.1345 0.038 Uiso 1 1 calc R . .
C80_1 C 0.6100(6) 0.1430(4) 0.0580(2) 0.033(3) Uani 1 1 d . . .
C81_1 C 0.5600(6) 0.1670(4) 0.0661(2) 0.034(3) Uani 1 1 d . . .
H81_1 H 0.5205 0.1562 0.0678 0.041 Uiso 1 1 calc R . .
C82_1 C 0.6054(7) 0.1014(4) 0.0564(3) 0.047(4) Uani 1 1 d . . .
H82_1 H 0.5698 0.0880 0.0606 0.056 Uiso 1 1 calc R . .
C83_1 C 0.6528(7) 0.0795(4) 0.0487(2) 0.048(4) Uani 1 1 d . . .
H83_1 H 0.6502 0.0509 0.0474 0.058 Uiso 1 1 calc R . .
C84_1 C 0.7055(7) 0.1006(4) 0.0428(2) 0.042(4) Uani 1 1 d . . .
H84_1 H 0.7392 0.0866 0.0376 0.051 Uiso 1 1 calc R . .
C85_1 C 0.7060(7) 0.1415(4) 0.0449(2) 0.040(4) Uani 1 1 d . . .
H85_1 H 0.7411 0.1559 0.0410 0.048 Uiso 1 1 calc R . .
C86_1 C 0.3829(5) 0.3200(3) 0.03555(19) 0.020(3) Uani 1 1 d . . .
H86_1 H 0.3517 0.3362 0.0290 0.024 Uiso 1 1 calc R . .
C87_1 C 0.3876(5) 0.2775(4) 0.02965(18) 0.023(3) Uani 1 1 d . . .
C88_1 C 0.4425(6) 0.2178(4) 0.0346(2) 0.035(3) Uani 1 1 d . . .
H88_1 H 0.4762 0.2034 0.0407 0.042 Uiso 1 1 calc R . .
C89_1 C 0.4011(6) 0.1975(4) 0.0217(2) 0.043(4) Uani 1 1 d . . .
H89_1 H 0.4059 0.1692 0.0195 0.051 Uiso 1 1 calc R . .
C90_1 C 0.3522(7) 0.2177(4) 0.0118(2) 0.039(4) Uani 1 1 d . . .
H90_1 H 0.3245 0.2045 0.0023 0.047 Uiso 1 1 calc R . .
C91_1 C 0.3465(6) 0.2587(4) 0.0167(2) 0.038(3) Uani 1 1 d . . .
H91_1 H 0.3129 0.2736 0.0108 0.045 Uiso 1 1 calc R . .
C92_1 C 0.5798(5) 0.3600(4) 0.02179(19) 0.027(3) Uani 1 1 d . . .
H92_1 H 0.5488 0.3421 0.0166 0.032 Uiso 1 1 calc R . .
C93_1 C 0.6259(5) 0.3763(4) 0.0084(2) 0.026(3) Uani 1 1 d . . .
C94_1 C 0.7074(5) 0.4200(4) 0.0058(2) 0.040(4) Uani 1 1 d . . .
H94_1 H 0.7355 0.4389 0.0119 0.048 Uiso 1 1 calc R . .
C95_1 C 0.7117(6) 0.4100(4) -0.0148(2) 0.034(3) Uani 1 1 d . . .
H95_1 H 0.7418 0.4225 -0.0227 0.040 Uiso 1 1 calc R . .
C96_1 C 0.6735(6) 0.3827(5) -0.0236(2) 0.038(4) Uani 1 1 d . . .
H96_1 H 0.6772 0.3753 -0.0377 0.046 Uiso 1 1 calc R . .
C97_1 C 0.6272(7) 0.3647(4) -0.0119(2) 0.038(3) Uani 1 1 d . . .
H97_1 H 0.5988 0.3458 -0.0179 0.046 Uiso 1 1 calc R . .
C98_1 C 0.6145(6) 0.4923(4) 0.0502(2) 0.035(3) Uani 1 1 d . . .
H98_1 H 0.5904 0.5162 0.0498 0.041 Uiso 1 1 calc R . .
C99_1 C 0.6802(5) 0.4938(3) 0.0519(2) 0.027(3) Uani 1 1 d . . .
C100_1 C 0.7702(6) 0.4589(4) 0.0555(2) 0.035(3) Uani 1 1 d . . .
H100_1 H 0.7911 0.4338 0.0566 0.042 Uiso 1 1 calc R . .
C101_1 C 0.8048(7) 0.4951(4) 0.0563(2) 0.039(4) Uani 1 1 d . . .
H101_1 H 0.8480 0.4944 0.0582 0.047 Uiso 1 1 calc R . .
C102_1 C 0.7755(8) 0.5299(5) 0.0543(3) 0.056(5) Uani 1 1 d . . .
H102_1 H 0.7972 0.5548 0.0544 0.068 Uiso 1 1 calc R . .
C103_1 C 0.7125(7) 0.5293(5) 0.0520(3) 0.049(4) Uani 1 1 d . . .
H103_1 H 0.6911 0.5542 0.0505 0.059 Uiso 1 1 calc R . .
C104_1 C 0.7214(5) 0.3589(4) 0.0783(2) 0.025(3) Uani 1 1 d . . .
C105_1 C 0.6728(5) 0.3753(3) 0.0903(2) 0.021(3) Uani 1 1 d . . .
H105_1 H 0.6695 0.3685 0.1045 0.025 Uiso 1 1 calc R . .
C106_1 C 0.7681(5) 0.3356(4) 0.08779(19) 0.026(3) Uani 1 1 d . . .
H106_1 H 0.7684 0.3298 0.1022 0.031 Uiso 1 1 calc R . .
C107_1 C 0.8142(5) 0.3212(4) 0.0757(2) 0.033(3) Uani 1 1 d . . .
H107_1 H 0.8475 0.3063 0.0818 0.039 Uiso 1 1 calc R . .
C108_1 C 0.8104(6) 0.3289(4) 0.0549(2) 0.036(3) Uani 1 1 d . . .
H108_1 H 0.8404 0.3183 0.0462 0.043 Uiso 1 1 calc R . .
C109_1 C 0.7621(5) 0.3527(4) 0.0461(2) 0.029(3) Uani 1 1 d . . .
H109_1 H 0.7602 0.3580 0.0316 0.035 Uiso 1 1 calc R . .
C110_1 C 0.4502(5) 0.5696(3) 0.1165(2) 0.023(3) Uani 1 1 d . . .
H110_1 H 0.4570 0.5701 0.1020 0.028 Uiso 1 1 calc R . .
C111_1 C 0.4778(5) 0.5991(3) 0.13016(19) 0.024(3) Uani 1 1 d . . .
C112_1 C 0.4966(7) 0.6191(4) 0.1639(2) 0.041(4) Uani 1 1 d . . .
H112_1 H 0.4939 0.6141 0.1783 0.049 Uiso 1 1 calc R . .
C113_1 C 0.5262(8) 0.6554(4) 0.1572(3) 0.065(6) Uani 1 1 d . . .
H113_1 H 0.5439 0.6741 0.1669 0.077 Uiso 1 1 calc R . .
C114_1 C 0.5277(7) 0.6622(4) 0.1359(3) 0.046(4) Uani 1 1 d . . .
H114_1 H 0.5434 0.6867 0.1306 0.055 Uiso 1 1 calc R . .
C115_1 C 0.5063(6) 0.6330(4) 0.1231(2) 0.031(3) Uani 1 1 d . . .
H115_1 H 0.5110 0.6359 0.1086 0.038 Uiso 1 1 calc R . .
C116_1 C 0.2965(6) 0.5110(4) 0.1607(2) 0.034(3) Uani 1 1 d . . .
H116_1 H 0.2626 0.4932 0.1612 0.041 Uiso 1 1 calc R . .
C117_1 C 0.2923(6) 0.5532(4) 0.1651(2) 0.035(3) Uani 1 1 d . . .
C118_1 C 0.3346(8) 0.6160(4) 0.1659(3) 0.053(4) Uani 1 1 d . . .
H118_1 H 0.3696 0.6322 0.1639 0.063 Uiso 1 1 calc R . .
C119_1 C 0.2854(8) 0.6354(4) 0.1716(3) 0.051(4) Uani 1 1 d . . .
H119_1 H 0.2846 0.6639 0.1736 0.061 Uiso 1 1 calc R . .
C120_1 C 0.2339(8) 0.6105(5) 0.1743(3) 0.062(5) Uani 1 1 d . . .
H120_1 H 0.1967 0.6222 0.1783 0.075 Uiso 1 1 calc R . .
C121_1 C 0.2378(7) 0.5696(4) 0.1714(2) 0.042(4) Uani 1 1 d . . .
H121_1 H 0.2038 0.5526 0.1735 0.050 Uiso 1 1 calc R . .
C122_1 C 0.4993(5) 0.5169(4) 0.1908(2) 0.026(3) Uani 1 1 d . . .
C123_1 C 0.5161(5) 0.4930(3) 0.17261(18) 0.021(3) Uani 1 1 d . . .
H123_1 H 0.5491 0.4743 0.1736 0.025 Uiso 1 1 calc R . .
C124_1 C 0.5322(7) 0.5151(4) 0.2102(2) 0.044(4) Uani 1 1 d . . .
H124_1 H 0.5678 0.4988 0.2118 0.052 Uiso 1 1 calc R . .
C125_1 C 0.5126(8) 0.5372(5) 0.2267(2) 0.051(4) Uani 1 1 d . . .
H125_1 H 0.5354 0.5375 0.2397 0.061 Uiso 1 1 calc R . .
C126_1 C 0.4583(8) 0.5593(5) 0.2242(2) 0.052(4) Uani 1 1 d . . .
H126_1 H 0.4420 0.5735 0.2355 0.062 Uiso 1 1 calc R . .
C127_1 C 0.4292(7) 0.5599(4) 0.2046(2) 0.041(4) Uani 1 1 d . . .
H127_1 H 0.3934 0.5758 0.2026 0.050 Uiso 1 1 calc R . .
C128_1 C 0.5951(6) 0.5752(4) 0.0889(2) 0.041(4) Uani 1 1 d . . .
H128_1 H 0.5578 0.5744 0.0808 0.049 Uiso 1 1 calc R . .
C129_1 C 0.6449(7) 0.6016(4) 0.0835(2) 0.039(4) Uani 1 1 d . . .
C130_1 C 0.7463(8) 0.6184(4) 0.0903(3) 0.055(5) Uani 1 1 d . . .
H130_1 H 0.7835 0.6158 0.0983 0.066 Uiso 1 1 calc R . .
C131_1 C 0.7432(8) 0.6453(5) 0.0731(3) 0.060(5) Uani 1 1 d . . .
H131_1 H 0.7788 0.6595 0.0695 0.072 Uiso 1 1 calc R . .
C132_1 C 0.6920(8) 0.6509(5) 0.0620(3) 0.058(5) Uani 1 1 d . . .
H132_1 H 0.6897 0.6692 0.0506 0.070 Uiso 1 1 calc R . .
C133_1 C 0.6420(8) 0.6293(5) 0.0675(3) 0.057(5) Uani 1 1 d . . .
H133_1 H 0.6042 0.6336 0.0600 0.068 Uiso 1 1 calc R . .
C134_1 C 0.6471(6) 0.5526(4) 0.1629(3) 0.042(4) Uani 1 1 d . . .
H134_1 H 0.6325 0.5418 0.1754 0.051 Uiso 1 1 calc R . .
C135_1 C 0.6636(7) 0.5951(4) 0.1609(2) 0.044(4) Uani 1 1 d . . .
C136_1 C 0.6876(8) 0.6480(5) 0.1386(3) 0.058(5) Uani 1 1 d . . .
H136_1 H 0.6962 0.6569 0.1250 0.069 Uiso 1 1 calc R . .
C137_1 C 0.6877(9) 0.6758(6) 0.1538(3) 0.072(6) Uani 1 1 d . . .
H137_1 H 0.6949 0.7036 0.1510 0.086 Uiso 1 1 calc R . .
C138_1 C 0.6770(11) 0.6623(5) 0.1739(4) 0.093(8) Uani 1 1 d . . .
H138_1 H 0.6786 0.6809 0.1851 0.111 Uiso 1 1 calc R . .
C139_1 C 0.6634(10) 0.6203(6) 0.1776(3) 0.079(6) Uani 1 1 d . . .
H139_1 H 0.6548 0.6107 0.1910 0.095 Uiso 1 1 calc R . .
C140_1 C 0.8076(6) 0.5240(4) 0.1203(2) 0.040(4) Uani 1 1 d . . .
C141_1 C 0.7672(5) 0.4949(4) 0.1107(2) 0.033(3) Uani 1 1 d . . .
H141_1 H 0.7825 0.4704 0.1052 0.039 Uiso 1 1 calc R . .
C142_1 C 0.8696(6) 0.5178(5) 0.1228(3) 0.049(4) Uani 1 1 d . . .
H142_1 H 0.8876 0.4937 0.1178 0.058 Uiso 1 1 calc R . .
C143_1 C 0.9054(7) 0.5478(5) 0.1327(3) 0.060(5) Uani 1 1 d . . .
H143_1 H 0.9484 0.5446 0.1339 0.072 Uiso 1 1 calc R . .
C144_1 C 0.8806(7) 0.5798(5) 0.1404(3) 0.049(4) Uani 1 1 d . . .
H144_1 H 0.9048 0.5997 0.1475 0.059 Uiso 1 1 calc R . .
C145_1 C 0.8174(8) 0.5844(5) 0.1379(3) 0.058(5) Uani 1 1 d . . .
H145_1 H 0.7992 0.6081 0.1432 0.069 Uiso 1 1 calc R . .
C146_1 C 0.2560(7) 0.6278(4) 0.1173(2) 0.034(3) Uani 1 1 d . . .
H146_1 H 0.2946 0.6363 0.1230 0.041 Uiso 1 1 calc R . .
C147_1 C 0.2058(7) 0.6563(4) 0.1135(2) 0.040(4) Uani 1 1 d . . .
C148_1 C 0.1105(7) 0.6672(5) 0.0973(3) 0.056(5) Uani 1 1 d . . .
H148_1 H 0.0757 0.6570 0.0897 0.067 Uiso 1 1 calc R . .
C149_1 C 0.1138(10) 0.7091(6) 0.1025(3) 0.077(7) Uani 1 1 d . . .
H149_1 H 0.0810 0.7268 0.0987 0.093 Uiso 1 1 calc R . .
C150_1 C 0.1639(9) 0.7234(5) 0.1129(3) 0.063(5) Uani 1 1 d . . .
H150_1 H 0.1676 0.7513 0.1163 0.075 Uiso 1 1 calc R . .
C151_1 C 0.2098(7) 0.6963(4) 0.1185(3) 0.046(4) Uani 1 1 d . . .
H151_1 H 0.2450 0.7059 0.1261 0.055 Uiso 1 1 calc R . .
C152_1 C 0.1521(6) 0.5077(4) 0.1284(2) 0.038(4) Uani 1 1 d . . .
H152_1 H 0.1590 0.4813 0.1339 0.046 Uiso 1 1 calc R . .
C153_1 C 0.1154(6) 0.5377(4) 0.1392(2) 0.035(3) Uani 1 1 d . . .
C154_1 C 0.0846(6) 0.6033(5) 0.1408(3) 0.049(4) Uani 1 1 d . . .
H154_1 H 0.0845 0.6298 0.1351 0.059 Uiso 1 1 calc R . .
C155_1 C 0.0514(7) 0.5969(5) 0.1587(2) 0.050(4) Uani 1 1 d . . .
H155_1 H 0.0311 0.6183 0.1654 0.060 Uiso 1 1 calc R . .
C156_1 C 0.0502(8) 0.5564(5) 0.1662(3) 0.056(5) Uani 1 1 d . . .
H156_1 H 0.0269 0.5498 0.1777 0.068 Uiso 1 1 calc R . .
C157_1 C 0.0821(7) 0.5276(5) 0.1569(2) 0.047(4) Uani 1 1 d . . .
H157_1 H 0.0825 0.5006 0.1620 0.056 Uiso 1 1 calc R . .
C158_1 C 0.0821(6) 0.5786(4) 0.0653(2) 0.034(3) Uani 1 1 d . . .
C159_1 C 0.1443(5) 0.5717(4) 0.0593(2) 0.032(3) Uani 1 1 d . . .
H159_1 H 0.1535 0.5705 0.0451 0.039 Uiso 1 1 calc R . .
C160_1 C 0.0342(7) 0.5886(5) 0.0504(3) 0.051(4) Uani 1 1 d . . .
H160_1 H 0.0423 0.5907 0.0361 0.061 Uiso 1 1 calc R . .
C161_1 C -0.0231(7) 0.5950(5) 0.0568(3) 0.054(4) Uani 1 1 d . . .
H161_1 H -0.0558 0.6004 0.0470 0.064 Uiso 1 1 calc R . .
C162_1 C -0.0334(7) 0.5933(5) 0.0785(3) 0.065(6) Uani 1 1 d . . .
H162_1 H -0.0720 0.5995 0.0837 0.078 Uiso 1 1 calc R . .
C163_1 C 0.0165(6) 0.5822(5) 0.0917(3) 0.052(4) Uani 1 1 d . . .
H163_1 H 0.0097 0.5782 0.1060 0.063 Uiso 1 1 calc R . .
C164_1 C 0.4181(5) 0.5590(3) 0.06192(17) 0.016(2) Uani 1 1 d . . .
C165_1 C 0.4598(6) 0.5863(4) 0.05491(19) 0.027(3) Uani 1 1 d . . .
H165_1 H 0.4920 0.5781 0.0465 0.033 Uiso 1 1 calc R . .
C166_1 C 0.4525(6) 0.6269(3) 0.0608(2) 0.030(3) Uani 1 1 d . . .
H166_1 H 0.4800 0.6470 0.0564 0.036 Uiso 1 1 calc R . .
C167_1 C 0.4073(6) 0.6373(4) 0.0727(2) 0.033(3) Uani 1 1 d . . .
H167_1 H 0.4035 0.6645 0.0772 0.040 Uiso 1 1 calc R . .
C168_1 C 0.3656(6) 0.6083(4) 0.0783(2) 0.030(3) Uani 1 1 d . . .
H168_1 H 0.3321 0.6164 0.0861 0.036 Uiso 1 1 calc R . .
Dy9_2 Dy 0.67886(2) 0.443415(16) 0.348006(8) 0.01651(11) Uani 1 1 d . . .
Dy10_2 Dy 0.74959(2) 0.360190(16) 0.318921(9) 0.01708(11) Uani 1 1 d . . .
Dy11_2 Dy 0.63520(2) 0.435154(16) 0.289672(9) 0.01812(12) Uani 1 1 d . . .
Dy12_2 Dy 0.60586(2) 0.364754(16) 0.386414(9) 0.01917(12) Uani 1 1 d . . .
Dy13_2 Dy 0.77509(2) 0.364015(16) 0.373958(9) 0.01728(11) Uani 1 1 d . . .
Dy14_2 Dy 0.91873(2) 0.364423(17) 0.307114(9) 0.02034(12) Uani 1 1 d . . .
Dy15_2 Dy 0.83994(2) 0.445607(16) 0.342017(8) 0.01670(11) Uani 1 1 d . . .
Dy16_2 Dy 0.88307(2) 0.446121(16) 0.400891(9) 0.01904(12) Uani 1 1 d . . .
Ni9_2 Ni 0.50742(6) 0.48363(5) 0.34777(2) 0.0208(3) Uani 1 1 d . . .
Ni10_2 Ni 0.79136(7) 0.32443(5) 0.43249(2) 0.0234(3) Uani 1 1 d . . .
Ni11_2 Ni 1.00962(6) 0.48799(5) 0.34027(2) 0.0231(3) Uani 1 1 d . . .
Ni12_2 Ni 1.03722(7) 0.43641(6) 0.43319(3) 0.0399(5) Uani 1 1 d . . .
Ni13_2 Ni 0.74055(7) 0.31335(5) 0.26128(2) 0.0240(3) Uani 1 1 d . . .
Ni14_2 Ni 1.00327(7) 0.37864(5) 0.25505(3) 0.0279(4) Uani 1 1 d . . .
Ni15_2 Ni 0.51655(7) 0.38224(5) 0.43739(3) 0.0291(4) Uani 1 1 d . . .
Ni16_2 Ni 0.47848(6) 0.41566(5) 0.25979(2) 0.0224(3) Uani 1 1 d . . .
O35_2 O 0.7609(3) 0.4034(2) 0.34597(12) 0.0173(17) Uani 1 1 d . . .
O45_2 O 0.8619(3) 0.4050(2) 0.37196(12) 0.0192(17) Uani 1 1 d . . .
O49_2 O 0.9052(3) 0.4801(3) 0.36891(13) 0.0252(19) Uani 1 1 d . . .
O50_2 O 0.9350(3) 0.4111(2) 0.33505(13) 0.0237(18) Uani 1 1 d . . .
O42_2 O 0.8321(3) 0.4038(2) 0.31267(12) 0.0181(17) Uani 1 1 d . . .
O41_2 O 0.8192(3) 0.3293(2) 0.34363(12) 0.0212(18) Uani 1 1 d . . .
O40_2 O 0.7066(3) 0.3293(2) 0.35006(12) 0.0185(17) Uani 1 1 d . . .
O39_2 O 0.6897(3) 0.4064(2) 0.37912(12) 0.0175(17) Uani 1 1 d . . .
O44_2 O 0.7705(3) 0.4790(2) 0.36358(12) 0.0216(18) Uani 1 1 d . . .
O43_2 O 0.7461(3) 0.4751(2) 0.32509(12) 0.0186(17) Uani 1 1 d . . .
O36_2 O 0.6595(3) 0.3982(2) 0.31998(12) 0.0194(17) Uani 1 1 d . . .
O56_2 O 0.7209(3) 0.3909(2) 0.28523(13) 0.0226(18) Uani 1 1 d . . .
O55_2 O 0.8270(4) 0.3270(2) 0.29888(13) 0.0259(19) Uani 1 1 d . . .
O57_2 O 0.6913(4) 0.3064(2) 0.30420(12) 0.0248(19) Uani 1 1 d . . .
O37_2 O 0.6126(3) 0.4733(2) 0.32034(12) 0.0202(17) Uani 1 1 d . . .
O38_2 O 0.5849(3) 0.4082(2) 0.35706(12) 0.0221(18) Uani 1 1 d . . .
O64_2 O 0.6351(4) 0.4968(2) 0.36651(14) 0.028(2) Uani 1 1 d . . .
O65_2 O 0.6134(3) 0.3977(2) 0.26007(12) 0.0226(18) Uani 1 1 d . . .
O66_2 O 0.5467(3) 0.4034(3) 0.30029(13) 0.030(2) Uani 1 1 d . . .
O67_2 O 0.5677(3) 0.4805(2) 0.27325(13) 0.0251(19) Uani 1 1 d . . .
O47_2 O 0.7009(3) 0.3319(2) 0.39574(12) 0.0198(17) Uani 1 1 d . . .
O46_2 O 0.8000(3) 0.4013(2) 0.40643(11) 0.0174(17) Uani 1 1 d . . .
O48_2 O 0.8416(3) 0.3179(3) 0.39057(12) 0.0253(19) Uani 1 1 d . . .
O61_2 O 0.5685(4) 0.3173(3) 0.40970(13) 0.029(2) Uani 1 1 d . . .
O62_2 O 0.6339(4) 0.3999(3) 0.41658(13) 0.030(2) Uani 1 1 d . . .
O63_2 O 0.5147(4) 0.3951(3) 0.39117(12) 0.028(2) Uani 1 1 d . . .
O58_2 O 1.0037(3) 0.4007(2) 0.30042(13) 0.0255(19) Uani 1 1 d . . .
O59_2 O 0.9648(4) 0.3153(3) 0.28638(13) 0.029(2) Uani 1 1 d . . .
O60_2 O 0.8848(3) 0.3919(2) 0.27564(12) 0.0237(19) Uani 1 1 d . . .
O51_2 O 0.8824(3) 0.4960(2) 0.32138(13) 0.027(2) Uani 1 1 d . . .
O52_2 O 0.9750(3) 0.4167(3) 0.39218(13) 0.029(2) Uani 1 1 d . . .
O53_2 O 0.9435(4) 0.4963(3) 0.41653(14) 0.034(2) Uani 1 1 d . . .
O54_2 O 0.9050(4) 0.4119(3) 0.43138(13) 0.030(2) Uani 1 1 d . . .
N71_2 N 0.9530(4) 0.5028(3) 0.36339(15) 0.021(2) Uani 1 1 d . . .
N72_2 N 0.9887(4) 0.4285(3) 0.34223(15) 0.022(2) Uani 1 1 d . . .
N61_2 N 0.8772(4) 0.3276(3) 0.33926(15) 0.021(2) Uani 1 1 d . . .
N96_2 N 0.9944(4) 0.3196(3) 0.32913(16) 0.027(2) Uani 1 1 d . . .
N59_2 N 0.6475(4) 0.3272(3) 0.35515(15) 0.017(2) Uani 1 1 d . . .
N64_2 N 0.7865(4) 0.4815(3) 0.38398(15) 0.023(2) Uani 1 1 d . . .
N83_2 N 0.8203(4) 0.4901(3) 0.42470(15) 0.021(2) Uani 1 1 d . . .
N62_2 N 0.7289(4) 0.4756(3) 0.30438(15) 0.020(2) Uani 1 1 d . . .
N85_2 N 0.7414(4) 0.3739(3) 0.26763(14) 0.019(2) Uani 1 1 d . . .
N84_2 N 0.8112(4) 0.3025(3) 0.28264(14) 0.026(2) Uani 1 1 d . . .
N89_2 N 0.7635(5) 0.2531(3) 0.25438(17) 0.032(3) Uani 1 1 d . . .
N87_2 N 0.6780(4) 0.3047(3) 0.28319(15) 0.019(2) Uani 1 1 d . . .
N88_2 N 0.6592(4) 0.3094(3) 0.24249(16) 0.027(2) Uani 1 1 d . . .
N86_2 N 0.7893(5) 0.3368(3) 0.23648(16) 0.028(2) Uani 1 1 d . . .
N57_2 N 0.5659(4) 0.4959(3) 0.32461(15) 0.019(2) Uani 1 1 d . . .
N58_2 N 0.5311(4) 0.4236(3) 0.34879(14) 0.018(2) Uani 1 1 d . . .
N103_2 N 0.4319(4) 0.4566(3) 0.33108(15) 0.021(2) Uani 1 1 d . . .
N104_2 N 0.5750(4) 0.4961(3) 0.36989(16) 0.023(2) Uani 1 1 d . . .
N105_2 N 0.4577(4) 0.4858(3) 0.37490(15) 0.026(2) Uani 1 1 d . . .
N106_2 N 0.4771(4) 0.5424(3) 0.33799(16) 0.027(2) Uani 1 1 d . . .
N107_2 N 0.5620(4) 0.4030(3) 0.24869(15) 0.022(2) Uani 1 1 d . . .
N108_2 N 0.5049(4) 0.3885(3) 0.28716(15) 0.023(2) Uani 1 1 d . . .
N109_2 N 0.4360(4) 0.3586(3) 0.25703(17) 0.029(2) Uani 1 1 d . . .
N110_2 N 0.5096(4) 0.4705(3) 0.27063(15) 0.025(2) Uani 1 1 d . . .
N111_2 N 0.3961(4) 0.4452(3) 0.26630(16) 0.030(3) Uani 1 1 d . . .
N112_2 N 0.4624(4) 0.4251(3) 0.22755(17) 0.031(3) Uani 1 1 d . . .
N63_2 N 0.6915(4) 0.4802(3) 0.26425(15) 0.021(2) Uani 1 1 d . . .
N66_2 N 0.7241(4) 0.3074(3) 0.41137(15) 0.019(2) Uani 1 1 d . . .
N65_2 N 0.7816(4) 0.3845(3) 0.42446(15) 0.019(2) Uani 1 1 d . . .
N70_2 N 0.7386(4) 0.3454(3) 0.45674(17) 0.030(3) Uani 1 1 d . . .
N68_2 N 0.8547(4) 0.3174(3) 0.41094(15) 0.023(2) Uani 1 1 d . . .
N69_2 N 0.8721(5) 0.3265(3) 0.45174(17) 0.034(3) Uani 1 1 d . . .
N67_2 N 0.7821(4) 0.2613(3) 0.43924(16) 0.022(2) Uani 1 1 d . . .
N97_2 N 0.5563(5) 0.3283(3) 0.42908(17) 0.031(3) Uani 1 1 d . . .
N98_2 N 0.5922(4) 0.4125(3) 0.42978(16) 0.029(2) Uani 1 1 d . . .
N99_2 N 0.5016(5) 0.4396(3) 0.45114(16) 0.031(3) Uani 1 1 d . . .
N100_2 N 0.4811(5) 0.3893(3) 0.40762(16) 0.027(2) Uani 1 1 d . . .
N101_2 N 0.4244(5) 0.3660(4) 0.44030(18) 0.041(3) Uani 1 1 d . . .
N102_2 N 0.5423(5) 0.3566(4) 0.46650(18) 0.038(3) Uani 1 1 d . . .
N60_2 N 0.5348(4) 0.3139(3) 0.36682(16) 0.025(2) Uani 1 1 d . . .
N90_2 N 1.0379(5) 0.3914(3) 0.28428(17) 0.030(3) Uani 1 1 d . . .
N91_2 N 0.9720(5) 0.3240(3) 0.26615(18) 0.034(3) Uani 1 1 d . . .
N92_2 N 0.9819(5) 0.3466(4) 0.22716(17) 0.036(3) Uani 1 1 d . . .
N93_2 N 0.9232(4) 0.4050(3) 0.26237(16) 0.028(2) Uani 1 1 d . . .
N94_2 N 1.0088(5) 0.4339(3) 0.23903(17) 0.031(3) Uani 1 1 d . . .
N95_2 N 1.0977(5) 0.3630(3) 0.25264(18) 0.039(3) Uani 1 1 d . . .
N73_2 N 1.0835(4) 0.4658(3) 0.35877(15) 0.023(2) Uani 1 1 d . . .
N74_2 N 0.9427(4) 0.4969(3) 0.31825(14) 0.022(2) Uani 1 1 d . . .
N75_2 N 1.0590(4) 0.4873(3) 0.31314(17) 0.033(3) Uani 1 1 d . . .
N76_2 N 1.0341(4) 0.5483(3) 0.34662(17) 0.028(2) Uani 1 1 d . . .
N77_2 N 1.0163(4) 0.4053(3) 0.40689(16) 0.026(2) Uani 1 1 d . . .
N78_2 N 1.0030(5) 0.4887(4) 0.42000(18) 0.038(3) Uani 1 1 d . . .
N79_2 N 1.1189(5) 0.4666(5) 0.4265(2) 0.054(4) Uani 1 1 d . . .
N80_2 N 0.9531(4) 0.4216(3) 0.44352(16) 0.029(2) Uani 1 1 d . . .
N81_2 N 1.0474(5) 0.4542(5) 0.4651(2) 0.057(4) Uani 1 1 d . . .
N82_2 N 1.0839(5) 0.3815(4) 0.43922(18) 0.047(3) Uani 1 1 d . . .
C278_2 C 0.9144(5) 0.3073(3) 0.35134(19) 0.021(3) Uani 1 1 d . . .
H278_2 H 0.8996 0.2945 0.3633 0.025 Uiso 1 1 calc R . .
C277_2 C 0.9786(5) 0.3036(3) 0.34706(19) 0.022(3) Uani 1 1 d . . .
C282_2 C 1.0519(6) 0.3160(5) 0.3248(2) 0.042(4) Uani 1 1 d . . .
H282_2 H 1.0631 0.3242 0.3114 0.051 Uiso 1 1 calc R . .
C281_2 C 1.0983(6) 0.3008(4) 0.3385(3) 0.043(4) Uani 1 1 d . . .
H281_2 H 1.1401 0.3025 0.3355 0.052 Uiso 1 1 calc R . .
C280_2 C 1.0798(6) 0.2834(4) 0.3564(2) 0.042(4) Uani 1 1 d . . .
H280_2 H 1.1086 0.2707 0.3658 0.050 Uiso 1 1 calc R . .
C279_2 C 1.0195(7) 0.2842(5) 0.3608(3) 0.049(4) Uani 1 1 d . . .
H279_2 H 1.0059 0.2717 0.3730 0.059 Uiso 1 1 calc R . .
C236_2 C 0.7511(5) 0.5015(3) 0.3953(2) 0.024(3) Uani 1 1 d . . .
H236_2 H 0.7155 0.5141 0.3893 0.029 Uiso 1 1 calc R . .
C235_2 C 0.7657(5) 0.5050(4) 0.4174(2) 0.025(3) Uani 1 1 d . . .
C240_2 C 0.8334(6) 0.4917(4) 0.4450(2) 0.028(3) Uani 1 1 d . . .
H240_2 H 0.8711 0.4809 0.4503 0.034 Uiso 1 1 calc R . .
C239_2 C 0.7943(6) 0.5086(5) 0.4588(2) 0.039(4) Uani 1 1 d . . .
H239_2 H 0.8063 0.5100 0.4731 0.046 Uiso 1 1 calc R . .
C238_2 C 0.7397(7) 0.5232(4) 0.4523(2) 0.037(3) Uani 1 1 d . . .
H238_2 H 0.7122 0.5340 0.4618 0.045 Uiso 1 1 calc R . .
C237_2 C 0.7246(5) 0.5219(3) 0.43085(19) 0.023(3) Uani 1 1 d . . .
H237_2 H 0.6868 0.5325 0.4255 0.028 Uiso 1 1 calc R . .
C254_2 C 0.8377(6) 0.2692(4) 0.2815(2) 0.030(3) Uani 1 1 d . . .
H254_2 H 0.8711 0.2622 0.2908 0.036 Uiso 1 1 calc R . .
C253_2 C 0.8151(6) 0.2414(4) 0.2654(2) 0.036(3) Uani 1 1 d . . .
C258_2 C 0.7396(7) 0.2276(4) 0.2398(2) 0.040(4) Uani 1 1 d . . .
H258_2 H 0.7029 0.2352 0.2324 0.048 Uiso 1 1 calc R . .
C257_2 C 0.7658(8) 0.1908(4) 0.2350(3) 0.055(5) Uani 1 1 d . . .
H257_2 H 0.7483 0.1740 0.2243 0.066 Uiso 1 1 calc R . .
C256_2 C 0.8186(9) 0.1791(5) 0.2463(3) 0.066(6) Uani 1 1 d . . .
H256_2 H 0.8371 0.1539 0.2432 0.079 Uiso 1 1 calc R . .
C255_2 C 0.8447(8) 0.2031(5) 0.2618(3) 0.059(5) Uani 1 1 d . . .
H255_2 H 0.8802 0.1949 0.2697 0.070 Uiso 1 1 calc R . .
C247_2 C 0.6229(5) 0.3014(4) 0.27638(19) 0.027(3) Uani 1 1 d . . .
H247_2 H 0.5906 0.2997 0.2856 0.032 Uiso 1 1 calc R . .
C248_2 C 0.6116(6) 0.3004(4) 0.2548(2) 0.031(3) Uani 1 1 d . . .
C249_2 C 0.6496(6) 0.3098(4) 0.2222(2) 0.036(3) Uani 1 1 d . . .
H249_2 H 0.6832 0.3160 0.2141 0.043 Uiso 1 1 calc R . .
C250_2 C 0.5956(6) 0.3021(4) 0.2122(2) 0.040(4) Uani 1 1 d . . .
H250_2 H 0.5919 0.3029 0.1974 0.048 Uiso 1 1 calc R . .
C251_2 C 0.5472(7) 0.2931(4) 0.2231(2) 0.046(4) Uani 1 1 d . . .
H251_2 H 0.5087 0.2883 0.2162 0.055 Uiso 1 1 calc R . .
C252_2 C 0.5537(5) 0.2907(4) 0.2452(2) 0.032(3) Uani 1 1 d . . .
H252_2 H 0.5205 0.2830 0.2532 0.039 Uiso 1 1 calc R . .
C242_2 C 0.7895(5) 0.3763(4) 0.23599(19) 0.025(3) Uani 1 1 d . . .
C241_2 C 0.7669(5) 0.3965(4) 0.25481(18) 0.023(3) Uani 1 1 d . . .
H241_2 H 0.7714 0.4248 0.2571 0.028 Uiso 1 1 calc R . .
C246_2 C 0.8138(5) 0.3988(4) 0.2203(2) 0.030(3) Uani 1 1 d . . .
H246_2 H 0.8167 0.4275 0.2212 0.036 Uiso 1 1 calc R . .
C245_2 C 0.8343(6) 0.3775(5) 0.2028(2) 0.042(4) Uani 1 1 d . . .
H245_2 H 0.8492 0.3920 0.1914 0.051 Uiso 1 1 calc R . .
C244_2 C 0.8328(7) 0.3355(5) 0.2024(2) 0.045(4) Uani 1 1 d . . .
H244_2 H 0.8465 0.3206 0.1909 0.054 Uiso 1 1 calc R . .
C243_2 C 0.8100(6) 0.3162(4) 0.21975(18) 0.029(3) Uani 1 1 d . . .
H243_2 H 0.8089 0.2874 0.2199 0.035 Uiso 1 1 calc R . .
C301_2 C 0.4920(5) 0.3992(4) 0.34152(19) 0.032(3) Uani 1 1 d . . .
H301_2 H 0.4992 0.3708 0.3418 0.038 Uiso 1 1 calc R . .
C302_2 C 0.4344(6) 0.4160(4) 0.3326(2) 0.033(3) Uani 1 1 d . . .
C303_2 C 0.3812(6) 0.4740(4) 0.3230(2) 0.033(3) Uani 1 1 d . . .
H303_2 H 0.3807 0.5025 0.3210 0.039 Uiso 1 1 calc R . .
C304_2 C 0.3291(6) 0.4520(4) 0.3175(2) 0.039(4) Uani 1 1 d . . .
H304_2 H 0.2928 0.4651 0.3125 0.046 Uiso 1 1 calc R . .
C305_2 C 0.3317(6) 0.4098(4) 0.3196(3) 0.044(4) Uani 1 1 d . . .
H305_2 H 0.2969 0.3938 0.3160 0.053 Uiso 1 1 calc R . .
C306_2 C 0.3849(6) 0.3918(4) 0.3267(2) 0.035(3) Uani 1 1 d . . .
H306_2 H 0.3877 0.3631 0.3277 0.042 Uiso 1 1 calc R . .
C307_2 C 0.5566(5) 0.5028(4) 0.38771(19) 0.027(3) Uani 1 1 d . . .
H307_2 H 0.5846 0.5108 0.3987 0.033 Uiso 1 1 calc R . .
C308_2 C 0.4932(6) 0.4984(4) 0.39151(18) 0.026(3) Uani 1 1 d . . .
C309_2 C 0.3979(6) 0.4797(4) 0.3774(2) 0.036(3) Uani 1 1 d . . .
H309_2 H 0.3730 0.4702 0.3660 0.044 Uiso 1 1 calc R . .
C310_2 C 0.3718(5) 0.4866(5) 0.3961(2) 0.039(4) Uani 1 1 d . . .
H310_2 H 0.3291 0.4835 0.3971 0.047 Uiso 1 1 calc R . .
C311_2 C 0.4074(6) 0.4983(4) 0.4134(2) 0.040(4) Uani 1 1 d . . .
H311_2 H 0.3908 0.5010 0.4266 0.047 Uiso 1 1 calc R . .
C312_2 C 0.4689(6) 0.5059(4) 0.4104(2) 0.035(3) Uani 1 1 d . . .
H312_2 H 0.4942 0.5164 0.4215 0.042 Uiso 1 1 calc R . .
C313_2 C 0.5041(5) 0.5550(4) 0.3208(2) 0.024(3) Uani 1 1 d . . .
C314_2 C 0.5555(5) 0.5288(3) 0.31463(19) 0.024(3) Uani 1 1 d . . .
H314_2 H 0.5800 0.5364 0.3035 0.029 Uiso 1 1 calc R . .
C315_2 C 0.4868(6) 0.5872(4) 0.3089(2) 0.036(3) Uani 1 1 d . . .
H315_2 H 0.5071 0.5944 0.2968 0.043 Uiso 1 1 calc R . .
C316_2 C 0.4354(6) 0.6101(4) 0.3159(2) 0.035(3) Uani 1 1 d . . .
H316_2 H 0.4200 0.6325 0.3080 0.042 Uiso 1 1 calc R . .
C317_2 C 0.4094(6) 0.5988(4) 0.3339(2) 0.035(3) Uani 1 1 d . . .
H317_2 H 0.3773 0.6144 0.3392 0.042 Uiso 1 1 calc R . .
C318_2 C 0.4303(5) 0.5646(4) 0.3443(2) 0.031(3) Uani 1 1 d . . .
H318_2 H 0.4107 0.5565 0.3564 0.037 Uiso 1 1 calc R . .
C319_2 C 0.4813(5) 0.3539(3) 0.29079(18) 0.021(3) Uani 1 1 d . . .
H319_2 H 0.4898 0.3403 0.3036 0.025 Uiso 1 1 calc R . .
C320_2 C 0.4411(5) 0.3359(4) 0.2747(2) 0.027(3) Uani 1 1 d . . .
C321_2 C 0.4022(6) 0.3428(4) 0.2410(2) 0.037(3) Uani 1 1 d . . .
H321_2 H 0.3976 0.3584 0.2287 0.045 Uiso 1 1 calc R . .
C322_2 C 0.3736(6) 0.3054(4) 0.2413(2) 0.035(3) Uani 1 1 d . . .
H322_2 H 0.3529 0.2947 0.2292 0.042 Uiso 1 1 calc R . .
C323_2 C 0.3766(7) 0.2841(4) 0.2599(2) 0.042(4) Uani 1 1 d . . .
H323_2 H 0.3543 0.2597 0.2613 0.050 Uiso 1 1 calc R . .
C324_2 C 0.4130(6) 0.2994(4) 0.2765(2) 0.035(3) Uani 1 1 d . . .
H324_2 H 0.4182 0.2843 0.2890 0.042 Uiso 1 1 calc R . .
C325_2 C 0.4683(5) 0.4981(4) 0.2727(2) 0.028(3) Uani 1 1 d . . .
H325_2 H 0.4785 0.5253 0.2761 0.034 Uiso 1 1 calc R . .
C326_2 C 0.4054(5) 0.4848(4) 0.2696(2) 0.026(3) Uani 1 1 d . . .
C327_2 C 0.3391(6) 0.4320(5) 0.2637(2) 0.035(3) Uani 1 1 d . . .
H327_2 H 0.3328 0.4036 0.2622 0.042 Uiso 1 1 calc R . .
C328_2 C 0.2877(6) 0.4569(5) 0.2629(2) 0.045(4) Uani 1 1 d . . .
H328_2 H 0.2477 0.4465 0.2603 0.054 Uiso 1 1 calc R . .
C329_2 C 0.2986(6) 0.4970(5) 0.2661(2) 0.045(4) Uani 1 1 d . . .
H329_2 H 0.2650 0.5151 0.2656 0.055 Uiso 1 1 calc R . .
C330_2 C 0.3558(6) 0.5126(4) 0.2701(2) 0.035(3) Uani 1 1 d . . .
H330_2 H 0.3621 0.5405 0.2731 0.042 Uiso 1 1 calc R . .
C331_2 C 0.5063(5) 0.4093(3) 0.21637(18) 0.022(3) Uani 1 1 d . . .
C332_2 C 0.5644(5) 0.4003(4) 0.22878(19) 0.025(3) Uani 1 1 d . . .
H332_2 H 0.6008 0.3931 0.2223 0.030 Uiso 1 1 calc R . .
C333_2 C 0.5007(6) 0.4017(4) 0.19521(19) 0.030(3) Uani 1 1 d . . .
H333_2 H 0.5329 0.3893 0.1883 0.036 Uiso 1 1 calc R . .
C334_2 C 0.4478(7) 0.4126(4) 0.1845(2) 0.040(4) Uani 1 1 d . . .
H334_2 H 0.4421 0.4074 0.1700 0.048 Uiso 1 1 calc R . .
C335_2 C 0.4025(6) 0.4316(5) 0.1955(2) 0.044(4) Uani 1 1 d . . .
H335_2 H 0.3659 0.4407 0.1886 0.053 Uiso 1 1 calc R . .
C336_2 C 0.4118(5) 0.4370(4) 0.2168(2) 0.029(3) Uani 1 1 d . . .
H336_2 H 0.3806 0.4497 0.2242 0.035 Uiso 1 1 calc R . .
C176_2 C 0.7423(5) 0.4990(3) 0.27118(18) 0.023(3) Uani 1 1 d . . .
C175_2 C 0.7588(5) 0.4964(4) 0.29238(19) 0.024(3) Uani 1 1 d . . .
H175_2 H 0.7937 0.5107 0.2977 0.029 Uiso 1 1 calc R . .
C180_2 C 0.7794(6) 0.5196(4) 0.2569(2) 0.035(3) Uani 1 1 d . . .
H180_2 H 0.8162 0.5323 0.2617 0.042 Uiso 1 1 calc R . .
C179_2 C 0.7611(6) 0.5211(4) 0.2359(2) 0.037(3) Uani 1 1 d . . .
H179_2 H 0.7848 0.5347 0.2261 0.044 Uiso 1 1 calc R . .
C178_2 C 0.7077(5) 0.5020(4) 0.2298(2) 0.030(3) Uani 1 1 d . . .
H178_2 H 0.6941 0.5025 0.2155 0.036 Uiso 1 1 calc R . .
C177_2 C 0.6730(5) 0.4820(3) 0.24419(19) 0.023(3) Uani 1 1 d . . .
H177_2 H 0.6357 0.4695 0.2397 0.028 Uiso 1 1 calc R . .
C194_2 C 0.7526(5) 0.4058(4) 0.4367(2) 0.028(3) Uani 1 1 d . . .
H194_2 H 0.7443 0.4335 0.4339 0.033 Uiso 1 1 calc R . .
C193_2 C 0.7320(5) 0.3863(4) 0.4557(2) 0.026(3) Uani 1 1 d . . .
C198_2 C 0.7218(6) 0.3264(5) 0.4733(2) 0.041(4) Uani 1 1 d . . .
H198_2 H 0.7269 0.2978 0.4738 0.050 Uiso 1 1 calc R . .
C197_2 C 0.6975(7) 0.3446(5) 0.4900(2) 0.045(4) Uani 1 1 d . . .
H197_2 H 0.6860 0.3296 0.5018 0.054 Uiso 1 1 calc R . .
C196_2 C 0.6906(8) 0.3874(5) 0.4887(2) 0.053(4) Uani 1 1 d . . .
H196_2 H 0.6735 0.4019 0.4997 0.064 Uiso 1 1 calc R . .
C195_2 C 0.7082(7) 0.4070(4) 0.4719(2) 0.039(3) Uani 1 1 d . . .
H195_2 H 0.7041 0.4356 0.4711 0.046 Uiso 1 1 calc R . .
C187_2 C 0.9088(5) 0.3120(4) 0.4182(2) 0.028(3) Uani 1 1 d . . .
H187_2 H 0.9410 0.3066 0.4092 0.034 Uiso 1 1 calc R . .
C188_2 C 0.9202(6) 0.3145(4) 0.4402(2) 0.032(3) Uani 1 1 d . . .
C189_2 C 0.8801(7) 0.3304(4) 0.4718(2) 0.039(3) Uani 1 1 d . . .
H189_2 H 0.8467 0.3388 0.4796 0.046 Uiso 1 1 calc R . .
C190_2 C 0.9369(7) 0.3226(5) 0.4824(2) 0.053(5) Uani 1 1 d . . .
H190_2 H 0.9423 0.3269 0.4970 0.063 Uiso 1 1 calc R . .
C191_2 C 0.9827(7) 0.3090(6) 0.4713(3) 0.058(5) Uani 1 1 d . . .
H191_2 H 1.0200 0.3011 0.4782 0.069 Uiso 1 1 calc R . .
C192_2 C 0.9763(7) 0.3063(4) 0.4503(2) 0.044(4) Uani 1 1 d . . .
H192_2 H 1.0100 0.2988 0.4424 0.053 Uiso 1 1 calc R . .
C182_2 C 0.7385(5) 0.2434(4) 0.4264(2) 0.026(3) Uani 1 1 d . . .
C181_2 C 0.7076(5) 0.2705(3) 0.4116(2) 0.025(3) Uani 1 1 d . . .
H181_2 H 0.6759 0.2609 0.4024 0.030 Uiso 1 1 calc R . .
C186_2 C 0.7298(6) 0.2019(4) 0.4271(2) 0.031(3) Uani 1 1 d . . .
H186_2 H 0.6991 0.1901 0.4181 0.037 Uiso 1 1 calc R . .
C185_2 C 0.7637(6) 0.1776(4) 0.4402(2) 0.035(3) Uani 1 1 d . . .
H185_2 H 0.7589 0.1490 0.4398 0.042 Uiso 1 1 calc R . .
C184_2 C 0.8050(6) 0.1954(4) 0.4539(2) 0.038(3) Uani 1 1 d . . .
H184_2 H 0.8276 0.1796 0.4639 0.046 Uiso 1 1 calc R . .
C183_2 C 0.8133(6) 0.2372(4) 0.4528(2) 0.034(3) Uani 1 1 d . . .
H183_2 H 0.8427 0.2493 0.4621 0.041 Uiso 1 1 calc R . .
C283_2 C 0.5999(6) 0.4476(4) 0.4382(2) 0.034(3) Uani 1 1 d . . .
H283_2 H 0.6350 0.4634 0.4358 0.041 Uiso 1 1 calc R . .
C284_2 C 0.5526(6) 0.4625(4) 0.4517(2) 0.037(3) Uani 1 1 d . . .
C285_2 C 0.4541(7) 0.4536(4) 0.4617(2) 0.042(4) Uani 1 1 d . . .
H285_2 H 0.4170 0.4388 0.4613 0.050 Uiso 1 1 calc R . .
C286_2 C 0.4586(8) 0.4891(5) 0.4732(2) 0.047(4) Uani 1 1 d . . .
H286_2 H 0.4254 0.4975 0.4810 0.057 Uiso 1 1 calc R . .
C287_2 C 0.5121(8) 0.5130(5) 0.4733(2) 0.053(4) Uani 1 1 d . . .
H287_2 H 0.5146 0.5382 0.4804 0.063 Uiso 1 1 calc R . .
C288_2 C 0.5605(7) 0.4984(4) 0.4627(2) 0.046(4) Uani 1 1 d . . .
H288_2 H 0.5981 0.5126 0.4628 0.055 Uiso 1 1 calc R . .
C289_2 C 0.4231(6) 0.3836(4) 0.4046(2) 0.034(3) Uani 1 1 d . . .
H289_2 H 0.4029 0.3861 0.3913 0.041 Uiso 1 1 calc R . .
C290_2 C 0.3909(6) 0.3731(5) 0.4231(3) 0.054(4) Uani 1 1 d . . .
C291_2 C 0.3939(7) 0.3557(6) 0.4572(3) 0.061(5) Uani 1 1 d . . .
H291_2 H 0.4168 0.3533 0.4700 0.073 Uiso 1 1 calc R . .
C292_2 C 0.3334(9) 0.3484(9) 0.4572(3) 0.118(11) Uani 1 1 d . . .
H292_2 H 0.3152 0.3358 0.4686 0.141 Uiso 1 1 calc R . .
C293_2 C 0.3002(9) 0.3604(10) 0.4400(4) 0.130(12) Uani 1 1 d . . .
H293_2 H 0.2571 0.3621 0.4405 0.156 Uiso 1 1 calc R . .
C294_2 C 0.3270(7) 0.3703(8) 0.4218(3) 0.089(8) Uani 1 1 d . . .
H294_2 H 0.3038 0.3749 0.4092 0.107 Uiso 1 1 calc R . .
C295_2 C 0.5601(6) 0.3181(5) 0.4652(2) 0.045(4) Uani 1 1 d . . .
C296_2 C 0.5705(6) 0.3042(5) 0.4440(3) 0.050(4) Uani 1 1 d . . .
H296_2 H 0.5871 0.2782 0.4415 0.059 Uiso 1 1 calc R . .
C297_2 C 0.5670(7) 0.2915(6) 0.4822(3) 0.065(6) Uani 1 1 d . . .
H297_2 H 0.5791 0.2641 0.4805 0.079 Uiso 1 1 calc R . .
C298_2 C 0.5552(8) 0.3074(7) 0.5016(3) 0.077(7) Uani 1 1 d . . .
H298_2 H 0.5579 0.2901 0.5134 0.092 Uiso 1 1 calc R . .
C299_2 C 0.5398(8) 0.3474(7) 0.5043(2) 0.070(6) Uani 1 1 d . . .
H299_2 H 0.5341 0.3587 0.5176 0.084 Uiso 1 1 calc R . .
C300_2 C 0.5328(7) 0.3708(6) 0.4857(2) 0.057(5) Uani 1 1 d . . .
H300_2 H 0.5208 0.3983 0.4869 0.068 Uiso 1 1 calc R . .
C170_2 C 0.5499(6) 0.2995(4) 0.3490(2) 0.035(3) Uani 1 1 d . . .
C169_2 C 0.6129(5) 0.3050(4) 0.34319(19) 0.025(3) Uani 1 1 d . . .
H169_2 H 0.6276 0.2927 0.3311 0.030 Uiso 1 1 calc R . .
C174_2 C 0.5095(5) 0.2771(3) 0.3357(2) 0.025(3) Uani 1 1 d . . .
H174_2 H 0.5224 0.2662 0.3230 0.029 Uiso 1 1 calc R . .
C173_2 C 0.4507(6) 0.2717(4) 0.3418(2) 0.035(3) Uani 1 1 d . . .
H173_2 H 0.4215 0.2579 0.3330 0.042 Uiso 1 1 calc R . .
C172_2 C 0.4353(7) 0.2864(5) 0.3605(2) 0.045(4) Uani 1 1 d . . .
H172_2 H 0.3954 0.2821 0.3651 0.054 Uiso 1 1 calc R . .
C171_2 C 0.4772(6) 0.3073(4) 0.3727(2) 0.035(3) Uani 1 1 d . . .
H171_2 H 0.4655 0.3176 0.3857 0.043 Uiso 1 1 calc R . .
C259_2 C 0.9619(5) 0.2954(4) 0.25288(19) 0.030(3) Uani 1 1 d . . .
H259_2 H 0.9486 0.2692 0.2567 0.036 Uiso 1 1 calc R . .
C260_2 C 0.9724(6) 0.3062(5) 0.2318(2) 0.040(4) Uani 1 1 d . . .
C261_2 C 0.9880(6) 0.3580(5) 0.2078(2) 0.040(4) Uani 1 1 d . . .
H261_2 H 0.9936 0.3860 0.2051 0.048 Uiso 1 1 calc R . .
C262_2 C 0.9869(7) 0.3311(5) 0.1908(2) 0.050(4) Uani 1 1 d . . .
H262_2 H 0.9920 0.3409 0.1771 0.059 Uiso 1 1 calc R . .
C263_2 C 0.9782(7) 0.2900(6) 0.1944(3) 0.056(4) Uani 1 1 d . . .
H263_2 H 0.9775 0.2709 0.1834 0.067 Uiso 1 1 calc R . .
C264_2 C 0.9704(6) 0.2780(5) 0.2153(2) 0.040(4) Uani 1 1 d . . .
H264_2 H 0.9637 0.2502 0.2183 0.048 Uiso 1 1 calc R . .
C265_2 C 0.9125(5) 0.4403(4) 0.25353(18) 0.026(3) Uani 1 1 d . . .
H265_2 H 0.8766 0.4550 0.2562 0.031 Uiso 1 1 calc R . .
C266_2 C 0.9558(5) 0.4561(4) 0.2399(2) 0.034(3) Uani 1 1 d . . .
C267_2 C 1.0534(6) 0.4493(4) 0.2274(2) 0.037(3) Uani 1 1 d . . .
H267_2 H 1.0906 0.4348 0.2270 0.044 Uiso 1 1 calc R . .
C268_2 C 1.0477(7) 0.4845(5) 0.2162(3) 0.050(4) Uani 1 1 d . . .
H268_2 H 1.0798 0.4935 0.2080 0.060 Uiso 1 1 calc R . .
C269_2 C 0.9948(7) 0.5064(4) 0.2171(2) 0.044(4) Uani 1 1 d . . .
H269_2 H 0.9906 0.5313 0.2097 0.053 Uiso 1 1 calc R . .
C270_2 C 0.9476(7) 0.4926(4) 0.2287(2) 0.045(4) Uani 1 1 d . . .
H270_2 H 0.9106 0.5073 0.2291 0.054 Uiso 1 1 calc R . .
C271_2 C 1.1303(5) 0.3717(4) 0.2699(2) 0.034(3) Uani 1 1 d . . .
C272_2 C 1.0966(6) 0.3880(4) 0.2874(2) 0.035(3) Uani 1 1 d . . .
H272_2 H 1.1167 0.3955 0.3002 0.042 Uiso 1 1 calc R . .
C273_2 C 1.1915(7) 0.3619(5) 0.2727(3) 0.055(4) Uani 1 1 d . . .
H273_2 H 1.2128 0.3675 0.2856 0.067 Uiso 1 1 calc R . .
C274_2 C 1.2213(7) 0.3438(5) 0.2567(3) 0.056(5) Uani 1 1 d . . .
H274_2 H 1.2635 0.3376 0.2580 0.067 Uiso 1 1 calc R . .
C275_2 C 1.1876(8) 0.3353(6) 0.2391(3) 0.073(6) Uani 1 1 d . . .
H275_2 H 1.2057 0.3213 0.2281 0.088 Uiso 1 1 calc R . .
C276_2 C 1.1268(6) 0.3467(5) 0.2369(2) 0.049(4) Uani 1 1 d . . .
H276_2 H 1.1054 0.3429 0.2239 0.058 Uiso 1 1 calc R . .
C199_2 C 1.0280(5) 0.4056(4) 0.3525(2) 0.026(3) Uani 1 1 d . . .
H199_2 H 1.0202 0.3778 0.3551 0.031 Uiso 1 1 calc R . .
C200_2 C 1.0838(6) 0.4248(4) 0.35966(19) 0.028(3) Uani 1 1 d . . .
C201_2 C 1.1352(5) 0.4850(4) 0.3660(2) 0.030(3) Uani 1 1 d . . .
H201_2 H 1.1364 0.5138 0.3656 0.036 Uiso 1 1 calc R . .
C202_2 C 1.1847(6) 0.4653(5) 0.3738(2) 0.042(4) Uani 1 1 d . . .
H202_2 H 1.2197 0.4798 0.3788 0.050 Uiso 1 1 calc R . .
C203_2 C 1.1838(6) 0.4239(5) 0.3746(3) 0.052(4) Uani 1 1 d . . .
H203_2 H 1.2186 0.4093 0.3797 0.062 Uiso 1 1 calc R . .
C204_2 C 1.1326(5) 0.4043(4) 0.3679(2) 0.039(4) Uani 1 1 d . . .
H204_2 H 1.1308 0.3756 0.3690 0.047 Uiso 1 1 calc R . .
C205_2 C 0.9588(6) 0.4998(4) 0.2992(2) 0.036(3) Uani 1 1 d . . .
H205_2 H 0.9298 0.5033 0.2879 0.043 Uiso 1 1 calc R . .
C206_2 C 1.0235(5) 0.4976(4) 0.2961(2) 0.031(3) Uani 1 1 d . . .
C207_2 C 1.1189(5) 0.4835(4) 0.3117(2) 0.040(4) Uani 1 1 d . . .
H207_2 H 1.1430 0.4774 0.3240 0.048 Uiso 1 1 calc R . .
C208_2 C 1.1492(6) 0.4884(5) 0.2924(2) 0.040(4) Uani 1 1 d . . .
H208_2 H 1.1917 0.4844 0.2913 0.048 Uiso 1 1 calc R . .
C209_2 C 1.1108(6) 0.4993(4) 0.2756(2) 0.042(4) Uani 1 1 d . . .
H209_2 H 1.1280 0.5039 0.2626 0.050 Uiso 1 1 calc R . .
C210_2 C 1.0482(6) 0.5038(4) 0.2770(2) 0.037(3) Uani 1 1 d . . .
H210_2 H 1.0231 0.5110 0.2652 0.044 Uiso 1 1 calc R . .
C211_2 C 1.0098(5) 0.5627(4) 0.3639(2) 0.030(3) Uani 1 1 d . . .
C212_2 C 0.9645(6) 0.5368(4) 0.3721(2) 0.039(4) Uani 1 1 d . . .
H212_2 H 0.9432 0.5449 0.3838 0.046 Uiso 1 1 calc R . .
C213_2 C 1.0242(6) 0.5996(4) 0.3723(3) 0.042(4) Uani 1 1 d . . .
H213_2 H 1.0062 0.6091 0.3845 0.050 Uiso 1 1 calc R . .
C214_2 C 1.0665(7) 0.6230(5) 0.3621(3) 0.057(5) Uani 1 1 d . . .
H214_2 H 1.0778 0.6487 0.3677 0.068 Uiso 1 1 calc R . .
C215_2 C 1.0913(7) 0.6107(5) 0.3451(3) 0.055(5) Uani 1 1 d . . .
H215_2 H 1.1195 0.6273 0.3383 0.066 Uiso 1 1 calc R . .
C216_2 C 1.0749(6) 0.5715(4) 0.3370(2) 0.040(4) Uani 1 1 d . . .
H216_2 H 1.0928 0.5617 0.3248 0.048 Uiso 1 1 calc R . .
C217_2 C 1.0427(6) 0.5168(5) 0.4160(2) 0.041(4) Uani 1 1 d . . .
H217_2 H 1.0311 0.5426 0.4106 0.050 Uiso 1 1 calc R . .
C218_2 C 1.1072(6) 0.5052(6) 0.4203(3) 0.059(5) Uani 1 1 d . . .
C219_2 C 1.1757(7) 0.4558(7) 0.4297(3) 0.062(5) Uani 1 1 d . . .
H219_2 H 1.1841 0.4289 0.4343 0.075 Uiso 1 1 calc R . .
C220_2 C 1.2244(8) 0.4815(10) 0.4267(3) 0.100(10) Uani 1 1 d . . .
H220_2 H 1.2652 0.4726 0.4293 0.121 Uiso 1 1 calc R . .
C221_2 C 1.2113(9) 0.5218(8) 0.4197(4) 0.090(8) Uani 1 1 d . . .
H221_2 H 1.2434 0.5401 0.4171 0.108 Uiso 1 1 calc R . .
C222_2 C 1.1553(8) 0.5328(7) 0.4170(3) 0.073(6) Uani 1 1 d . . .
H222_2 H 1.1460 0.5596 0.4126 0.088 Uiso 1 1 calc R . .
C223_2 C 0.9474(6) 0.4224(5) 0.4638(2) 0.041(4) Uani 1 1 d . . .
H223_2 H 0.9114 0.4135 0.4700 0.049 Uiso 1 1 calc R . .
C224_2 C 0.9999(7) 0.4380(7) 0.4761(3) 0.066(6) Uani 1 1 d . . .
C225_2 C 1.0930(9) 0.4718(10) 0.4750(3) 0.140(14) Uani 1 1 d . . .
H225_2 H 1.1268 0.4806 0.4675 0.168 Uiso 1 1 calc R . .
C226_2 C 1.0931(12) 0.4781(18) 0.4966(4) 0.28(3) Uani 1 1 d . . .
H226_2 H 1.1193 0.4975 0.5032 0.333 Uiso 1 1 calc R . .
C227_2 C 1.0526(14) 0.4544(16) 0.5080(4) 0.22(3) Uani 1 1 d . . .
H227_2 H 1.0603 0.4495 0.5225 0.265 Uiso 1 1 calc R . .
C228_2 C 1.0017(10) 0.4388(10) 0.4976(3) 0.122(12) Uani 1 1 d . . .
H228_2 H 0.9686 0.4287 0.5050 0.146 Uiso 1 1 calc R . .
C229_2 C 1.0826(7) 0.3577(5) 0.4222(3) 0.052(4) Uani 1 1 d . . .
C230_2 C 1.0423(6) 0.3697(4) 0.4046(2) 0.037(3) Uani 1 1 d . . .
H230_2 H 1.0355 0.3534 0.3926 0.045 Uiso 1 1 calc R . .
C231_2 C 1.1158(7) 0.3218(5) 0.4213(3) 0.055(4) Uani 1 1 d . . .
H231_2 H 1.1154 0.3059 0.4090 0.066 Uiso 1 1 calc R . .
C232_2 C 1.1506(7) 0.3096(7) 0.4397(4) 0.085(8) Uani 1 1 d . . .
H232_2 H 1.1730 0.2850 0.4402 0.103 Uiso 1 1 calc R . .
C233_2 C 1.1502(8) 0.3355(8) 0.4568(4) 0.087(8) Uani 1 1 d . . .
H233_2 H 1.1730 0.3288 0.4692 0.105 Uiso 1 1 calc R . .
C234_2 C 1.1189(7) 0.3685(6) 0.4558(3) 0.061(5) Uani 1 1 d . . .
H234_2 H 1.1205 0.3852 0.4678 0.073 Uiso 1 1 calc R . .
Cl1_3 Cl 0.8874(2) 0.38412(14) 0.00653(8) 0.0802(5) Uiso 1 1 d D . .
O1_3 O 0.8823(6) 0.33898(17) 0.0124(2) 0.1361(11) Uiso 1 1 d D . .
O2_3 O 0.9549(3) 0.3950(4) 0.0040(2) 0.1361(11) Uiso 1 1 d D . .
O3_3 O 0.8617(6) 0.4104(3) 0.02384(15) 0.1361(11) Uiso 1 1 d D . .
O4_3 O 0.8508(5) 0.3920(4) -0.01409(12) 0.1361(11) Uiso 1 1 d D . .
Cl1_4 Cl 0.6793(2) 0.22408(15) 0.18043(8) 0.0802(5) Uiso 1 1 d D . .
O1_4 O 0.6452(5) 0.2078(4) 0.19904(13) 0.1361(11) Uiso 1 1 d D . .
O2_4 O 0.6334(4) 0.2442(4) 0.16474(16) 0.1361(11) Uiso 1 1 d D . .
O3_4 O 0.7271(5) 0.2556(3) 0.18816(19) 0.1361(11) Uiso 1 1 d D . .
O4_4 O 0.7115(5) 0.1888(3) 0.16977(18) 0.1361(11) Uiso 1 1 d D . .
Cl1_5 Cl 0.9400(2) 0.44935(14) 0.15984(8) 0.0802(5) Uiso 1 1 d D . .
O1_5 O 0.8744(3) 0.4371(4) 0.15292(19) 0.1361(11) Uiso 1 1 d D . .
O2_5 O 0.9389(6) 0.4896(2) 0.17200(18) 0.1361(11) Uiso 1 1 d D . .
O3_5 O 0.9781(5) 0.4548(4) 0.14054(13) 0.1361(11) Uiso 1 1 d D . .
O4_5 O 0.9688(5) 0.4160(3) 0.17390(17) 0.1361(11) Uiso 1 1 d D . .
Cl1_6 Cl 0.2191(2) 0.47454(14) 0.21103(8) 0.0802(5) Uiso 1 1 d D . .
O1_6 O 0.1808(5) 0.4849(4) 0.19103(12) 0.1361(11) Uiso 1 1 d D . .
O2_6 O 0.2213(6) 0.42818(15) 0.2139(2) 0.1361(11) Uiso 1 1 d D . .
O3_6 O 0.2844(3) 0.4909(4) 0.2093(2) 0.1361(11) Uiso 1 1 d D . .
O4_6 O 0.1899(5) 0.4942(4) 0.22985(13) 0.1361(11) Uiso 1 1 d D . .
Cl1_7 Cl 0.8963(2) 0.29376(14) 0.14075(8) 0.0802(5) Uiso 1 1 d D . .
O1_7 O 0.8550(5) 0.3051(4) 0.12161(13) 0.1361(11) Uiso 1 1 d D . .
O2_7 O 0.9594(3) 0.3137(4) 0.1390(2) 0.1361(11) Uiso 1 1 d D . .
O3_7 O 0.8672(5) 0.3088(4) 0.16063(13) 0.1361(11) Uiso 1 1 d D . .
O4_7 O 0.9038(6) 0.24732(15) 0.1418(2) 0.1361(11) Uiso 1 1 d D . .
Cl1_8 Cl 0.2826(2) 0.48157(14) 0.48392(8) 0.0802(5) Uiso 1 1 d D . .
O1_8 O 0.3219(5) 0.4813(4) 0.46472(13) 0.1361(11) Uiso 1 1 d D . .
O2_8 O 0.3238(5) 0.4752(4) 0.50372(12) 0.1361(11) Uiso 1 1 d D . .
O3_8 O 0.2495(5) 0.5226(2) 0.4852(2) 0.1361(11) Uiso 1 1 d D . .
O4_8 O 0.2351(5) 0.4472(3) 0.4820(2) 0.1361(11) Uiso 1 1 d D . .
Cl1_9 Cl 0.7983(2) 0.72870(14) 0.02395(8) 0.0802(5) Uiso 1 1 d D . .
O1_9 O 0.7791(6) 0.6985(3) 0.00657(14) 0.1361(11) Uiso 1 1 d D . .
O2_9 O 0.7997(6) 0.7069(3) 0.04513(11) 0.1361(11) Uiso 1 1 d D . .
O3_9 O 0.8623(3) 0.7455(4) 0.0201(2) 0.1361(11) Uiso 1 1 d D . .
O4_9 O 0.7522(5) 0.7639(3) 0.0240(2) 0.1361(11) Uiso 1 1 d D . .
Cl1_10 Cl 0.7424(2) 0.06597(14) 0.13931(8) 0.0802(5) Uiso 1 1 d D . .
O1_10 O 0.7994(4) 0.0677(4) 0.12628(17) 0.1361(11) Uiso 1 1 d D . .
O2_10 O 0.7329(6) 0.1074(2) 0.14971(18) 0.1361(11) Uiso 1 1 d D . .
O3_10 O 0.7511(6) 0.0331(3) 0.15618(15) 0.1361(11) Uiso 1 1 d D . .
O4_10 O 0.6860(4) 0.0557(4) 0.12504(17) 0.1361(11) Uiso 1 1 d D . .
Cl1_11 Cl 0.2631(2) 0.32294(15) 0.36146(8) 0.0802(5) Uiso 1 1 d D . .
O1_11 O 0.2112(4) 0.3238(4) 0.37672(16) 0.1361(11) Uiso 1 1 d D . .
O2_11 O 0.3158(4) 0.3501(3) 0.36980(19) 0.1361(11) Uiso 1 1 d D . .
O3_11 O 0.2861(5) 0.27909(19) 0.3593(2) 0.1361(11) Uiso 1 1 d D . .
O4_11 O 0.2391(6) 0.3387(4) 0.34005(11) 0.1361(11) Uiso 1 1 d D . .
Cl1_12 Cl 0.2750(2) 0.27815(15) 0.30697(8) 0.0802(5) Uiso 1 1 d D . .
O1_12 O 0.3289(4) 0.2520(3) 0.31531(19) 0.1361(11) Uiso 1 1 d D . .
O2_12 O 0.2950(5) 0.32284(18) 0.3060(2) 0.1361(11) Uiso 1 1 d D . .
O3_12 O 0.2217(4) 0.2741(4) 0.32155(17) 0.1361(11) Uiso 1 1 d D . .
O4_12 O 0.2542(6) 0.2636(4) 0.28500(11) 0.1361(11) Uiso 1 1 d D . .
N900_13 N 0.4210(4) 0.0931(3) 0.05725(13) 0.0185(14) Uiso 1 1 d D . .
O900_13 O 0.3726(6) 0.0835(5) 0.0468(2) 0.118(2) Uiso 1 1 d D . .
O901_13 O 0.4611(6) 0.1082(5) 0.0476(2) 0.118(2) Uiso 1 1 d D . .
O902_13 O 0.4306(7) 0.0749(5) 0.0736(2) 0.118(2) Uiso 1 1 d D . .
N900_14 N 0.9115(4) 0.1209(2) 0.05067(14) 0.0185(14) Uiso 1 1 d D . .
O900_14 O 0.9310(7) 0.1479(4) 0.0386(2) 0.118(2) Uiso 1 1 d D . .
O901_14 O 0.8622(6) 0.1315(4) 0.0588(2) 0.118(2) Uiso 1 1 d D . .
O902_14 O 0.9044(7) 0.0868(4) 0.0410(2) 0.118(2) Uiso 1 1 d D . .
O500_15 O 0.1857(5) 0.2728(3) 0.16792(18) 0.060(3) Uiso 1 1 d . . .
C501_15 C 0.1287(12) 0.2835(8) 0.1768(4) 0.108(8) Uiso 1 1 d . . .
O502_15 O 0.3721(5) 0.6927(4) 0.1175(2) 0.066(3) Uiso 1 1 d . . .
C503_15 C 0.3731(9) 0.7090(6) 0.1369(3) 0.073(6) Uiso 1 1 d . . .
O504_15 O 0.2682(6) 0.3039(4) 0.1988(2) 0.070(4) Uiso 1 1 d . . .
C505_15 C 0.2773(9) 0.3466(6) 0.1960(3) 0.073(6) Uiso 1 1 d . . .
O506_15 O 0.2899(9) 0.0658(6) 0.1625(3) 0.129(6) Uiso 1 1 d . . .
C507_15 C 0.3304(11) 0.0723(7) 0.1476(4) 0.094(7) Uiso 1 1 d . . .
O508_15 O 0.4732(5) 0.2922(3) 0.17526(18) 0.056(3) Uiso 1 1 d . . .
C509_15 C 0.4187(8) 0.3083(5) 0.1807(3) 0.059(5) Uiso 1 1 d . . .
O510_15 O 0.8628(10) 0.2084(7) 0.1868(4) 0.061(6) Uiso 0.50 1 d P . .
O511_15 O 0.8281(11) 0.1743(7) 0.1861(4) 0.063(6) Uiso 0.50 1 d P . .
O512_15 O 0.3570(14) 0.0861(9) 0.2327(4) 0.204(11) Uiso 1 1 d . . .
C513_15 C 0.4169(17) 0.0866(10) 0.2315(5) 0.246(15) Uiso 1 1 d P . .
C514_15 C 0.2511(17) 0.1207(11) 0.0163(6) 0.166(14) Uiso 1 1 d . . .
O514_15 O 0.2334(10) 0.1287(7) -0.0031(4) 0.162(8) Uiso 1 1 d . . .
C500_15 C 0.6856(7) 0.4274(5) 0.1914(3) 0.053(4) Uiso 1 1 d . . .
O515_15 O 0.6467(4) 0.4582(3) 0.18729(16) 0.046(3) Uiso 1 1 d . . .
C516_15 C 0.0315(15) 0.7030(10) 0.0229(5) 0.136(11) Uiso 1 1 d . . .
O516_15 O 0.0667(7) 0.7175(5) 0.0130(2) 0.090(4) Uiso 1 1 d . . .
C502_15 C 0.2055(10) 0.0127(7) 0.3217(4) 0.087(7) Uiso 1 1 d . . .
O517_15 O 0.1666(9) -0.0054(6) 0.3067(3) 0.128(6) Uiso 1 1 d . . .
C518_15 C 0.8111(14) 0.6066(9) 0.0196(5) 0.132(10) Uiso 1 1 d . . .
O518_15 O 0.8443(9) 0.6210(6) 0.0337(3) 0.134(7) Uiso 1 1 d . . .
C519_15 C 0.4377(16) 0.1996(11) 0.2317(6) 0.164(13) Uiso 1 1 d . . .
O519_15 O 0.4723(10) 0.1701(7) 0.2198(4) 0.160(8) Uiso 1 1 d . . .
O520_15 O 0.5114(7) 0.2141(4) 0.1875(2) 0.091(4) Uiso 1 1 d . . .
O521_15 O 0.4056(9) 0.0951(6) 0.0039(3) 0.136(7) Uiso 1 1 d . . .
O522_15 O 0.0902(8) 0.0767(6) 0.2387(3) 0.128(6) Uiso 1 1 d . . .
O523_15 O 0.4384(11) 0.1844(8) 0.2849(4) 0.183(9) Uiso 1 1 d . . .
O524_15 O 0.4472(6) 0.7347(4) 0.0937(2) 0.073(4) Uiso 1 1 d . . .
C525_15 C 0.149(3) 0.091(2) 0.1820(10) 0.27(4) Uiso 1 1 d . . .
O525_15 O 0.1491(14) 0.0756(10) 0.1734(5) 0.183(12) Uiso 1 1 d . . .
C526_15 C 0.066(2) 0.2113(16) 0.4186(8) 0.25(2) Uiso 1 1 d . . .
C531_15 C 0.5884(19) 0.6291(12) 0.0131(6) 0.174(16) Uiso 1 1 d . . .
O526_15 O 0.5504(14) 0.6345(9) 0.0208(5) 0.197(12) Uiso 1 1 d . . .
O527_15 O 0.5209(12) 0.2224(8) 0.2902(4) 0.207(11) Uiso 1 1 d . . .
O528_15 O 0.4036(13) 0.4488(8) 0.0181(5) 0.085(8) Uiso 0.50 1 d P . .
O529_15 O 0.7185(10) 0.2300(7) 0.3143(4) 0.167(9) Uiso 1 1 d . . .
O530_15 O 0.1272(14) 0.0925(9) 0.2783(5) 0.095(9) Uiso 0.50 1 d P . .
O531_15 O 0.0399(12) 0.2321(8) 0.4056(4) 0.187(10) Uiso 1 1 d . . .
O532_15 O 0.0284(10) 0.1799(7) 0.3708(4) 0.063(6) Uiso 0.50 1 d P . .
O533_15 O 0.3398(14) 0.4511(9) 0.0123(5) 0.097(9) Uiso 0.50 1 d P . .

loop_
_atom_site_aniso_label
_atom_site_aniso_U_11
_atom_site_aniso_U_22
_atom_site_aniso_U_33
_atom_site_aniso_U_23
_atom_site_aniso_U_13
_atom_site_aniso_U_12
Dy1_1 0.0159(3) 0.0190(3) 0.0224(3) 0.0011(3) 0.0006(2) -0.0010(2)
Dy2_1 0.0161(3) 0.0198(3) 0.0232(3) -0.0030(3) 0.0047(2) -0.0026(2)
Dy3_1 0.0201(3) 0.0191(3) 0.0242(3) 0.0016(3) 0.0021(2) 0.0021(2)
Dy4_1 0.0161(3) 0.0188(3) 0.0207(3) -0.0009(2) 0.0020(2) 0.0003(2)
Dy5_1 0.0161(3) 0.0216(3) 0.0234(3) -0.0027(3) 0.0013(2) -0.0017(2)
Dy6_1 0.0189(3) 0.0203(3) 0.0224(3) -0.0036(3) 0.0042(2) -0.0027(2)
Dy7_1 0.0153(3) 0.0174(3) 0.0203(3) 0.0000(2) 0.0027(2) -0.0009(2)
Dy8_1 0.0156(3) 0.0212(3) 0.0275(3) 0.0030(3) 0.0025(2) -0.0013(2)
Ni1_1 0.0176(7) 0.0251(8) 0.0245(9) -0.0002(7) 0.0050(6) -0.0012(6)
Ni2_1 0.0174(8) 0.0303(9) 0.0389(10) 0.0093(8) -0.0017(7) -0.0019(7)
Ni3_1 0.0197(8) 0.0214(8) 0.0272(9) -0.0002(7) 0.0023(7) -0.0014(6)
Ni4_1 0.0231(8) 0.0304(9) 0.0380(10) 0.0005(8) 0.0034(7) -0.0070(7)
Ni5_1 0.0268(8) 0.0223(8) 0.0289(9) -0.0014(8) 0.0042(7) 0.0011(7)
Ni6_1 0.0297(9) 0.0207(8) 0.0263(9) -0.0038(7) 0.0058(7) -0.0007(7)
Ni7_1 0.0278(9) 0.0290(9) 0.0404(11) -0.0040(9) 0.0041(8) -0.0087(7)
Ni8_1 0.0301(9) 0.0339(9) 0.0343(10) 0.0077(9) 0.0090(8) 0.0088(7)
O1_1 0.029(4) 0.020(4) 0.017(4) 0.012(4) 0.000(4) -0.004(3)
O2_1 0.25(2) 0.034(8) 0.42(4) 0.072(14) -0.31(3) -0.054(11)
N1A_1 0.021(5) 0.015(5) 0.022(5) 0.001(4) -0.006(4) 0.003(4)
O4_1 0.023(4) 0.023(4) 0.016(4) 0.003(4) -0.001(3) -0.002(3)
O5_1 0.019(4) 0.010(3) 0.023(4) -0.001(4) -0.002(3) -0.001(3)
O6_1 0.019(4) 0.023(4) 0.014(4) 0.000(4) 0.006(3) 0.001(3)
O7_1 0.013(4) 0.016(4) 0.036(5) -0.003(4) 0.009(4) -0.007(3)
O8_1 0.012(4) 0.020(4) 0.023(4) -0.001(4) 0.011(3) 0.003(3)
O9_1 0.015(4) 0.010(3) 0.032(5) -0.001(4) 0.006(3) -0.006(3)
O10_1 0.019(4) 0.024(4) 0.027(5) 0.010(4) -0.008(4) -0.002(3)
O11_1 0.022(4) 0.028(5) 0.027(5) -0.002(4) -0.006(4) 0.003(4)
O12_1 0.017(4) 0.026(4) 0.043(6) -0.006(4) -0.007(4) -0.003(3)
O13_1 0.016(4) 0.018(4) 0.034(5) 0.006(4) 0.002(4) 0.003(3)
O14_1 0.018(4) 0.017(4) 0.028(5) -0.001(4) 0.010(3) 0.001(3)
O15_1 0.026(4) 0.017(4) 0.029(5) -0.006(4) -0.001(4) -0.001(3)
O16_1 0.029(5) 0.029(5) 0.035(5) 0.002(4) 0.006(4) 0.000(4)
O17_1 0.027(5) 0.022(4) 0.043(6) -0.020(4) 0.010(4) -0.007(4)
O18_1 0.030(5) 0.019(4) 0.045(6) 0.012(4) 0.002(4) -0.008(4)
O19_1 0.009(4) 0.029(4) 0.028(5) -0.001(4) 0.004(3) 0.004(3)
O20_1 0.017(4) 0.022(4) 0.026(5) 0.009(4) 0.008(3) -0.001(3)
O21_1 0.020(4) 0.030(5) 0.035(5) -0.005(4) 0.006(4) 0.001(4)
O22_1 0.023(4) 0.019(4) 0.042(6) -0.004(4) -0.002(4) 0.004(3)
O23_1 0.024(4) 0.027(5) 0.037(5) 0.000(4) 0.006(4) 0.003(4)
O24_1 0.033(5) 0.016(4) 0.017(4) -0.007(4) 0.001(4) -0.001(3)
O25_1 0.015(4) 0.043(5) 0.031(5) 0.012(5) 0.003(4) 0.003(4)
O26_1 0.015(4) 0.020(4) 0.024(5) -0.015(4) -0.001(3) -0.002(3)
O27_1 0.026(4) 0.006(3) 0.030(5) -0.003(4) -0.010(4) 0.003(3)
O28_1 0.020(4) 0.018(4) 0.030(5) -0.003(4) 0.001(4) 0.000(3)
O29_1 0.027(5) 0.031(5) 0.030(5) -0.004(4) 0.014(4) -0.004(4)
O30_1 0.017(4) 0.022(4) 0.053(6) -0.003(4) 0.007(4) -0.007(3)
O31_1 0.022(4) 0.037(5) 0.029(5) -0.009(4) -0.007(4) -0.006(4)
O32_1 0.021(4) 0.020(4) 0.037(5) 0.013(4) 0.005(4) -0.004(3)
O33_1 0.033(5) 0.027(5) 0.028(5) -0.004(4) 0.002(4) 0.007(4)
O34_1 0.021(4) 0.033(5) 0.052(6) 0.001(5) 0.015(4) 0.005(4)
N1_1 0.010(4) 0.022(5) 0.035(6) -0.008(5) 0.001(4) -0.010(4)
N2_1 0.010(4) 0.020(5) 0.032(6) 0.008(5) -0.001(4) -0.002(4)
N3_1 0.034(6) 0.018(5) 0.033(6) 0.003(5) 0.005(5) 0.002(4)
N4_1 0.006(4) 0.022(5) 0.031(6) -0.002(5) 0.007(4) 0.000(4)
N5_1 0.019(5) 0.036(6) 0.046(7) 0.008(6) 0.001(5) -0.008(5)
N6_1 0.028(6) 0.031(6) 0.028(6) 0.008(5) -0.007(5) 0.001(5)
N7_1 0.032(7) 0.051(8) 0.054(8) 0.022(7) -0.008(6) -0.019(6)
N8_1 0.020(5) 0.043(7) 0.033(7) 0.018(6) 0.004(5) -0.004(5)
N9_1 0.015(5) 0.018(5) 0.033(6) -0.003(5) -0.005(4) -0.003(4)
N10_1 0.019(5) 0.014(4) 0.031(6) -0.005(5) 0.013(4) -0.010(4)
N11_1 0.017(5) 0.021(5) 0.047(7) -0.015(5) 0.001(5) -0.009(4)
N12_1 0.025(5) 0.019(5) 0.021(6) 0.005(5) -0.003(4) -0.007(4)
N13_1 0.018(5) 0.033(6) 0.029(6) -0.001(5) 0.006(4) 0.001(4)
N14_1 0.022(5) 0.023(5) 0.031(6) 0.011(5) -0.002(5) -0.003(4)
N15_1 0.026(6) 0.023(5) 0.039(7) 0.001(5) 0.008(5) -0.004(4)
N16_1 0.034(6) 0.041(7) 0.023(6) -0.009(6) 0.002(5) -0.004(5)
N17_1 0.035(7) 0.056(8) 0.032(7) 0.006(6) 0.001(5) -0.017(6)
N18_1 0.014(5) 0.030(5) 0.020(5) 0.007(5) -0.006(4) -0.004(4)
N19_1 0.030(6) 0.032(6) 0.037(7) 0.010(6) 0.012(5) -0.002(5)
N20_1 0.028(6) 0.021(5) 0.048(7) 0.004(5) 0.010(5) -0.007(4)
N21_1 0.012(5) 0.024(5) 0.025(6) 0.001(5) 0.006(4) -0.003(4)
N22_1 0.022(5) 0.028(5) 0.034(6) 0.011(5) 0.010(5) 0.001(4)
N23_1 0.017(5) 0.024(5) 0.031(6) -0.011(5) 0.005(4) -0.001(4)
N24_1 0.017(5) 0.031(6) 0.024(6) -0.001(5) 0.000(4) -0.002(4)
N25_1 0.027(5) 0.018(5) 0.022(6) 0.001(5) 0.001(4) 0.003(4)
N26_1 0.020(5) 0.023(5) 0.036(6) -0.004(5) 0.002(5) 0.000(4)
N27_1 0.026(6) 0.038(6) 0.038(7) -0.001(6) 0.006(5) -0.006(5)
N28_1 0.011(5) 0.016(5) 0.048(7) -0.008(5) 0.003(5) 0.001(4)
N29_1 0.037(6) 0.026(6) 0.026(6) -0.005(5) 0.003(5) 0.007(5)
N30_1 0.041(7) 0.035(6) 0.029(6) -0.014(6) 0.006(5) 0.001(5)
N31_1 0.027(5) 0.009(4) 0.019(5) -0.006(4) 0.004(4) 0.002(4)
N32_1 0.018(5) 0.032(6) 0.032(6) -0.005(5) 0.010(5) -0.006(4)
N33_1 0.021(5) 0.029(6) 0.032(6) 0.001(5) -0.010(5) -0.002(4)
N34_1 0.027(6) 0.026(5) 0.024(6) 0.005(5) 0.000(5) -0.001(4)
N35_1 0.023(5) 0.027(5) 0.028(6) 0.000(5) 0.007(5) -0.008(4)
N36_1 0.024(5) 0.023(5) 0.027(6) 0.002(5) 0.005(4) 0.006(4)
N37_1 0.012(4) 0.017(5) 0.020(5) 0.001(4) 0.001(4) 0.001(4)
N38_1 0.021(5) 0.019(5) 0.033(6) -0.003(5) -0.001(5) 0.003(4)
N39_1 0.034(6) 0.012(5) 0.039(7) -0.013(5) -0.004(5) -0.004(4)
N40_1 0.046(7) 0.016(5) 0.023(6) 0.003(5) 0.004(5) 0.008(5)
N41_1 0.052(7) 0.024(6) 0.041(7) 0.002(6) 0.012(6) 0.008(5)
N42_1 0.044(7) 0.036(6) 0.023(6) -0.015(5) 0.004(5) -0.011(5)
N43_1 0.020(5) 0.028(6) 0.030(6) 0.001(5) -0.007(5) -0.010(4)
N44_1 0.032(6) 0.022(5) 0.030(6) -0.004(5) 0.016(5) -0.003(4)
N45_1 0.044(7) 0.027(6) 0.062(9) 0.001(6) 0.018(6) -0.010(5)
N46_1 0.036(6) 0.027(6) 0.025(6) -0.003(5) -0.007(5) -0.008(5)
N47_1 0.054(8) 0.042(7) 0.039(7) -0.012(6) 0.019(6) -0.017(6)
N48_1 0.040(7) 0.028(6) 0.065(9) 0.003(7) 0.006(6) -0.014(5)
N49_1 0.022(5) 0.029(6) 0.029(6) 0.001(5) 0.003(5) 0.007(4)
N50_1 0.043(7) 0.034(6) 0.031(7) 0.011(6) -0.004(5) 0.008(5)
N51_1 0.055(8) 0.034(6) 0.045(8) 0.027(6) 0.020(6) 0.020(6)
N52_1 0.020(5) 0.033(6) 0.032(6) 0.000(5) 0.000(5) 0.005(4)
N53_1 0.032(6) 0.040(7) 0.041(7) 0.005(6) 0.000(5) 0.005(5)
N54_1 0.030(6) 0.047(7) 0.055(8) 0.019(7) 0.005(6) 0.004(5)
N55_1 0.020(5) 0.018(5) 0.044(7) 0.008(5) -0.004(5) -0.003(4)
C1A_1 0.006(5) 0.026(6) 0.017(6) 0.003(5) 0.002(4) -0.003(4)
C1_1 0.023(6) 0.022(6) 0.039(8) -0.006(6) -0.001(6) -0.011(5)
C2_1 0.023(6) 0.024(6) 0.032(8) 0.004(6) -0.004(6) 0.002(5)
C3_1 0.037(8) 0.024(7) 0.049(9) 0.020(7) -0.016(7) -0.006(6)
C4_1 0.040(9) 0.075(12) 0.028(8) -0.020(9) -0.013(7) -0.012(8)
C5_1 0.037(8) 0.044(9) 0.041(9) 0.002(8) -0.008(7) 0.001(7)
C6_1 0.056(10) 0.039(8) 0.031(8) 0.000(7) -0.021(7) -0.007(7)
C7_1 0.035(7) 0.027(7) 0.041(9) -0.008(7) -0.012(6) 0.005(6)
C8_1 0.035(8) 0.043(8) 0.031(8) 0.003(7) -0.013(6) -0.014(6)
C9_1 0.028(8) 0.053(9) 0.073(12) 0.048(9) -0.006(8) -0.007(7)
C10_1 0.059(12) 0.067(13) 0.087(16) 0.049(12) -0.048(11) -0.040(10)
C11_1 0.056(12) 0.052(12) 0.13(2) -0.018(13) -0.038(12) -0.027(10)
C12_1 0.043(10) 0.063(11) 0.075(13) -0.014(10) -0.037(9) -0.008(8)
C13_1 0.019(6) 0.023(6) 0.059(10) 0.015(7) 0.006(6) -0.001(5)
C14_1 0.021(6) 0.036(7) 0.024(7) 0.012(6) 0.008(5) -0.010(5)
C15_1 0.038(8) 0.024(6) 0.046(9) 0.004(7) 0.009(7) 0.011(6)
C16_1 0.027(8) 0.056(10) 0.076(13) -0.007(10) 0.018(8) 0.004(7)
C17_1 0.051(10) 0.041(9) 0.071(13) 0.026(9) -0.002(9) 0.000(8)
C18_1 0.033(8) 0.044(8) 0.044(9) 0.028(8) 0.010(7) 0.004(6)
C19_1 0.022(6) 0.017(6) 0.027(7) 0.005(6) 0.002(5) -0.004(5)
C20_1 0.025(6) 0.019(6) 0.027(7) 0.001(6) -0.002(5) 0.005(5)
C21_1 0.018(6) 0.022(6) 0.052(9) -0.003(7) 0.005(6) -0.005(5)
C22_1 0.036(8) 0.026(7) 0.054(10) -0.017(7) 0.015(7) -0.007(6)
C23_1 0.040(8) 0.034(8) 0.056(11) -0.023(8) -0.012(8) -0.011(6)
C24_1 0.054(9) 0.029(7) 0.035(8) 0.005(7) -0.007(7) -0.006(7)
C25_1 0.023(6) 0.027(7) 0.038(8) 0.008(7) -0.005(6) -0.003(5)
C26_1 0.019(6) 0.039(7) 0.027(7) -0.011(6) -0.005(5) -0.010(5)
C27_1 0.033(7) 0.022(6) 0.032(8) -0.003(6) 0.011(6) -0.003(5)
C28_1 0.039(8) 0.021(6) 0.046(9) -0.005(7) 0.007(7) 0.013(6)
C29_1 0.056(10) 0.031(7) 0.034(8) 0.007(7) 0.011(7) 0.009(7)
C30_1 0.022(6) 0.032(7) 0.046(9) 0.009(7) 0.014(6) 0.005(5)
C31_1 0.023(6) 0.032(7) 0.038(8) 0.010(7) 0.007(6) -0.007(5)
C32_1 0.024(6) 0.031(7) 0.031(7) 0.009(6) 0.013(6) 0.016(5)
C33_1 0.046(9) 0.035(8) 0.049(10) 0.014(8) 0.017(7) 0.017(7)
C34_1 0.050(10) 0.058(10) 0.065(12) 0.028(10) 0.032(9) 0.007(8)
C35_1 0.071(12) 0.039(9) 0.054(11) 0.029(9) 0.006(9) 0.009(8)
C36_1 0.030(7) 0.031(7) 0.045(9) 0.009(7) 0.007(6) 0.001(6)
C37_1 0.027(7) 0.040(8) 0.041(9) 0.011(7) 0.000(6) -0.001(6)
C38_1 0.038(8) 0.053(9) 0.026(8) 0.000(7) 0.001(6) -0.011(7)
C39_1 0.036(8) 0.056(10) 0.047(10) -0.012(8) -0.004(7) -0.028(7)
C40_1 0.066(13) 0.16(2) 0.055(13) -0.017(14) -0.016(11) -0.070(14)
C41_1 0.046(10) 0.114(17) 0.043(10) -0.024(11) 0.000(8) 0.003(10)
C42_1 0.026(8) 0.086(13) 0.049(10) -0.003(10) -0.003(7) -0.019(8)
C43_1 0.043(8) 0.031(7) 0.023(7) -0.001(6) -0.003(6) 0.012(6)
C44_1 0.030(8) 0.060(10) 0.043(9) 0.003(8) -0.003(7) -0.007(7)
C45_1 0.024(7) 0.053(9) 0.056(10) 0.013(8) 0.007(7) -0.012(7)
C46_1 0.022(7) 0.048(9) 0.065(11) 0.006(9) -0.010(7) -0.024(6)
C47_1 0.017(7) 0.063(10) 0.061(11) 0.009(9) 0.001(7) -0.007(7)
C48_1 0.016(7) 0.042(8) 0.074(12) 0.005(9) -0.008(7) -0.004(6)
C49_1 0.019(6) 0.041(8) 0.062(10) 0.034(8) 0.018(7) 0.013(6)
C50_1 0.018(6) 0.017(6) 0.065(10) 0.009(7) -0.010(6) -0.005(5)
C51_1 0.043(9) 0.021(7) 0.105(15) 0.006(9) 0.011(9) -0.007(6)
C52_1 0.054(11) 0.046(10) 0.082(15) 0.017(11) 0.007(10) -0.016(8)
C53_1 0.056(10) 0.035(9) 0.077(14) -0.011(10) 0.027(10) -0.013(8)
C54_1 0.040(9) 0.034(8) 0.084(13) 0.003(9) 0.008(9) -0.008(7)
C55_1 0.020(6) 0.025(6) 0.033(8) -0.004(6) 0.010(5) 0.005(5)
C56_1 0.035(7) 0.033(7) 0.018(7) -0.013(6) 0.007(6) -0.002(6)
C57_1 0.023(7) 0.035(7) 0.040(8) 0.009(7) 0.012(6) -0.001(6)
C58_1 0.021(7) 0.056(9) 0.046(9) 0.003(8) 0.010(6) 0.005(6)
C59_1 0.026(7) 0.034(7) 0.052(10) -0.003(7) 0.023(7) 0.002(6)
C60_1 0.028(7) 0.031(7) 0.039(8) -0.003(7) 0.004(6) 0.006(6)
C62_1 0.029(7) 0.017(6) 0.030(7) 0.007(6) -0.006(6) 0.009(5)
C63_1 0.043(8) 0.025(6) 0.010(6) 0.005(5) -0.005(5) -0.001(6)
C64_1 0.016(6) 0.041(7) 0.029(7) -0.003(7) 0.000(5) -0.005(5)
C65_1 0.019(6) 0.044(8) 0.034(8) -0.004(7) 0.009(6) 0.011(6)
C66_1 0.024(7) 0.034(7) 0.037(8) -0.001(7) -0.011(6) 0.012(6)
C67_1 0.026(7) 0.025(6) 0.048(9) 0.000(7) 0.019(6) 0.003(5)
C68_1 0.027(7) 0.034(7) 0.026(7) -0.010(6) 0.002(6) 0.007(6)
C69_1 0.044(8) 0.035(7) 0.024(7) -0.022(6) 0.015(6) -0.020(6)
C70_1 0.024(7) 0.028(7) 0.053(10) 0.003(7) 0.003(6) 0.010(5)
C71_1 0.033(8) 0.055(10) 0.059(11) 0.009(9) -0.005(8) 0.005(7)
C72_1 0.038(9) 0.034(8) 0.128(18) -0.021(11) 0.047(10) -0.013(7)
C73_1 0.034(8) 0.030(7) 0.072(12) -0.001(8) 0.020(8) 0.007(6)
C74_1 0.030(7) 0.030(7) 0.033(8) -0.007(6) -0.009(6) -0.006(6)
C75_1 0.048(8) 0.033(7) 0.025(8) -0.008(7) -0.004(6) -0.014(6)
C76_1 0.031(7) 0.041(8) 0.043(9) -0.003(8) -0.001(7) -0.002(6)
C77_1 0.034(8) 0.045(9) 0.059(11) 0.021(9) 0.006(7) 0.020(7)
C78_1 0.044(9) 0.051(9) 0.022(7) 0.001(8) -0.005(6) 0.007(7)
C79_1 0.028(7) 0.035(7) 0.032(8) 0.005(7) 0.009(6) -0.001(6)
C80_1 0.049(9) 0.025(7) 0.027(8) -0.001(6) 0.010(6) 0.003(6)
C81_1 0.020(6) 0.029(7) 0.053(9) -0.007(7) -0.004(6) -0.001(5)
C82_1 0.050(9) 0.038(8) 0.053(10) 0.006(8) -0.002(8) 0.007(7)
C83_1 0.068(11) 0.032(8) 0.045(10) -0.010(8) 0.014(8) 0.001(8)
C84_1 0.062(10) 0.012(6) 0.054(10) -0.002(7) 0.016(8) 0.016(6)
C85_1 0.044(9) 0.043(8) 0.034(8) -0.001(7) 0.006(7) 0.006(7)
C86_1 0.023(6) 0.009(5) 0.028(7) -0.005(5) 0.001(5) 0.011(4)
C87_1 0.023(6) 0.031(7) 0.015(6) -0.007(6) 0.002(5) -0.003(5)
C88_1 0.033(7) 0.035(7) 0.037(8) -0.021(7) 0.007(6) -0.003(6)
C89_1 0.044(9) 0.031(7) 0.053(10) -0.020(8) 0.002(8) 0.007(7)
C90_1 0.045(9) 0.032(7) 0.040(9) -0.017(7) -0.003(7) -0.015(7)
C91_1 0.042(8) 0.039(8) 0.030(8) -0.016(7) -0.011(6) 0.010(7)
C92_1 0.021(6) 0.035(7) 0.024(7) -0.006(6) 0.001(5) -0.009(5)
C93_1 0.024(6) 0.027(6) 0.029(7) 0.003(6) 0.005(5) 0.001(5)
C94_1 0.014(6) 0.056(9) 0.050(9) 0.013(8) 0.005(6) -0.013(6)
C95_1 0.024(7) 0.058(9) 0.019(7) 0.013(7) 0.005(5) 0.013(6)
C96_1 0.036(8) 0.059(9) 0.021(7) 0.015(7) 0.010(6) 0.009(7)
C97_1 0.050(9) 0.049(9) 0.016(7) 0.004(7) 0.002(6) -0.012(7)
C98_1 0.038(8) 0.023(6) 0.044(9) 0.001(7) 0.017(7) 0.000(6)
C99_1 0.019(6) 0.018(6) 0.043(8) 0.001(6) 0.007(6) -0.012(5)
C100_1 0.035(8) 0.038(8) 0.034(8) 0.003(7) 0.012(6) -0.008(6)
C101_1 0.043(8) 0.049(9) 0.024(8) 0.000(7) -0.003(6) -0.029(7)
C102_1 0.069(12) 0.033(8) 0.068(13) -0.002(9) 0.011(10) -0.025(8)
C103_1 0.045(9) 0.040(8) 0.064(12) 0.005(9) 0.009(8) -0.015(7)
C104_1 0.023(6) 0.024(6) 0.028(7) -0.002(6) 0.008(5) 0.004(5)
C105_1 0.006(5) 0.024(6) 0.033(7) 0.002(6) -0.004(5) 0.002(4)
C106_1 0.028(7) 0.035(7) 0.015(6) -0.002(6) 0.000(5) -0.002(6)
C107_1 0.019(6) 0.036(7) 0.043(9) 0.003(7) -0.010(6) 0.012(5)
C108_1 0.028(7) 0.024(7) 0.056(10) 0.003(7) 0.021(7) 0.007(5)
C109_1 0.012(6) 0.039(7) 0.036(8) 0.003(7) -0.003(5) 0.002(5)
C110_1 0.019(6) 0.024(6) 0.028(7) 0.005(6) 0.008(5) 0.004(5)
C111_1 0.029(7) 0.017(6) 0.025(7) -0.002(6) 0.003(5) 0.012(5)
C112_1 0.059(10) 0.026(7) 0.037(9) -0.016(7) 0.003(7) -0.018(7)
C113_1 0.061(11) 0.021(7) 0.112(18) -0.023(10) 0.006(11) -0.024(7)
C114_1 0.059(10) 0.028(7) 0.053(11) -0.013(8) 0.022(8) -0.016(7)
C115_1 0.050(8) 0.018(6) 0.027(7) -0.009(6) 0.005(6) -0.010(6)
C116_1 0.028(7) 0.042(8) 0.034(8) -0.009(7) 0.013(6) -0.008(6)
C117_1 0.049(8) 0.018(6) 0.039(9) 0.002(6) -0.005(7) 0.008(6)
C118_1 0.066(11) 0.030(8) 0.064(12) -0.021(8) 0.014(9) 0.002(7)
C119_1 0.062(11) 0.032(8) 0.061(11) -0.003(8) 0.024(9) 0.020(8)
C120_1 0.060(11) 0.074(12) 0.055(11) -0.002(10) 0.024(9) 0.041(10)
C121_1 0.046(9) 0.033(7) 0.047(10) -0.010(7) 0.023(7) 0.007(7)
C122_1 0.030(7) 0.019(6) 0.027(7) -0.003(6) -0.003(6) -0.008(5)
C123_1 0.013(5) 0.028(6) 0.022(6) -0.009(6) 0.007(5) -0.004(5)
C124_1 0.050(9) 0.041(8) 0.041(9) 0.011(8) 0.012(7) 0.000(7)
C125_1 0.071(12) 0.055(10) 0.027(8) -0.007(8) 0.001(8) -0.016(9)
C126_1 0.082(13) 0.052(10) 0.023(8) 0.003(8) 0.027(8) 0.003(9)
C127_1 0.048(9) 0.030(7) 0.048(10) -0.011(8) 0.018(7) 0.006(6)
C128_1 0.032(8) 0.038(8) 0.054(10) 0.007(8) 0.000(7) -0.008(6)
C129_1 0.051(9) 0.029(7) 0.037(9) 0.017(7) 0.012(7) 0.010(6)
C130_1 0.053(10) 0.042(9) 0.074(13) 0.007(9) 0.040(9) -0.006(8)
C131_1 0.046(10) 0.050(10) 0.087(14) 0.018(10) 0.032(10) -0.015(8)
C132_1 0.057(11) 0.047(10) 0.072(13) 0.033(10) 0.018(10) 0.006(8)
C133_1 0.077(12) 0.044(9) 0.051(11) 0.016(9) 0.028(9) -0.001(9)
C134_1 0.026(7) 0.046(9) 0.054(10) -0.017(8) -0.016(7) -0.007(6)
C135_1 0.050(9) 0.038(8) 0.046(10) -0.012(8) 0.004(8) -0.001(7)
C136_1 0.068(12) 0.036(9) 0.070(13) -0.001(9) 0.012(10) -0.020(8)
C137_1 0.089(15) 0.049(10) 0.081(15) -0.022(11) 0.036(12) -0.028(10)
C138_1 0.13(2) 0.037(10) 0.11(2) -0.054(12) 0.021(16) -0.025(11)
C139_1 0.119(18) 0.064(12) 0.055(12) -0.035(11) 0.020(12) -0.031(12)
C140_1 0.031(8) 0.045(8) 0.044(9) 0.001(8) 0.005(7) 0.001(6)
C141_1 0.014(6) 0.055(9) 0.030(8) 0.005(7) 0.016(5) -0.008(6)
C142_1 0.023(7) 0.047(9) 0.076(12) 0.010(9) 0.005(8) 0.004(6)
C143_1 0.020(7) 0.079(13) 0.082(13) -0.009(11) 0.004(8) -0.033(8)
C144_1 0.046(9) 0.040(9) 0.062(11) -0.017(9) 0.007(8) -0.007(7)
C145_1 0.053(11) 0.060(11) 0.059(12) -0.017(10) -0.007(9) -0.003(8)
C146_1 0.051(9) 0.016(6) 0.036(8) 0.001(6) 0.008(7) -0.005(6)
C147_1 0.048(9) 0.022(6) 0.054(10) -0.001(7) 0.031(8) 0.012(6)
C148_1 0.038(9) 0.048(9) 0.082(13) 0.018(10) 0.020(9) 0.020(7)
C149_1 0.097(16) 0.052(11) 0.087(16) 0.046(12) 0.051(13) 0.044(11)
C150_1 0.083(14) 0.021(8) 0.086(15) 0.014(9) 0.032(12) 0.028(9)
C151_1 0.046(9) 0.030(7) 0.064(11) -0.006(8) 0.021(8) 0.002(7)
C152_1 0.023(7) 0.040(8) 0.052(10) 0.021(8) 0.001(6) -0.010(6)
C153_1 0.043(8) 0.029(7) 0.032(8) 0.009(7) 0.009(6) 0.010(6)
C154_1 0.037(8) 0.050(9) 0.062(11) 0.012(9) 0.022(8) 0.021(7)
C155_1 0.044(9) 0.064(11) 0.043(10) -0.012(9) 0.016(8) -0.004(8)
C156_1 0.054(10) 0.074(12) 0.042(10) 0.014(10) 0.012(8) -0.006(9)
C157_1 0.050(9) 0.053(9) 0.040(9) 0.003(8) 0.021(8) 0.006(8)
C158_1 0.036(8) 0.032(7) 0.034(8) 0.006(7) 0.003(6) 0.010(6)
C159_1 0.019(6) 0.051(8) 0.028(7) 0.007(7) 0.005(5) 0.000(6)
C160_1 0.036(8) 0.073(11) 0.045(10) 0.023(9) 0.011(7) -0.006(8)
C161_1 0.031(8) 0.077(12) 0.054(11) 0.010(10) 0.016(8) 0.014(8)
C162_1 0.023(8) 0.058(11) 0.115(17) 0.022(11) 0.009(9) 0.019(7)
C163_1 0.030(8) 0.085(12) 0.043(9) 0.014(9) 0.015(7) 0.025(8)
C164_1 0.013(5) 0.021(6) 0.015(6) 0.008(5) 0.007(4) 0.000(4)
C165_1 0.034(7) 0.030(7) 0.019(7) -0.002(6) 0.003(6) 0.000(6)
C166_1 0.035(7) 0.017(6) 0.037(8) 0.014(6) 0.000(6) -0.001(5)
C167_1 0.033(7) 0.020(6) 0.046(9) -0.003(7) -0.010(7) -0.003(5)
C168_1 0.030(7) 0.033(7) 0.028(7) 0.012(6) 0.003(6) 0.000(6)
Dy9_2 0.0137(2) 0.0198(3) 0.0161(3) 0.0006(2) 0.0016(2) 0.0007(2)
Dy10_2 0.0142(2) 0.0197(3) 0.0173(3) -0.0019(2) 0.0010(2) -0.0002(2)
Dy11_2 0.0152(3) 0.0228(3) 0.0164(3) 0.0006(2) 0.0009(2) 0.0007(2)
Dy12_2 0.0163(3) 0.0220(3) 0.0194(3) 0.0033(3) 0.0029(2) -0.0008(2)
Dy13_2 0.0153(3) 0.0194(3) 0.0171(3) 0.0012(2) 0.0005(2) -0.0008(2)
Dy14_2 0.0152(3) 0.0255(3) 0.0205(3) -0.0031(3) 0.0021(2) 0.0010(2)
Dy15_2 0.0129(2) 0.0201(3) 0.0171(3) -0.0008(2) 0.0014(2) -0.0018(2)
Dy16_2 0.0158(3) 0.0226(3) 0.0187(3) -0.0010(3) -0.0003(2) -0.0016(2)
Ni9_2 0.0158(7) 0.0268(8) 0.0200(8) -0.0012(7) 0.0020(6) 0.0012(6)
Ni10_2 0.0249(8) 0.0244(8) 0.0207(8) 0.0022(7) -0.0013(7) -0.0022(6)
Ni11_2 0.0154(7) 0.0291(8) 0.0250(9) 0.0014(8) 0.0030(6) -0.0034(6)
Ni12_2 0.0199(8) 0.0702(13) 0.0291(10) -0.0077(10) -0.0029(7) 0.0018(8)
Ni13_2 0.0213(8) 0.0284(8) 0.0220(9) -0.0057(7) -0.0002(7) 0.0007(6)
Ni14_2 0.0210(8) 0.0362(9) 0.0269(9) -0.0032(8) 0.0061(7) 0.0014(7)
Ni15_2 0.0260(8) 0.0346(9) 0.0274(9) 0.0050(8) 0.0075(7) -0.0008(7)
Ni16_2 0.0166(7) 0.0316(8) 0.0190(8) 0.0014(7) 0.0005(6) 0.0002(6)
O35_2 0.016(4) 0.017(4) 0.018(4) -0.006(4) -0.003(3) 0.000(3)
O45_2 0.017(4) 0.025(4) 0.015(4) -0.005(4) 0.001(3) -0.005(3)
O49_2 0.015(4) 0.037(5) 0.024(5) 0.008(4) 0.001(3) -0.009(4)
O50_2 0.018(4) 0.029(4) 0.025(5) -0.001(4) 0.005(3) -0.003(3)
O42_2 0.013(4) 0.023(4) 0.019(4) -0.004(4) 0.003(3) 0.002(3)
O41_2 0.008(4) 0.034(5) 0.022(4) 0.003(4) -0.002(3) 0.002(3)
O40_2 0.006(3) 0.024(4) 0.026(5) 0.003(4) 0.007(3) -0.006(3)
O39_2 0.016(4) 0.017(4) 0.020(4) 0.010(4) 0.003(3) -0.007(3)
O44_2 0.024(4) 0.023(4) 0.018(4) -0.008(4) 0.002(3) -0.004(3)
O43_2 0.019(4) 0.021(4) 0.015(4) -0.001(4) 0.002(3) 0.004(3)
O36_2 0.012(4) 0.019(4) 0.027(5) 0.005(4) -0.002(3) 0.002(3)
O56_2 0.015(4) 0.030(4) 0.024(5) -0.005(4) 0.006(3) 0.004(3)
O55_2 0.028(5) 0.029(5) 0.020(5) -0.010(4) -0.002(4) 0.008(4)
O57_2 0.027(4) 0.029(5) 0.018(4) -0.010(4) -0.001(4) 0.007(4)
O37_2 0.015(4) 0.031(4) 0.015(4) -0.006(4) 0.002(3) 0.001(3)
O38_2 0.013(4) 0.032(5) 0.021(4) 0.004(4) -0.003(3) -0.001(3)
O64_2 0.021(4) 0.028(5) 0.036(5) -0.001(4) 0.003(4) -0.003(4)
O65_2 0.022(4) 0.028(4) 0.017(4) -0.002(4) -0.002(3) 0.004(3)
O66_2 0.015(4) 0.055(6) 0.019(5) 0.001(5) 0.005(4) -0.005(4)
O67_2 0.016(4) 0.035(5) 0.025(5) -0.014(4) 0.001(3) -0.003(3)
O47_2 0.020(4) 0.021(4) 0.018(4) 0.005(4) 0.000(3) -0.006(3)
O46_2 0.014(4) 0.028(4) 0.010(4) 0.006(4) 0.000(3) -0.004(3)
O48_2 0.022(4) 0.038(5) 0.015(4) -0.007(4) -0.001(3) 0.000(4)
O61_2 0.027(5) 0.033(5) 0.028(5) 0.000(4) 0.005(4) -0.002(4)
O62_2 0.027(5) 0.045(5) 0.019(5) 0.000(4) 0.006(4) 0.003(4)
O63_2 0.025(5) 0.044(5) 0.015(4) -0.001(4) 0.008(4) 0.005(4)
O58_2 0.017(4) 0.033(5) 0.027(5) -0.008(4) 0.008(4) 0.001(3)
O59_2 0.020(4) 0.043(5) 0.025(5) -0.003(4) 0.010(4) 0.010(4)
O60_2 0.009(4) 0.038(5) 0.024(5) -0.003(4) 0.001(3) -0.004(3)
O51_2 0.016(4) 0.033(5) 0.032(5) 0.001(4) -0.003(4) -0.004(3)
O52_2 0.018(4) 0.049(6) 0.021(5) 0.009(4) 0.004(4) 0.008(4)
O53_2 0.024(5) 0.042(5) 0.034(5) -0.011(5) 0.002(4) -0.012(4)
O54_2 0.034(5) 0.036(5) 0.020(5) 0.001(4) 0.001(4) -0.002(4)
N71_2 0.022(5) 0.017(5) 0.023(6) -0.005(5) 0.002(4) -0.002(4)
N72_2 0.018(5) 0.024(5) 0.023(6) -0.006(5) 0.004(4) -0.005(4)
N61_2 0.013(5) 0.028(5) 0.021(5) 0.001(5) -0.001(4) 0.004(4)
N96_2 0.028(6) 0.031(6) 0.023(6) -0.007(5) 0.003(5) 0.003(5)
N59_2 0.003(4) 0.021(5) 0.027(6) -0.008(4) 0.004(4) 0.000(3)
N64_2 0.029(5) 0.020(5) 0.019(5) 0.004(5) -0.001(4) -0.010(4)
N83_2 0.020(5) 0.027(5) 0.016(5) -0.001(5) -0.002(4) 0.004(4)
N62_2 0.025(5) 0.018(5) 0.016(5) -0.004(4) 0.004(4) 0.004(4)
N85_2 0.007(4) 0.044(6) 0.007(5) -0.007(5) -0.003(4) -0.008(4)
N84_2 0.030(6) 0.040(6) 0.008(5) -0.009(5) 0.000(4) 0.002(5)
N89_2 0.035(6) 0.032(6) 0.030(6) -0.005(5) 0.003(5) 0.001(5)
N87_2 0.026(5) 0.012(4) 0.019(5) 0.002(4) 0.003(4) -0.003(4)
N88_2 0.024(5) 0.029(6) 0.026(6) 0.000(5) -0.002(5) -0.001(4)
N86_2 0.031(6) 0.034(6) 0.020(6) -0.008(5) 0.004(5) 0.007(5)
N57_2 0.013(5) 0.023(5) 0.020(5) 0.002(5) -0.012(4) -0.008(4)
N58_2 0.012(4) 0.025(5) 0.018(5) 0.002(5) -0.001(4) 0.007(4)
N103_2 0.010(4) 0.032(5) 0.021(5) -0.002(5) 0.010(4) -0.002(4)
N104_2 0.019(5) 0.016(5) 0.035(6) 0.000(5) 0.013(4) 0.006(4)
N105_2 0.029(6) 0.032(6) 0.019(5) 0.004(5) -0.002(4) 0.005(5)
N106_2 0.020(5) 0.029(5) 0.031(6) 0.002(5) 0.004(4) 0.001(4)
N107_2 0.018(5) 0.029(5) 0.018(5) 0.000(5) -0.004(4) 0.009(4)
N108_2 0.018(5) 0.031(6) 0.022(6) 0.007(5) -0.003(4) -0.009(4)
N109_2 0.018(5) 0.037(6) 0.031(6) -0.008(5) -0.001(5) -0.004(4)
N110_2 0.015(5) 0.043(6) 0.016(5) 0.003(5) -0.002(4) 0.003(4)
N111_2 0.006(4) 0.056(7) 0.029(6) 0.008(6) 0.002(4) 0.002(5)
N112_2 0.021(5) 0.032(6) 0.038(7) 0.000(6) 0.001(5) 0.006(5)
N63_2 0.016(5) 0.023(5) 0.025(6) 0.004(5) 0.004(4) 0.002(4)
N66_2 0.013(5) 0.027(5) 0.017(5) 0.008(5) 0.001(4) -0.001(4)
N65_2 0.020(5) 0.020(5) 0.018(5) 0.001(4) -0.006(4) 0.005(4)
N70_2 0.016(5) 0.040(6) 0.033(6) -0.002(6) 0.004(5) 0.000(5)
N68_2 0.019(5) 0.036(6) 0.014(5) -0.004(5) -0.002(4) -0.004(4)
N69_2 0.040(7) 0.027(6) 0.034(7) 0.009(5) -0.010(5) -0.008(5)
N67_2 0.019(5) 0.014(5) 0.032(6) 0.006(5) -0.005(4) -0.002(4)
N97_2 0.027(6) 0.031(6) 0.035(7) 0.006(5) 0.010(5) -0.007(5)
N98_2 0.023(5) 0.044(6) 0.021(6) 0.003(5) 0.004(4) 0.001(5)
N99_2 0.036(6) 0.039(6) 0.020(6) 0.004(5) 0.008(5) 0.001(5)
N100_2 0.029(6) 0.026(5) 0.028(6) 0.009(5) 0.015(5) 0.003(4)
N101_2 0.031(6) 0.057(8) 0.036(7) 0.012(6) 0.015(5) -0.009(6)
N102_2 0.027(6) 0.054(7) 0.033(7) 0.010(6) 0.004(5) 0.011(5)
N60_2 0.019(5) 0.032(6) 0.025(6) -0.010(5) 0.004(4) 0.004(4)
N90_2 0.030(6) 0.026(5) 0.035(7) -0.005(5) 0.004(5) -0.010(5)
N91_2 0.026(6) 0.039(6) 0.038(7) -0.005(6) 0.005(5) 0.016(5)
N92_2 0.036(6) 0.047(7) 0.025(6) -0.012(6) 0.008(5) -0.001(5)
N93_2 0.019(5) 0.037(6) 0.029(6) 0.002(5) 0.009(4) 0.002(4)
N94_2 0.034(6) 0.026(5) 0.032(6) -0.006(5) 0.013(5) -0.004(5)
N95_2 0.029(6) 0.046(7) 0.043(7) 0.006(6) 0.019(5) 0.017(5)
N73_2 0.010(5) 0.034(6) 0.025(6) 0.010(5) 0.000(4) -0.002(4)
N74_2 0.023(5) 0.029(5) 0.013(5) 0.007(5) -0.003(4) 0.001(4)
N75_2 0.012(5) 0.055(7) 0.033(6) 0.000(6) 0.008(4) -0.014(5)
N76_2 0.018(5) 0.034(6) 0.032(6) 0.001(5) 0.006(5) 0.007(4)
N77_2 0.009(4) 0.044(6) 0.025(6) 0.003(5) 0.006(4) -0.007(4)
N78_2 0.029(6) 0.051(7) 0.033(7) -0.013(6) -0.003(5) -0.018(5)
N79_2 0.029(7) 0.089(11) 0.043(8) -0.005(8) 0.001(6) 0.000(7)
N80_2 0.013(5) 0.045(6) 0.027(6) 0.008(5) -0.010(4) 0.008(4)
N81_2 0.031(7) 0.091(11) 0.049(9) -0.018(8) -0.016(6) -0.009(7)
N82_2 0.018(6) 0.096(10) 0.029(7) 0.008(7) 0.004(5) -0.012(6)
C278_2 0.033(7) 0.010(5) 0.020(6) -0.001(5) 0.003(5) 0.003(5)
C277_2 0.026(6) 0.021(6) 0.020(6) 0.012(6) 0.001(5) 0.001(5)
C282_2 0.033(8) 0.059(10) 0.036(9) -0.010(8) 0.012(7) 0.013(7)
C281_2 0.025(7) 0.032(8) 0.072(12) 0.006(8) -0.010(7) 0.005(6)
C280_2 0.039(8) 0.045(9) 0.041(9) -0.007(8) -0.007(7) 0.022(7)
C279_2 0.048(10) 0.043(9) 0.056(11) 0.004(9) -0.001(8) 0.015(7)
C236_2 0.019(6) 0.022(6) 0.031(7) -0.005(6) 0.000(5) 0.003(5)
C235_2 0.026(6) 0.022(6) 0.028(7) 0.000(6) 0.006(6) 0.002(5)
C240_2 0.029(7) 0.030(7) 0.025(7) -0.011(6) -0.009(6) 0.003(5)
C239_2 0.026(7) 0.073(11) 0.017(7) -0.010(7) -0.013(6) 0.016(7)
C238_2 0.051(9) 0.041(8) 0.020(7) -0.008(7) 0.000(6) -0.006(7)
C237_2 0.020(6) 0.023(6) 0.027(7) -0.002(6) 0.003(5) -0.003(5)
C254_2 0.028(7) 0.027(7) 0.033(8) 0.013(6) -0.004(6) -0.008(5)
C253_2 0.038(8) 0.037(8) 0.033(8) -0.005(7) 0.002(6) -0.002(6)
C258_2 0.040(8) 0.048(9) 0.031(8) -0.019(7) 0.003(6) 0.000(7)
C257_2 0.098(14) 0.025(8) 0.039(10) -0.010(8) -0.014(9) 0.017(8)
C256_2 0.089(14) 0.034(9) 0.073(13) -0.033(10) -0.018(11) 0.014(9)
C255_2 0.051(10) 0.045(9) 0.079(13) -0.019(10) -0.003(9) 0.008(8)
C247_2 0.013(6) 0.041(7) 0.027(7) 0.001(6) 0.005(5) -0.004(5)
C248_2 0.028(7) 0.030(7) 0.032(8) -0.003(7) -0.012(6) -0.006(5)
C249_2 0.031(7) 0.034(7) 0.043(9) -0.007(7) 0.003(7) -0.001(6)
C250_2 0.031(8) 0.056(9) 0.032(8) -0.026(8) -0.007(6) 0.010(7)
C251_2 0.053(10) 0.040(8) 0.044(9) -0.032(8) -0.015(8) 0.006(7)
C252_2 0.018(6) 0.038(7) 0.041(8) -0.017(7) 0.005(6) -0.007(5)
C242_2 0.026(6) 0.028(6) 0.021(7) 0.006(6) 0.005(5) 0.011(5)
C241_2 0.024(6) 0.024(6) 0.021(7) 0.004(6) -0.008(5) -0.007(5)
C246_2 0.017(6) 0.045(8) 0.029(7) 0.003(7) -0.001(5) -0.012(6)
C245_2 0.032(8) 0.058(10) 0.039(9) -0.002(8) 0.012(7) -0.004(7)
C244_2 0.046(9) 0.057(10) 0.032(9) -0.008(8) 0.015(7) 0.002(8)
C243_2 0.037(7) 0.040(8) 0.011(6) -0.006(6) 0.002(5) 0.007(6)
C301_2 0.016(6) 0.054(9) 0.025(7) 0.003(7) 0.002(5) -0.002(6)
C302_2 0.033(7) 0.031(7) 0.033(8) 0.009(7) -0.001(6) 0.003(6)
C303_2 0.032(7) 0.027(7) 0.037(8) -0.002(7) -0.014(6) -0.001(6)
C304_2 0.037(8) 0.031(7) 0.047(9) 0.001(7) -0.010(7) 0.008(6)
C305_2 0.016(7) 0.043(8) 0.073(12) -0.013(9) -0.008(7) 0.000(6)
C306_2 0.025(7) 0.029(7) 0.050(9) 0.003(7) -0.002(6) 0.001(6)
C307_2 0.019(6) 0.041(7) 0.023(7) 0.000(6) 0.006(5) 0.012(5)
C308_2 0.035(7) 0.029(7) 0.015(6) 0.005(6) 0.006(5) 0.009(5)
C309_2 0.022(7) 0.056(9) 0.031(8) 0.000(7) 0.005(6) -0.006(6)
C310_2 0.012(6) 0.071(10) 0.035(8) -0.004(8) 0.019(6) 0.001(6)
C311_2 0.032(8) 0.058(9) 0.031(8) -0.006(8) 0.021(6) 0.008(7)
C312_2 0.032(7) 0.046(8) 0.028(7) -0.004(7) 0.008(6) 0.022(6)
C313_2 0.017(6) 0.025(6) 0.030(7) -0.006(6) -0.002(5) -0.007(5)
C314_2 0.014(6) 0.030(6) 0.030(7) -0.010(6) 0.017(5) -0.013(5)
C315_2 0.032(7) 0.031(7) 0.044(9) 0.014(7) 0.010(7) 0.008(6)
C316_2 0.034(7) 0.032(7) 0.037(8) 0.008(7) -0.011(6) 0.013(6)
C317_2 0.033(7) 0.025(7) 0.047(9) -0.007(7) 0.000(7) 0.015(6)
C318_2 0.017(6) 0.035(7) 0.040(8) -0.001(7) 0.004(6) 0.000(5)
C319_2 0.018(6) 0.028(6) 0.017(6) 0.009(6) 0.001(5) -0.005(5)
C320_2 0.012(6) 0.037(7) 0.033(8) 0.006(6) 0.009(5) 0.001(5)
C321_2 0.039(8) 0.039(8) 0.034(8) -0.010(7) 0.009(6) -0.001(6)
C322_2 0.023(7) 0.043(8) 0.038(8) -0.012(7) -0.003(6) -0.015(6)
C323_2 0.045(9) 0.040(8) 0.041(9) 0.013(8) 0.007(7) -0.008(7)
C324_2 0.033(7) 0.036(8) 0.035(8) -0.010(7) 0.000(6) -0.010(6)
C325_2 0.024(6) 0.028(6) 0.035(8) -0.004(6) 0.011(6) 0.005(5)
C326_2 0.018(6) 0.035(7) 0.026(7) -0.001(6) 0.003(5) 0.011(5)
C327_2 0.023(7) 0.056(9) 0.027(7) -0.006(7) 0.006(6) 0.008(6)
C328_2 0.017(7) 0.068(10) 0.051(10) 0.003(9) 0.010(6) -0.003(7)
C329_2 0.027(7) 0.076(11) 0.034(8) 0.025(8) 0.010(6) 0.017(7)
C330_2 0.027(7) 0.041(8) 0.036(8) 0.006(7) 0.006(6) 0.014(6)
C331_2 0.023(6) 0.022(6) 0.020(6) 0.007(6) -0.004(5) 0.001(5)
C332_2 0.020(6) 0.030(7) 0.026(7) 0.013(6) -0.003(5) 0.006(5)
C333_2 0.035(7) 0.037(7) 0.018(7) 0.004(6) -0.001(6) 0.011(6)
C334_2 0.063(10) 0.028(7) 0.031(8) 0.006(7) 0.012(7) -0.002(7)
C335_2 0.031(8) 0.051(9) 0.048(10) 0.023(8) -0.014(7) 0.002(7)
C336_2 0.021(6) 0.037(7) 0.028(7) -0.001(6) 0.000(5) -0.009(5)
C176_2 0.030(7) 0.019(6) 0.018(6) -0.003(5) -0.005(5) 0.006(5)
C175_2 0.022(6) 0.031(7) 0.020(7) 0.000(6) -0.002(5) 0.000(5)
C180_2 0.038(8) 0.030(7) 0.037(9) 0.010(7) -0.007(6) -0.007(6)
C179_2 0.034(8) 0.045(8) 0.033(8) -0.001(7) 0.006(6) -0.016(6)
C178_2 0.027(7) 0.041(8) 0.022(7) -0.001(6) -0.002(6) 0.003(6)
C177_2 0.021(6) 0.022(6) 0.026(7) -0.004(6) -0.005(5) 0.005(5)
C194_2 0.024(6) 0.029(7) 0.030(7) -0.008(6) 0.002(6) -0.005(5)
C193_2 0.019(6) 0.037(7) 0.024(7) 0.009(6) 0.002(5) 0.008(5)
C198_2 0.048(9) 0.048(9) 0.029(8) 0.021(7) 0.012(7) -0.004(7)
C197_2 0.065(10) 0.047(9) 0.021(8) 0.007(7) -0.007(7) -0.002(8)
C196_2 0.085(13) 0.051(10) 0.025(8) -0.013(8) 0.015(8) 0.020(9)
C195_2 0.053(9) 0.041(8) 0.023(7) 0.003(7) 0.008(7) -0.005(7)
C187_2 0.014(6) 0.035(7) 0.035(8) 0.013(7) 0.000(5) -0.001(5)
C188_2 0.028(7) 0.043(8) 0.024(7) 0.010(7) -0.011(6) -0.015(6)
C189_2 0.055(9) 0.035(8) 0.025(8) 0.011(7) -0.006(7) 0.009(7)
C190_2 0.054(10) 0.076(12) 0.025(8) 0.003(9) -0.032(8) -0.019(9)
C191_2 0.041(10) 0.079(13) 0.050(11) 0.005(10) -0.025(8) -0.002(9)
C192_2 0.051(9) 0.044(9) 0.035(9) -0.014(8) -0.012(7) -0.002(7)
C182_2 0.017(6) 0.029(7) 0.032(7) 0.006(6) 0.013(5) 0.006(5)
C181_2 0.028(7) 0.015(6) 0.031(7) -0.002(6) -0.005(6) -0.011(5)
C186_2 0.034(7) 0.020(6) 0.039(8) 0.017(6) -0.008(6) -0.012(5)
C185_2 0.027(7) 0.023(7) 0.055(10) 0.012(7) -0.004(7) 0.000(5)
C184_2 0.041(8) 0.041(8) 0.033(8) 0.014(7) 0.012(7) 0.000(7)
C183_2 0.034(7) 0.031(7) 0.036(8) -0.005(7) -0.007(6) -0.004(6)
C283_2 0.036(8) 0.025(7) 0.041(9) 0.006(7) 0.009(6) -0.002(6)
C284_2 0.035(8) 0.032(7) 0.044(9) -0.003(7) 0.004(7) 0.002(6)
C285_2 0.049(9) 0.040(8) 0.037(9) -0.004(7) 0.006(7) 0.010(7)
C286_2 0.068(11) 0.045(9) 0.030(8) -0.003(8) 0.017(8) 0.020(8)
C287_2 0.079(13) 0.045(9) 0.035(9) -0.007(8) 0.018(9) 0.015(9)
C288_2 0.046(9) 0.040(8) 0.053(10) -0.006(8) 0.008(8) 0.009(7)
C289_2 0.024(7) 0.042(8) 0.035(8) 0.014(7) -0.004(6) 0.006(6)
C290_2 0.023(7) 0.082(12) 0.057(11) 0.013(10) 0.013(7) 0.008(8)
C291_2 0.030(8) 0.113(15) 0.042(10) -0.001(10) 0.026(7) 0.004(9)
C292_2 0.040(11) 0.25(3) 0.068(15) 0.068(19) 0.015(10) -0.009(15)
C293_2 0.037(12) 0.24(4) 0.11(2) 0.06(2) 0.033(13) 0.032(16)
C294_2 0.026(9) 0.18(2) 0.063(13) 0.026(15) 0.021(9) 0.002(12)
C295_2 0.028(7) 0.085(12) 0.021(7) 0.033(8) 0.002(6) 0.008(7)
C296_2 0.035(8) 0.044(9) 0.071(12) 0.025(9) 0.013(8) 0.006(7)
C297_2 0.032(8) 0.115(16) 0.049(11) 0.059(11) 0.006(7) 0.026(9)
C298_2 0.065(12) 0.131(19) 0.037(11) 0.026(12) 0.019(9) 0.052(13)
C299_2 0.063(12) 0.132(18) 0.017(8) 0.014(10) 0.015(8) 0.038(12)
C300_2 0.052(10) 0.085(13) 0.033(9) 0.009(9) 0.000(8) -0.006(9)
C170_2 0.023(7) 0.026(7) 0.056(10) 0.002(7) -0.005(6) -0.007(5)
C169_2 0.026(6) 0.027(6) 0.023(7) -0.007(6) 0.008(5) -0.004(5)
C174_2 0.014(6) 0.025(6) 0.035(8) -0.001(6) 0.006(5) -0.009(5)
C173_2 0.029(7) 0.029(7) 0.047(9) 0.008(7) -0.010(7) -0.005(6)
C172_2 0.033(8) 0.058(10) 0.045(10) 0.000(8) 0.017(7) -0.011(7)
C171_2 0.022(7) 0.041(8) 0.043(9) -0.004(7) 0.003(6) -0.004(6)
C259_2 0.021(6) 0.046(8) 0.024(7) -0.005(7) 0.011(5) 0.011(6)
C260_2 0.029(7) 0.056(9) 0.035(8) -0.005(8) 0.007(6) 0.005(7)
C261_2 0.023(7) 0.069(10) 0.029(8) 0.003(8) 0.003(6) 0.002(7)
C262_2 0.058(10) 0.069(12) 0.022(8) -0.008(8) 0.007(7) 0.004(9)
C263_2 0.046(10) 0.071(12) 0.051(11) 0.001(10) 0.008(8) 0.002(9)
C264_2 0.036(8) 0.044(8) 0.040(9) -0.008(8) 0.007(7) 0.001(7)
C265_2 0.024(6) 0.034(7) 0.018(6) 0.004(6) -0.001(5) 0.008(5)
C266_2 0.016(6) 0.048(8) 0.037(8) -0.001(7) -0.001(6) 0.010(6)
C267_2 0.029(7) 0.055(9) 0.027(8) -0.005(7) 0.009(6) 0.005(6)
C268_2 0.030(8) 0.068(11) 0.053(10) 0.023(9) 0.011(7) -0.009(8)
C269_2 0.044(9) 0.042(8) 0.045(9) 0.026(8) 0.005(7) 0.008(7)
C270_2 0.043(9) 0.043(9) 0.049(10) 0.009(8) 0.007(7) 0.009(7)
C271_2 0.018(6) 0.043(8) 0.043(9) -0.005(7) 0.010(6) -0.004(6)
C272_2 0.020(6) 0.053(9) 0.033(8) -0.002(7) 0.009(6) -0.003(6)
C273_2 0.045(9) 0.060(10) 0.063(12) 0.008(10) 0.014(8) 0.002(8)
C274_2 0.025(8) 0.068(11) 0.077(13) -0.014(11) 0.018(8) 0.001(8)
C275_2 0.045(10) 0.090(14) 0.090(16) -0.028(13) 0.051(11) 0.005(10)
C276_2 0.031(8) 0.073(11) 0.044(9) -0.011(9) 0.027(7) 0.008(7)
C199_2 0.010(5) 0.028(6) 0.038(8) 0.002(6) -0.008(5) -0.005(5)
C200_2 0.029(7) 0.036(7) 0.018(7) 0.009(6) 0.003(5) 0.003(6)
C201_2 0.024(6) 0.026(6) 0.039(8) 0.017(6) 0.002(6) 0.004(5)
C202_2 0.029(8) 0.065(11) 0.031(8) 0.002(8) -0.008(6) -0.013(7)
C203_2 0.026(8) 0.049(10) 0.080(13) 0.007(10) -0.008(8) 0.013(7)
C204_2 0.011(6) 0.046(8) 0.059(10) -0.021(8) -0.019(6) 0.014(6)
C205_2 0.025(7) 0.067(10) 0.016(7) 0.002(7) 0.010(5) 0.004(7)
C206_2 0.021(6) 0.043(8) 0.028(7) -0.002(7) 0.004(5) -0.005(6)
C207_2 0.012(6) 0.064(10) 0.044(9) -0.015(8) 0.020(6) 0.000(6)
C208_2 0.020(7) 0.058(10) 0.043(9) 0.001(8) 0.010(6) -0.008(6)
C209_2 0.036(8) 0.048(9) 0.044(9) -0.022(8) 0.025(7) -0.020(7)
C210_2 0.037(8) 0.052(9) 0.024(7) 0.007(7) 0.018(6) -0.009(7)
C211_2 0.024(7) 0.043(8) 0.024(7) -0.019(6) -0.001(5) -0.014(6)
C212_2 0.023(7) 0.040(8) 0.055(10) 0.001(8) 0.018(7) 0.001(6)
C213_2 0.042(8) 0.023(7) 0.062(11) -0.002(7) 0.016(8) -0.018(6)
C214_2 0.041(9) 0.066(11) 0.064(12) -0.023(10) 0.008(9) -0.011(8)
C215_2 0.053(10) 0.041(9) 0.073(13) 0.017(9) 0.013(9) -0.031(8)
C216_2 0.041(8) 0.033(8) 0.045(9) -0.005(7) -0.008(7) -0.013(6)
C217_2 0.038(8) 0.054(9) 0.032(8) -0.018(8) 0.006(7) -0.014(7)
C218_2 0.015(7) 0.102(14) 0.059(11) -0.038(11) 0.002(7) -0.009(8)
C219_2 0.036(9) 0.112(16) 0.040(10) -0.017(11) 0.006(7) -0.009(10)
C220_2 0.026(10) 0.23(3) 0.047(12) -0.031(17) 0.003(8) -0.020(15)
C221_2 0.051(13) 0.13(2) 0.091(18) -0.049(17) -0.028(12) -0.029(13)
C222_2 0.048(11) 0.104(16) 0.067(13) -0.055(12) -0.009(9) -0.041(10)
C223_2 0.032(8) 0.059(10) 0.032(8) 0.019(8) 0.000(6) 0.016(7)
C224_2 0.039(9) 0.126(18) 0.033(9) 0.001(11) -0.012(7) 0.021(10)
C225_2 0.056(13) 0.31(4) 0.057(14) -0.07(2) 0.005(11) -0.072(19)
C226_2 0.066(18) 0.71(11) 0.053(17) -0.12(4) -0.011(14) -0.08(4)
C227_2 0.10(2) 0.51(8) 0.048(16) -0.04(3) -0.023(16) -0.01(4)
C228_2 0.056(13) 0.26(4) 0.051(13) -0.056(18) -0.001(11) 0.034(17)
C229_2 0.032(8) 0.060(10) 0.065(12) 0.014(9) 0.014(8) 0.021(7)
C230_2 0.048(9) 0.044(8) 0.021(7) -0.011(7) 0.006(6) 0.017(7)
C231_2 0.052(10) 0.052(10) 0.061(12) 0.021(9) 0.017(9) 0.013(8)
C232_2 0.036(10) 0.115(18) 0.108(18) 0.090(16) 0.022(11) 0.046(11)
C233_2 0.037(10) 0.15(2) 0.071(15) 0.067(16) 0.009(10) 0.035(12)
C234_2 0.036(9) 0.095(14) 0.052(11) 0.022(11) 0.003(8) 0.021(9)

loop_
_atom_type_symbol
_atom_type_description
_atom_type_scat_dispersion_real
_atom_type_scat_dispersion_imag
_atom_type_scat_source
C C 0.0033 0.0016 'International Tables Vol C Tables 4.2.6.8 and 6.1.1.4'
H H 0.0000 0.0000 'International Tables Vol C Tables 4.2.6.8 and 6.1.1.4'
Cl Cl 0.1484 0.1585 'International Tables Vol C Tables 4.2.6.8 and 6.1.1.4'
Dy Dy -0.1892 4.4098 'International Tables Vol C Tables 4.2.6.8 and 6.1.1.4'
N N 0.0061 0.0033 'International Tables Vol C Tables 4.2.6.8 and 6.1.1.4'
Ni Ni 0.3393 1.1124 'International Tables Vol C Tables 4.2.6.8 and 6.1.1.4'
O O 0.0106 0.0060 'International Tables Vol C Tables 4.2.6.8 and 6.1.1.4'

loop_
_geom_angle_atom_site_label_1
_geom_angle_atom_site_label_2
_geom_angle_atom_site_label_3
_geom_angle
_geom_angle_site_symmetry_1
_geom_angle_site_symmetry_3
_geom_angle_publ_flag
O2_1 Dy1_1 O1_1 71.8(2) . . ?
O2_1 Dy1_1 O4_1 70.3(2) . . ?
O1_1 Dy1_1 O4_1 67.90(16) . . ?
O2_1 Dy1_1 O9_1 142.5(3) . . ?
O1_1 Dy1_1 O9_1 73.2(2) . . ?
O4_1 Dy1_1 O9_1 107.9(3) . . ?
O2_1 Dy1_1 O12_1 111.9(3) . . ?
O1_1 Dy1_1 O12_1 147.2(3) . . ?
O4_1 Dy1_1 O12_1 144.9(3) . . ?
O9_1 Dy1_1 O12_1 90.9(3) . . ?
O2_1 Dy1_1 O10_1 140.7(3) . . ?
O1_1 Dy1_1 O10_1 114.0(3) . . ?
O4_1 Dy1_1 O10_1 76.4(3) . . ?
O9_1 Dy1_1 O10_1 67.7(2) . . ?
O12_1 Dy1_1 O10_1 84.3(3) . . ?
O2_1 Dy1_1 O11_1 66.9(3) . . ?
O1_1 Dy1_1 O11_1 127.3(2) . . ?
O4_1 Dy1_1 O11_1 68.2(3) . . ?
O9_1 Dy1_1 O11_1 149.1(3) . . ?
O12_1 Dy1_1 O11_1 80.3(3) . . ?
O10_1 Dy1_1 O11_1 81.9(3) . . ?
O2_1 Dy1_1 O24_1 75.5(3) . . ?
O1_1 Dy1_1 O24_1 73.3(2) . . ?
O4_1 Dy1_1 O24_1 134.3(2) . . ?
O9_1 Dy1_1 O24_1 82.2(3) . . ?
O12_1 Dy1_1 O24_1 76.2(3) . . ?
O10_1 Dy1_1 O24_1 143.8(3) . . ?
O11_1 Dy1_1 O24_1 123.4(3) . . ?
O2_1 Dy1_1 Dy2_1 51.8(2) . . ?
O1_1 Dy1_1 Dy2_1 38.71(17) . . ?
O4_1 Dy1_1 Dy2_1 92.83(16) . . ?
O9_1 Dy1_1 Dy2_1 91.90(17) . . ?
O12_1 Dy1_1 Dy2_1 116.4(2) . . ?
O10_1 Dy1_1 Dy2_1 151.90(18) . . ?
O11_1 Dy1_1 Dy2_1 118.57(19) . . ?
O24_1 Dy1_1 Dy2_1 41.60(18) . . ?
O2_1 Dy1_1 Dy4_1 65.8(2) . . ?
O1_1 Dy1_1 Dy4_1 31.88(17) . . ?
O4_1 Dy1_1 Dy4_1 36.06(16) . . ?
O9_1 Dy1_1 Dy4_1 90.55(19) . . ?
O12_1 Dy1_1 Dy4_1 177.4(2) . . ?
O10_1 Dy1_1 Dy4_1 98.18(19) . . ?
O11_1 Dy1_1 Dy4_1 99.41(19) . . ?
O24_1 Dy1_1 Dy4_1 101.94(18) . . ?
Dy2_1 Dy1_1 Dy4_1 61.432(15) . . ?
O2_1 Dy1_1 Dy7_1 106.0(2) . . ?
O1_1 Dy1_1 Dy7_1 34.93(17) . . ?
O4_1 Dy1_1 Dy7_1 86.26(17) . . ?
O9_1 Dy1_1 Dy7_1 38.23(18) . . ?
O12_1 Dy1_1 Dy7_1 123.8(2) . . ?
O10_1 Dy1_1 Dy7_1 91.79(18) . . ?
O11_1 Dy1_1 Dy7_1 154.48(19) . . ?
O24_1 Dy1_1 Dy7_1 74.93(18) . . ?
Dy2_1 Dy1_1 Dy7_1 61.293(15) . . ?
Dy4_1 Dy1_1 Dy7_1 56.858(15) . . ?
O2_1 Dy1_1 Dy3_1 51.1(3) . . ?
O1_1 Dy1_1 Dy3_1 90.68(16) . . ?
O4_1 Dy1_1 Dy3_1 34.91(18) . . ?
O9_1 Dy1_1 Dy3_1 142.10(19) . . ?
O12_1 Dy1_1 Dy3_1 117.6(2) . . ?
O10_1 Dy1_1 Dy3_1 89.55(19) . . ?
O11_1 Dy1_1 Dy3_1 37.46(18) . . ?
O24_1 Dy1_1 Dy3_1 126.53(17) . . ?
Dy2_1 Dy1_1 Dy3_1 96.235(17) . . ?
Dy4_1 Dy1_1 Dy3_1 62.005(15) . . ?
Dy7_1 Dy1_1 Dy3_1 118.379(19) . . ?
O1_1 Dy2_1 O5_1 71.7(3) . . ?
O1_1 Dy2_1 O24_1 74.8(3) . . ?
O5_1 Dy2_1 O24_1 136.4(3) . . ?
O1_1 Dy2_1 O25_1 142.6(2) . . ?
O5_1 Dy2_1 O25_1 89.9(3) . . ?
O24_1 Dy2_1 O25_1 100.7(3) . . ?
O1_1 Dy2_1 O8_1 74.1(2) . . ?
O5_1 Dy2_1 O8_1 109.3(3) . . ?
O24_1 Dy2_1 O8_1 87.0(3) . . ?
O25_1 Dy2_1 O8_1 143.3(3) . . ?
O1_1 Dy2_1 O6_1 116.5(2) . . ?
O5_1 Dy2_1 O6_1 67.3(2) . . ?
O24_1 Dy2_1 O6_1 155.4(3) . . ?
O25_1 Dy2_1 O6_1 83.3(3) . . ?
O8_1 Dy2_1 O6_1 76.2(2) . . ?
O1_1 Dy2_1 O7_1 129.6(2) . . ?
O5_1 Dy2_1 O7_1 149.7(2) . . ?
O24_1 Dy2_1 O7_1 73.9(3) . . ?
O25_1 Dy2_1 O7_1 81.8(3) . . ?
O8_1 Dy2_1 O7_1 65.7(3) . . ?
O6_1 Dy2_1 O7_1 82.8(3) . . ?
O1_1 Dy2_1 O2_1 58.54(15) . . ?
O5_1 Dy2_1 O2_1 73.3(3) . . ?
O24_1 Dy2_1 O2_1 65.7(3) . . ?
O25_1 Dy2_1 O2_1 85.4(2) . . ?
O8_1 Dy2_1 O2_1 129.5(2) . . ?
O6_1 Dy2_1 O2_1 138.9(3) . . ?
O7_1 Dy2_1 O2_1 134.2(3) . . ?
O1_1 Dy2_1 Dy1_1 37.34(17) . . ?
O5_1 Dy2_1 Dy1_1 92.74(17) . . ?
O24_1 Dy2_1 Dy1_1 44.54(19) . . ?
O25_1 Dy2_1 Dy1_1 115.54(19) . . ?
O8_1 Dy2_1 Dy1_1 95.14(17) . . ?
O6_1 Dy2_1 Dy1_1 153.27(17) . . ?
O7_1 Dy2_1 Dy1_1 117.12(17) . . ?
O2_1 Dy2_1 Dy1_1 35.7(2) . . ?
O1_1 Dy2_1 Dy7_1 35.99(13) . . ?
O5_1 Dy2_1 Dy7_1 91.46(18) . . ?
O24_1 Dy2_1 Dy7_1 76.64(19) . . ?
O25_1 Dy2_1 Dy7_1 177.1(2) . . ?
O8_1 Dy2_1 Dy7_1 38.21(16) . . ?
O6_1 Dy2_1 Dy7_1 99.56(17) . . ?
O7_1 Dy2_1 Dy7_1 98.26(17) . . ?
O2_1 Dy2_1 Dy7_1 92.56(14) . . ?
Dy1_1 Dy2_1 Dy7_1 61.839(15) . . ?
O1_1 Dy2_1 Dy4_1 32.79(19) . . ?
O5_1 Dy2_1 Dy4_1 39.03(18) . . ?
O24_1 Dy2_1 Dy4_1 104.97(19) . . ?
O25_1 Dy2_1 Dy4_1 123.3(2) . . ?
O8_1 Dy2_1 Dy4_1 88.19(17) . . ?
O6_1 Dy2_1 Dy4_1 92.53(17) . . ?
O7_1 Dy2_1 Dy4_1 153.90(19) . . ?
O2_1 Dy2_1 Dy4_1 61.89(16) . . ?
Dy1_1 Dy2_1 Dy4_1 61.595(16) . . ?
Dy7_1 Dy2_1 Dy4_1 57.066(15) . . ?
O1_1 Dy2_1 Dy6_1 94.58(16) . . ?
O5_1 Dy2_1 Dy6_1 143.75(18) . . ?
O24_1 Dy2_1 Dy6_1 65.07(18) . . ?
O25_1 Dy2_1 Dy6_1 117.6(2) . . ?
O8_1 Dy2_1 Dy6_1 34.88(18) . . ?
O6_1 Dy2_1 Dy6_1 91.41(18) . . ?
O7_1 Dy2_1 Dy6_1 35.99(17) . . ?
O2_1 Dy2_1 Dy6_1 128.5(2) . . ?
Dy1_1 Dy2_1 Dy6_1 95.569(17) . . ?
Dy7_1 Dy2_1 Dy6_1 62.354(15) . . ?
Dy4_1 Dy2_1 Dy6_1 119.093(18) . . ?
O33_1 Dy3_1 O34_1 80.7(3) . . ?
O33_1 Dy3_1 O32_1 83.4(3) . . ?
O34_1 Dy3_1 O32_1 85.6(3) . . ?
O33_1 Dy3_1 O27_1 73.8(3) . . ?
O34_1 Dy3_1 O27_1 118.1(3) . . ?
O32_1 Dy3_1 O27_1 142.9(3) . . ?
O33_1 Dy3_1 O4_1 117.2(3) . . ?
O34_1 Dy3_1 O4_1 74.9(3) . . ?
O32_1 Dy3_1 O4_1 147.9(3) . . ?
O27_1 Dy3_1 O4_1 69.1(2) . . ?
O33_1 Dy3_1 O11_1 155.5(3) . . ?
O34_1 Dy3_1 O11_1 77.6(3) . . ?
O32_1 Dy3_1 O11_1 83.6(3) . . ?
O27_1 Dy3_1 O11_1 127.2(2) . . ?
O4_1 Dy3_1 O11_1 67.7(3) . . ?
O33_1 Dy3_1 N55_1 82.9(3) . . ?
O34_1 Dy3_1 N55_1 152.9(3) . . ?
O32_1 Dy3_1 N55_1 71.1(3) . . ?
O27_1 Dy3_1 N55_1 77.2(3) . . ?
O4_1 Dy3_1 N55_1 132.1(3) . . ?
O11_1 Dy3_1 N55_1 112.2(3) . . ?
O33_1 Dy3_1 N1A_1 137.2(3) . . ?
O34_1 Dy3_1 N1A_1 140.5(3) . . ?
O32_1 Dy3_1 N1A_1 105.9(3) . . ?
O27_1 Dy3_1 N1A_1 74.8(3) . . ?
O4_1 Dy3_1 N1A_1 76.4(3) . . ?
O11_1 Dy3_1 N1A_1 66.7(3) . . ?
N55_1 Dy3_1 N1A_1 62.3(3) . . ?
O33_1 Dy3_1 Dy1_1 150.6(2) . . ?
O34_1 Dy3_1 Dy1_1 85.9(2) . . ?
O32_1 Dy3_1 Dy1_1 121.8(2) . . ?
O27_1 Dy3_1 Dy1_1 89.95(17) . . ?
O4_1 Dy3_1 Dy1_1 33.40(18) . . ?
O11_1 Dy3_1 Dy1_1 38.43(18) . . ?
N55_1 Dy3_1 Dy1_1 117.8(2) . . ?
N1A_1 Dy3_1 Dy1_1 55.7(2) . . ?
O33_1 Dy3_1 Dy4_1 98.7(2) . . ?
O34_1 Dy3_1 Dy4_1 97.4(2) . . ?
O32_1 Dy3_1 Dy4_1 176.6(2) . . ?
O27_1 Dy3_1 Dy4_1 36.44(17) . . ?
O4_1 Dy3_1 Dy4_1 32.75(18) . . ?
O11_1 Dy3_1 Dy4_1 95.44(19) . . ?
N55_1 Dy3_1 Dy4_1 106.4(2) . . ?
N1A_1 Dy3_1 Dy4_1 70.8(2) . . ?
Dy1_1 Dy3_1 Dy4_1 57.061(14) . . ?
O1_1 Dy4_1 O4_1 68.38(16) . . ?
O1_1 Dy4_1 O28_1 142.3(3) . . ?
O4_1 Dy4_1 O28_1 90.8(3) . . ?
O1_1 Dy4_1 O20_1 75.0(2) . . ?
O4_1 Dy4_1 O20_1 134.9(3) . . ?
O28_1 Dy4_1 O20_1 103.3(3) . . ?
O1_1 Dy4_1 O5_1 72.5(2) . . ?
O4_1 Dy4_1 O5_1 107.0(3) . . ?
O28_1 Dy4_1 O5_1 145.1(3) . . ?
O20_1 Dy4_1 O5_1 85.4(2) . . ?
O1_1 Dy4_1 O26_1 130.7(2) . . ?
O4_1 Dy4_1 O26_1 148.8(2) . . ?
O28_1 Dy4_1 O26_1 83.0(3) . . ?
O20_1 Dy4_1 O26_1 76.1(3) . . ?
O5_1 Dy4_1 O26_1 66.2(3) . . ?
O1_1 Dy4_1 O27_1 114.9(2) . . ?
O4_1 Dy4_1 O27_1 69.4(2) . . ?
O28_1 Dy4_1 O27_1 83.7(3) . . ?
O20_1 Dy4_1 O27_1 153.5(2) . . ?
O5_1 Dy4_1 O27_1 75.4(3) . . ?
O26_1 Dy4_1 O27_1 79.5(3) . . ?
O1_1 Dy4_1 O19_1 71.0(3) . . ?
O4_1 Dy4_1 O19_1 81.0(3) . . ?
O28_1 Dy4_1 O19_1 75.1(3) . . ?
O20_1 Dy4_1 O19_1 62.5(2) . . ?
O5_1 Dy4_1 O19_1 136.2(2) . . ?
O26_1 Dy4_1 O19_1 126.0(3) . . ?
O27_1 Dy4_1 O19_1 143.1(2) . . ?
O1_1 Dy4_1 Dy7_1 38.77(16) . . ?
O4_1 Dy4_1 Dy7_1 90.68(17) . . ?
O28_1 Dy4_1 Dy7_1 115.24(19) . . ?
O20_1 Dy4_1 Dy7_1 44.53(19) . . ?
O5_1 Dy4_1 Dy7_1 94.76(17) . . ?
O26_1 Dy4_1 Dy7_1 119.64(17) . . ?
O27_1 Dy4_1 Dy7_1 153.29(19) . . ?
O19_1 Dy4_1 Dy7_1 41.50(17) . . ?
O1_1 Dy4_1 Dy2_1 34.61(18) . . ?
O4_1 Dy4_1 Dy2_1 88.48(16) . . ?
O28_1 Dy4_1 Dy2_1 176.61(19) . . ?
O20_1 Dy4_1 Dy2_1 75.00(19) . . ?
O5_1 Dy4_1 Dy2_1 38.08(17) . . ?
O26_1 Dy4_1 Dy2_1 99.30(18) . . ?
O27_1 Dy4_1 Dy2_1 99.17(19) . . ?
O19_1 Dy4_1 Dy2_1 101.54(18) . . ?
Dy7_1 Dy4_1 Dy2_1 61.460(15) . . ?
O1_1 Dy4_1 Dy1_1 32.49(15) . . ?
O4_1 Dy4_1 Dy1_1 35.93(15) . . ?
O28_1 Dy4_1 Dy1_1 121.25(19) . . ?
O20_1 Dy4_1 Dy1_1 104.7(2) . . ?
O5_1 Dy4_1 Dy1_1 87.74(18) . . ?
O26_1 Dy4_1 Dy1_1 153.83(19) . . ?
O27_1 Dy4_1 Dy1_1 92.69(18) . . ?
O19_1 Dy4_1 Dy1_1 74.03(18) . . ?
Dy7_1 Dy4_1 Dy1_1 61.755(15) . . ?
Dy2_1 Dy4_1 Dy1_1 56.972(15) . . ?
O1_1 Dy4_1 Dy5_1 94.07(17) . . ?
O4_1 Dy4_1 Dy5_1 141.64(18) . . ?
O28_1 Dy4_1 Dy5_1 119.60(19) . . ?
O20_1 Dy4_1 Dy5_1 64.25(17) . . ?
O5_1 Dy4_1 Dy5_1 34.90(18) . . ?
O26_1 Dy4_1 Dy5_1 37.07(17) . . ?
O27_1 Dy4_1 Dy5_1 89.94(18) . . ?
O19_1 Dy4_1 Dy5_1 126.71(16) . . ?
Dy7_1 Dy4_1 Dy5_1 95.837(17) . . ?
Dy2_1 Dy4_1 Dy5_1 62.468(15) . . ?
Dy1_1 Dy4_1 Dy5_1 119.005(19) . . ?
O29_1 Dy5_1 O30_1 80.8(3) . . ?
O29_1 Dy5_1 O5_1 116.1(3) . . ?
O30_1 Dy5_1 O5_1 72.0(3) . . ?
O29_1 Dy5_1 O31_1 82.4(3) . . ?
O30_1 Dy5_1 O31_1 84.5(3) . . ?
O5_1 Dy5_1 O31_1 146.2(3) . . ?
O29_1 Dy5_1 O6_1 73.1(3) . . ?
O30_1 Dy5_1 O6_1 114.1(3) . . ?
O5_1 Dy5_1 O6_1 68.0(3) . . ?
O31_1 Dy5_1 O6_1 145.6(3) . . ?
O29_1 Dy5_1 O26_1 155.8(3) . . ?
O30_1 Dy5_1 O26_1 77.8(3) . . ?
O5_1 Dy5_1 O26_1 67.4(3) . . ?
O31_1 Dy5_1 O26_1 84.4(3) . . ?
O6_1 Dy5_1 O26_1 126.4(2) . . ?
O29_1 Dy5_1 N24_1 82.9(3) . . ?
O30_1 Dy5_1 N24_1 151.1(3) . . ?
O5_1 Dy5_1 N24_1 136.9(3) . . ?
O31_1 Dy5_1 N24_1 69.7(3) . . ?
O6_1 Dy5_1 N24_1 83.3(3) . . ?
O26_1 Dy5_1 N24_1 111.3(3) . . ?
O29_1 Dy5_1 N23_1 135.8(3) . . ?
O30_1 Dy5_1 N23_1 141.7(3) . . ?
O5_1 Dy5_1 N23_1 79.4(3) . . ?
O31_1 Dy5_1 N23_1 107.6(3) . . ?
O6_1 Dy5_1 N23_1 76.3(3) . . ?
O26_1 Dy5_1 N23_1 67.8(3) . . ?
N24_1 Dy5_1 N23_1 62.4(3) . . ?
O29_1 Dy5_1 Dy4_1 152.1(2) . . ?
O30_1 Dy5_1 Dy4_1 87.06(19) . . ?
O5_1 Dy5_1 Dy4_1 35.95(19) . . ?
O31_1 Dy5_1 Dy4_1 121.5(2) . . ?
O6_1 Dy5_1 Dy4_1 89.45(17) . . ?
O26_1 Dy5_1 Dy4_1 37.38(17) . . ?
N24_1 Dy5_1 Dy4_1 117.2(2) . . ?
N23_1 Dy5_1 Dy4_1 55.3(2) . . ?
O29_1 Dy5_1 Dy2_1 99.3(2) . . ?
O30_1 Dy5_1 Dy2_1 96.2(2) . . ?
O5_1 Dy5_1 Dy2_1 33.14(18) . . ?
O31_1 Dy5_1 Dy2_1 178.2(2) . . ?
O6_1 Dy5_1 Dy2_1 35.39(17) . . ?
O26_1 Dy5_1 Dy2_1 94.10(17) . . ?
N24_1 Dy5_1 Dy2_1 109.9(2) . . ?
N23_1 Dy5_1 Dy2_1 70.8(2) . . ?
Dy4_1 Dy5_1 Dy2_1 56.938(14) . . ?
O21_1 Dy6_1 O22_1 81.8(3) . . ?
O21_1 Dy6_1 O23_1 80.8(3) . . ?
O22_1 Dy6_1 O23_1 84.0(3) . . ?
O21_1 Dy6_1 O8_1 118.0(3) . . ?
O22_1 Dy6_1 O8_1 145.5(3) . . ?
O23_1 Dy6_1 O8_1 72.8(3) . . ?
O21_1 Dy6_1 O14_1 75.4(3) . . ?
O22_1 Dy6_1 O14_1 145.7(3) . . ?
O23_1 Dy6_1 O14_1 116.5(3) . . ?
O8_1 Dy6_1 O14_1 68.7(2) . . ?
O21_1 Dy6_1 O7_1 155.5(3) . . ?
O22_1 Dy6_1 O7_1 83.7(3) . . ?
O23_1 Dy6_1 O7_1 78.1(3) . . ?
O8_1 Dy6_1 O7_1 67.1(3) . . ?
O14_1 Dy6_1 O7_1 125.6(2) . . ?
O21_1 Dy6_1 N32_1 82.2(3) . . ?
O22_1 Dy6_1 N32_1 70.6(3) . . ?
O23_1 Dy6_1 N32_1 151.2(3) . . ?
O8_1 Dy6_1 N32_1 136.0(3) . . ?
O14_1 Dy6_1 N32_1 81.1(3) . . ?
O7_1 Dy6_1 N32_1 111.3(3) . . ?
O21_1 Dy6_1 N31_1 137.6(3) . . ?
O22_1 Dy6_1 N31_1 105.8(3) . . ?
O23_1 Dy6_1 N31_1 140.6(3) . . ?
O8_1 Dy6_1 N31_1 79.2(3) . . ?
O14_1 Dy6_1 N31_1 76.4(3) . . ?
O7_1 Dy6_1 N31_1 65.7(3) . . ?
N32_1 Dy6_1 N31_1 62.7(3) . . ?
O21_1 Dy6_1 Dy2_1 153.7(2) . . ?
O22_1 Dy6_1 Dy2_1 120.1(2) . . ?
O23_1 Dy6_1 Dy2_1 86.8(2) . . ?
O8_1 Dy6_1 Dy2_1 35.74(19) . . ?
O14_1 Dy6_1 Dy2_1 89.74(17) . . ?
O7_1 Dy6_1 Dy2_1 36.65(18) . . ?
N32_1 Dy6_1 Dy2_1 117.4(2) . . ?
N31_1 Dy6_1 Dy2_1 55.01(19) . . ?
O21_1 Dy6_1 Dy7_1 101.8(2) . . ?
O22_1 Dy6_1 Dy7_1 176.2(2) . . ?
O23_1 Dy6_1 Dy7_1 97.8(2) . . ?
O8_1 Dy6_1 Dy7_1 33.41(17) . . ?
O14_1 Dy6_1 Dy7_1 35.80(18) . . ?
O7_1 Dy6_1 Dy7_1 93.44(18) . . ?
N32_1 Dy6_1 Dy7_1 108.4(2) . . ?
N31_1 Dy6_1 Dy7_1 70.7(2) . . ?
Dy2_1 Dy6_1 Dy7_1 56.878(13) . . ?
O1_1 Dy7_1 O19_1 71.9(3) . . ?
O1_1 Dy7_1 O8_1 74.7(2) . . ?
O19_1 Dy7_1 O8_1 137.2(3) . . ?
O1_1 Dy7_1 O15_1 144.9(3) . . ?
O19_1 Dy7_1 O15_1 104.0(3) . . ?
O8_1 Dy7_1 O15_1 88.6(3) . . ?
O1_1 Dy7_1 O9_1 70.8(2) . . ?
O19_1 Dy7_1 O9_1 85.1(3) . . ?
O8_1 Dy7_1 O9_1 108.3(3) . . ?
O15_1 Dy7_1 O9_1 144.3(2) . . ?
O1_1 Dy7_1 O13_1 127.3(2) . . ?
O19_1 Dy7_1 O13_1 75.2(3) . . ?
O8_1 Dy7_1 O13_1 147.6(3) . . ?
O15_1 Dy7_1 O13_1 82.4(3) . . ?
O9_1 Dy7_1 O13_1 66.4(3) . . ?
O1_1 Dy7_1 O14_1 117.2(3) . . ?
O19_1 Dy7_1 O14_1 153.6(3) . . ?
O8_1 Dy7_1 O14_1 67.5(2) . . ?
O15_1 Dy7_1 O14_1 82.3(3) . . ?
O9_1 Dy7_1 O14_1 75.9(3) . . ?
O13_1 Dy7_1 O14_1 80.5(3) . . ?
O1_1 Dy7_1 O20_1 70.8(3) . . ?
O19_1 Dy7_1 O20_1 63.0(2) . . ?
O8_1 Dy7_1 O20_1 81.3(3) . . ?
O15_1 Dy7_1 O20_1 76.5(3) . . ?
O9_1 Dy7_1 O20_1 135.9(2) . . ?
O13_1 Dy7_1 O20_1 125.9(3) . . ?
O14_1 Dy7_1 O20_1 142.5(2) . . ?
O1_1 Dy7_1 Dy4_1 36.42(19) . . ?
O19_1 Dy7_1 Dy4_1 44.84(19) . . ?
O8_1 Dy7_1 Dy4_1 92.86(18) . . ?
O15_1 Dy7_1 Dy4_1 117.02(19) . . ?
O9_1 Dy7_1 Dy4_1 93.99(17) . . ?
O13_1 Dy7_1 Dy4_1 118.92(18) . . ?
O14_1 Dy7_1 Dy4_1 152.90(18) . . ?
O20_1 Dy7_1 Dy4_1 41.97(17) . . ?
O1_1 Dy7_1 Dy2_1 35.75(15) . . ?
O19_1 Dy7_1 Dy2_1 104.79(19) . . ?
O8_1 Dy7_1 Dy2_1 38.98(18) . . ?
O15_1 Dy7_1 Dy2_1 122.30(19) . . ?
O9_1 Dy7_1 Dy2_1 87.07(17) . . ?
O13_1 Dy7_1 Dy2_1 153.41(19) . . ?
O14_1 Dy7_1 Dy2_1 92.55(18) . . ?
O20_1 Dy7_1 Dy2_1 73.91(17) . . ?
Dy4_1 Dy7_1 Dy2_1 61.474(15) . . ?
O1_1 Dy7_1 Dy1_1 33.51(18) . . ?
O19_1 Dy7_1 Dy1_1 75.20(19) . . ?
O8_1 Dy7_1 Dy1_1 91.14(19) . . ?
O15_1 Dy7_1 Dy1_1 178.37(19) . . ?
O9_1 Dy7_1 Dy1_1 37.28(16) . . ?
O13_1 Dy7_1 Dy1_1 98.65(18) . . ?
O14_1 Dy7_1 Dy1_1 99.03(19) . . ?
O20_1 Dy7_1 Dy1_1 101.90(17) . . ?
Dy4_1 Dy7_1 Dy1_1 61.387(15) . . ?
Dy2_1 Dy7_1 Dy1_1 56.868(15) . . ?
O1_1 Dy7_1 Dy8_1 91.69(17) . . ?
O19_1 Dy7_1 Dy8_1 64.07(18) . . ?
O8_1 Dy7_1 Dy8_1 143.06(19) . . ?
O15_1 Dy7_1 Dy8_1 118.44(19) . . ?
O9_1 Dy7_1 Dy8_1 35.41(18) . . ?
O13_1 Dy7_1 Dy8_1 36.31(18) . . ?
O14_1 Dy7_1 Dy8_1 90.23(17) . . ?
O20_1 Dy7_1 Dy8_1 127.03(17) . . ?
Dy4_1 Dy7_1 Dy8_1 95.802(17) . . ?
Dy2_1 Dy7_1 Dy8_1 119.011(19) . . ?
Dy1_1 Dy7_1 Dy8_1 62.543(15) . . ?
O18_1 Dy8_1 O17_1 80.9(3) . . ?
O18_1 Dy8_1 O9_1 117.2(3) . . ?
O17_1 Dy8_1 O9_1 72.6(3) . . ?
O18_1 Dy8_1 O16_1 81.2(3) . . ?
O17_1 Dy8_1 O16_1 84.9(3) . . ?
O9_1 Dy8_1 O16_1 147.0(3) . . ?
O18_1 Dy8_1 O13_1 155.8(3) . . ?
O17_1 Dy8_1 O13_1 78.3(3) . . ?
O9_1 Dy8_1 O13_1 67.7(3) . . ?
O16_1 Dy8_1 O13_1 84.7(3) . . ?
O18_1 Dy8_1 O10_1 74.1(3) . . ?
O17_1 Dy8_1 O10_1 115.2(3) . . ?
O9_1 Dy8_1 O10_1 68.3(3) . . ?
O16_1 Dy8_1 O10_1 144.5(3) . . ?
O13_1 Dy8_1 O10_1 126.4(3) . . ?
O18_1 Dy8_1 N22_1 81.7(3) . . ?
O17_1 Dy8_1 N22_1 150.4(3) . . ?
O9_1 Dy8_1 N22_1 137.0(3) . . ?
O16_1 Dy8_1 N22_1 68.9(3) . . ?
O13_1 Dy8_1 N22_1 111.4(3) . . ?
O10_1 Dy8_1 N22_1 82.4(3) . . ?
O18_1 Dy8_1 N21_1 135.5(3) . . ?
O17_1 Dy8_1 N21_1 142.1(3) . . ?
O9_1 Dy8_1 N21_1 79.2(3) . . ?
O16_1 Dy8_1 N21_1 107.4(3) . . ?
O13_1 Dy8_1 N21_1 67.7(3) . . ?
O10_1 Dy8_1 N21_1 75.4(3) . . ?
N22_1 Dy8_1 N21_1 62.9(3) . . ?
O18_1 Dy8_1 Dy7_1 153.2(2) . . ?
O17_1 Dy8_1 Dy7_1 87.1(2) . . ?
O9_1 Dy8_1 Dy7_1 35.95(19) . . ?
O16_1 Dy8_1 Dy7_1 121.7(2) . . ?
O13_1 Dy8_1 Dy7_1 37.26(18) . . ?
O10_1 Dy8_1 Dy7_1 89.77(18) . . ?
N22_1 Dy8_1 Dy7_1 118.0(2) . . ?
N21_1 Dy8_1 Dy7_1 55.66(19) . . ?
O18_1 Dy8_1 Dy1_1 100.1(2) . . ?
O17_1 Dy8_1 Dy1_1 96.1(2) . . ?
O9_1 Dy8_1 Dy1_1 32.75(17) . . ?
O16_1 Dy8_1 Dy1_1 178.5(2) . . ?
O13_1 Dy8_1 Dy1_1 94.34(18) . . ?
O10_1 Dy8_1 Dy1_1 35.89(19) . . ?
N22_1 Dy8_1 Dy1_1 110.5(2) . . ?
N21_1 Dy8_1 Dy1_1 71.1(2) . . ?
Dy7_1 Dy8_1 Dy1_1 57.266(14) . . ?
N2_1 Ni1_1 N34_1 90.7(4) . . ?
N2_1 Ni1_1 N1_1 91.6(4) . . ?
N34_1 Ni1_1 N1_1 90.0(4) . . ?
N2_1 Ni1_1 N36_1 99.8(4) . . ?
N34_1 Ni1_1 N36_1 165.3(4) . . ?
N1_1 Ni1_1 N36_1 79.4(4) . . ?
N2_1 Ni1_1 N35_1 165.1(4) . . ?
N34_1 Ni1_1 N35_1 79.1(4) . . ?
N1_1 Ni1_1 N35_1 99.1(4) . . ?
N36_1 Ni1_1 N35_1 92.4(4) . . ?
N2_1 Ni1_1 N33_1 77.5(4) . . ?
N34_1 Ni1_1 N33_1 99.5(4) . . ?
N1_1 Ni1_1 N33_1 165.6(4) . . ?
N36_1 Ni1_1 N33_1 92.9(4) . . ?
N35_1 Ni1_1 N33_1 93.4(4) . . ?
N3_1 Ni2_1 N4_1 92.7(4) . . ?
N3_1 Ni2_1 N6_1 92.2(4) . . ?
N4_1 Ni2_1 N6_1 92.0(4) . . ?
N3_1 Ni2_1 N8_1 77.9(4) . . ?
N4_1 Ni2_1 N8_1 96.8(4) . . ?
N6_1 Ni2_1 N8_1 167.0(4) . . ?
N3_1 Ni2_1 N7_1 98.0(4) . . ?
N4_1 Ni2_1 N7_1 165.7(5) . . ?
N6_1 Ni2_1 N7_1 78.2(5) . . ?
N8_1 Ni2_1 N7_1 94.7(5) . . ?
N3_1 Ni2_1 N5_1 165.1(4) . . ?
N4_1 Ni2_1 N5_1 78.7(4) . . ?
N6_1 Ni2_1 N5_1 100.1(4) . . ?
N8_1 Ni2_1 N5_1 91.0(4) . . ?
N7_1 Ni2_1 N5_1 92.8(4) . . ?
N12_1 Ni3_1 N10_1 89.3(4) . . ?
N12_1 Ni3_1 N9_1 91.0(4) . . ?
N10_1 Ni3_1 N9_1 90.0(4) . . ?
N12_1 Ni3_1 N11_1 164.8(4) . . ?
N10_1 Ni3_1 N11_1 79.0(4) . . ?
N9_1 Ni3_1 N11_1 98.7(4) . . ?
N12_1 Ni3_1 N13_1 79.4(4) . . ?
N10_1 Ni3_1 N13_1 99.7(4) . . ?
N9_1 Ni3_1 N13_1 166.2(4) . . ?
N11_1 Ni3_1 N13_1 92.8(4) . . ?
N12_1 Ni3_1 N14_1 100.8(4) . . ?
N10_1 Ni3_1 N14_1 164.2(4) . . ?
N9_1 Ni3_1 N14_1 77.9(4) . . ?
N11_1 Ni3_1 N14_1 92.7(4) . . ?
N13_1 Ni3_1 N14_1 94.0(4) . . ?
N16_1 Ni4_1 N18_1 87.7(4) . . ?
N16_1 Ni4_1 N15_1 91.8(4) . . ?
N18_1 Ni4_1 N15_1 88.4(4) . . ?
N16_1 Ni4_1 N19_1 159.8(4) . . ?
N18_1 Ni4_1 N19_1 79.0(4) . . ?
N15_1 Ni4_1 N19_1 102.9(4) . . ?
N16_1 Ni4_1 N20_1 106.3(4) . . ?
N18_1 Ni4_1 N20_1 160.0(4) . . ?
N15_1 Ni4_1 N20_1 77.2(4) . . ?
N19_1 Ni4_1 N20_1 90.7(4) . . ?
N16_1 Ni4_1 N17_1 77.2(4) . . ?
N18_1 Ni4_1 N17_1 103.1(4) . . ?
N15_1 Ni4_1 N17_1 163.6(4) . . ?
N19_1 Ni4_1 N17_1 90.9(4) . . ?
N20_1 Ni4_1 N17_1 94.1(5) . . ?
N28_1 Ni5_1 N25_1 87.2(4) . . ?
N28_1 Ni5_1 N26_1 90.8(4) . . ?
N25_1 Ni5_1 N26_1 90.5(4) . . ?
N28_1 Ni5_1 N29_1 77.9(4) . . ?
N25_1 Ni5_1 N29_1 101.7(4) . . ?
N26_1 Ni5_1 N29_1 162.8(4) . . ?
N28_1 Ni5_1 N30_1 157.9(4) . . ?
N25_1 Ni5_1 N30_1 77.8(4) . . ?
N26_1 Ni5_1 N30_1 105.3(4) . . ?
N29_1 Ni5_1 N30_1 89.3(4) . . ?
N28_1 Ni5_1 N27_1 107.6(4) . . ?
N25_1 Ni5_1 N27_1 161.0(4) . . ?
N26_1 Ni5_1 N27_1 77.8(4) . . ?
N29_1 Ni5_1 N27_1 93.2(4) . . ?
N30_1 Ni5_1 N27_1 90.8(4) . . ?
N40_1 Ni6_1 N38_1 90.9(4) . . ?
N40_1 Ni6_1 N37_1 92.1(4) . . ?
N38_1 Ni6_1 N37_1 88.5(4) . . ?
N40_1 Ni6_1 N41_1 78.7(4) . . ?
N38_1 Ni6_1 N41_1 102.5(4) . . ?
N37_1 Ni6_1 N41_1 165.6(4) . . ?
N40_1 Ni6_1 N39_1 165.3(4) . . ?
N38_1 Ni6_1 N39_1 78.1(4) . . ?
N37_1 Ni6_1 N39_1 97.2(4) . . ?
N41_1 Ni6_1 N39_1 94.2(4) . . ?
N40_1 Ni6_1 N42_1 100.6(4) . . ?
N38_1 Ni6_1 N42_1 161.8(4) . . ?
N37_1 Ni6_1 N42_1 77.2(4) . . ?
N41_1 Ni6_1 N42_1 93.6(5) . . ?
N39_1 Ni6_1 N42_1 92.5(4) . . ?
N44_1 Ni7_1 N46_1 90.2(4) . . ?
N44_1 Ni7_1 N43_1 88.3(4) . . ?
N46_1 Ni7_1 N43_1 88.8(4) . . ?
N44_1 Ni7_1 N47_1 104.5(5) . . ?
N46_1 Ni7_1 N47_1 78.3(4) . . ?
N43_1 Ni7_1 N47_1 161.7(5) . . ?
N44_1 Ni7_1 N45_1 78.7(4) . . ?
N46_1 Ni7_1 N45_1 163.7(5) . . ?
N43_1 Ni7_1 N45_1 102.6(4) . . ?
N47_1 Ni7_1 N45_1 92.8(5) . . ?
N44_1 Ni7_1 N48_1 162.3(5) . . ?
N46_1 Ni7_1 N48_1 101.3(5) . . ?
N43_1 Ni7_1 N48_1 78.6(4) . . ?
N47_1 Ni7_1 N48_1 91.1(5) . . ?
N45_1 Ni7_1 N48_1 92.4(5) . . ?
N50_1 Ni8_1 N49_1 90.7(4) . . ?
N50_1 Ni8_1 N52_1 88.3(4) . . ?
N49_1 Ni8_1 N52_1 92.7(4) . . ?
N50_1 Ni8_1 N53_1 100.2(5) . . ?
N49_1 Ni8_1 N53_1 165.6(4) . . ?
N52_1 Ni8_1 N53_1 78.3(4) . . ?
N50_1 Ni8_1 N54_1 162.7(5) . . ?
N49_1 Ni8_1 N54_1 78.7(4) . . ?
N52_1 Ni8_1 N54_1 105.6(4) . . ?
N53_1 Ni8_1 N54_1 92.8(5) . . ?
N50_1 Ni8_1 N51_1 78.0(5) . . ?
N49_1 Ni8_1 N51_1 100.2(4) . . ?
N52_1 Ni8_1 N51_1 161.2(5) . . ?
N53_1 Ni8_1 N51_1 91.4(4) . . ?
N54_1 Ni8_1 N51_1 90.3(5) . . ?
Dy4_1 O1_1 Dy1_1 115.6(2) . . ?
Dy4_1 O1_1 Dy2_1 112.6(3) . . ?
Dy1_1 O1_1 Dy2_1 103.9(3) . . ?
Dy4_1 O1_1 Dy7_1 104.8(3) . . ?
Dy1_1 O1_1 Dy7_1 111.6(3) . . ?
Dy2_1 O1_1 Dy7_1 108.3(2) . . ?
N1A_1 O2_1 Dy1_1 151.6(8) . . ?
N1A_1 O2_1 Dy2_1 115.8(8) . . ?
Dy1_1 O2_1 Dy2_1 92.5(3) . . ?
C1A_1 N1A_1 O2_1 143.1(9) . . ?
C1A_1 N1A_1 Dy3_1 119.6(5) . . ?
O2_1 N1A_1 Dy3_1 96.8(6) . . ?
Dy1_1 O4_1 Dy4_1 108.0(2) . . ?
Dy1_1 O4_1 Dy3_1 111.7(3) . . ?
Dy4_1 O4_1 Dy3_1 113.2(3) . . ?
Dy5_1 O5_1 Dy2_1 113.9(3) . . ?
Dy5_1 O5_1 Dy4_1 109.2(3) . . ?
Dy2_1 O5_1 Dy4_1 102.9(3) . . ?
N1_1 O6_1 Dy5_1 131.7(6) . . ?
N1_1 O6_1 Dy2_1 116.3(6) . . ?
Dy5_1 O6_1 Dy2_1 109.7(3) . . ?
N2_1 O7_1 Dy6_1 132.1(6) . . ?
N2_1 O7_1 Dy2_1 119.2(6) . . ?
Dy6_1 O7_1 Dy2_1 107.4(3) . . ?
Dy6_1 O8_1 Dy7_1 113.3(3) . . ?
Dy6_1 O8_1 Dy2_1 109.4(3) . . ?
Dy7_1 O8_1 Dy2_1 102.8(3) . . ?
Dy1_1 O9_1 Dy8_1 114.2(3) . . ?
Dy1_1 O9_1 Dy7_1 104.5(3) . . ?
Dy8_1 O9_1 Dy7_1 108.6(3) . . ?
N3_1 O10_1 Dy8_1 128.7(6) . . ?
N3_1 O10_1 Dy1_1 118.6(6) . . ?
Dy8_1 O10_1 Dy1_1 109.1(3) . . ?
N4_1 O11_1 Dy3_1 133.8(6) . . ?
N4_1 O11_1 Dy1_1 119.6(6) . . ?
Dy3_1 O11_1 Dy1_1 104.1(3) . . ?
N6_1 O12_1 Dy1_1 119.8(7) . . ?
N9_1 O13_1 Dy8_1 133.2(6) . . ?
N9_1 O13_1 Dy7_1 119.6(6) . . ?
Dy8_1 O13_1 Dy7_1 106.4(3) . . ?
N10_1 O14_1 Dy6_1 129.6(6) . . ?
N10_1 O14_1 Dy7_1 118.4(6) . . ?
Dy6_1 O14_1 Dy7_1 109.4(3) . . ?
N12_1 O15_1 Dy7_1 118.2(6) . . ?
N15_1 O16_1 Dy8_1 118.6(7) . . ?
N16_1 O17_1 Dy8_1 124.1(7) . . ?
N18_1 O18_1 Dy8_1 122.8(6) . . ?
N21_1 O19_1 Dy7_1 116.1(6) . . ?
N21_1 O19_1 Dy4_1 126.9(6) . . ?
Dy7_1 O19_1 Dy4_1 93.7(3) . . ?
N23_1 O20_1 Dy4_1 116.3(6) . . ?
N23_1 O20_1 Dy7_1 127.6(6) . . ?
Dy4_1 O20_1 Dy7_1 93.5(3) . . ?
N25_1 O21_1 Dy6_1 125.1(7) . . ?
N26_1 O22_1 Dy6_1 120.6(7) . . ?
N28_1 O23_1 Dy6_1 122.2(6) . . ?
N31_1 O24_1 Dy2_1 115.9(6) . . ?
N31_1 O24_1 Dy1_1 123.8(6) . . ?
Dy2_1 O24_1 Dy1_1 93.9(3) . . ?
N34_1 O25_1 Dy2_1 119.5(6) . . ?
N37_1 O26_1 Dy5_1 135.0(6) . . ?
N37_1 O26_1 Dy4_1 119.1(6) . . ?
Dy5_1 O26_1 Dy4_1 105.5(3) . . ?
N38_1 O27_1 Dy3_1 128.7(6) . . ?
N38_1 O27_1 Dy4_1 117.7(6) . . ?
Dy3_1 O27_1 Dy4_1 108.2(3) . . ?
N40_1 O28_1 Dy4_1 122.4(7) . . ?
N43_1 O29_1 Dy5_1 121.9(7) . . ?
N44_1 O30_1 Dy5_1 121.2(7) . . ?
N46_1 O31_1 Dy5_1 118.4(7) . . ?
N49_1 O32_1 Dy3_1 119.3(6) . . ?
N50_1 O33_1 Dy3_1 122.6(7) . . ?
N52_1 O34_1 Dy3_1 122.9(7) . . ?
C105_1 N1_1 O6_1 119.1(8) . . ?
C105_1 N1_1 Ni1_1 114.2(6) . . ?
O6_1 N1_1 Ni1_1 126.6(7) . . ?
C92_1 N2_1 O7_1 118.0(7) . . ?
C92_1 N2_1 Ni1_1 118.3(6) . . ?
O7_1 N2_1 Ni1_1 123.5(7) . . ?
C14_1 N3_1 O10_1 117.8(9) . . ?
C14_1 N3_1 Ni2_1 117.6(7) . . ?
O10_1 N3_1 Ni2_1 124.3(7) . . ?
C1_1 N4_1 O11_1 118.1(8) . . ?
C1_1 N4_1 Ni2_1 118.3(6) . . ?
O11_1 N4_1 Ni2_1 123.5(7) . . ?
C3_1 N5_1 C2_1 119.2(8) . . ?
C3_1 N5_1 Ni2_1 130.2(7) . . ?
C2_1 N5_1 Ni2_1 109.8(6) . . ?
C7_1 N6_1 O12_1 123.1(9) . . ?
C7_1 N6_1 Ni2_1 113.8(6) . . ?
O12_1 N6_1 Ni2_1 123.0(8) . . ?
C8_1 N7_1 C9_1 117.8(10) . . ?
C8_1 N7_1 Ni2_1 112.7(7) . . ?
C9_1 N7_1 Ni2_1 128.5(9) . . ?
C13_1 N8_1 C18_1 119.2(8) . . ?
C13_1 N8_1 Ni2_1 111.4(6) . . ?
C18_1 N8_1 Ni2_1 128.8(7) . . ?
C32_1 N9_1 O13_1 120.0(8) . . ?
C32_1 N9_1 Ni3_1 116.6(6) . . ?
O13_1 N9_1 Ni3_1 123.2(7) . . ?
C19_1 N10_1 O14_1 119.4(9) . . ?
C19_1 N10_1 Ni3_1 114.8(5) . . ?
O14_1 N10_1 Ni3_1 125.2(7) . . ?
C21_1 N11_1 C20_1 117.0(8) . . ?
C21_1 N11_1 Ni3_1 130.0(7) . . ?
C20_1 N11_1 Ni3_1 112.1(6) . . ?
C25_1 N12_1 O15_1 117.8(7) . . ?
C25_1 N12_1 Ni3_1 115.5(6) . . ?
O15_1 N12_1 Ni3_1 126.5(7) . . ?
C27_1 N13_1 C26_1 116.3(8) . . ?
C27_1 N13_1 Ni3_1 130.9(6) . . ?
C26_1 N13_1 Ni3_1 112.7(6) . . ?
C36_1 N14_1 C31_1 116.9(8) . . ?
C36_1 N14_1 Ni3_1 130.7(7) . . ?
C31_1 N14_1 Ni3_1 111.8(6) . . ?
C50_1 N15_1 O16_1 118.7(9) . . ?
C50_1 N15_1 Ni4_1 116.1(6) . . ?
O16_1 N15_1 Ni4_1 125.2(8) . . ?
C37_1 N16_1 O17_1 118.9(9) . . ?
C37_1 N16_1 Ni4_1 117.7(7) . . ?
O17_1 N16_1 Ni4_1 123.1(8) . . ?
C38_1 N17_1 C39_1 119.0(9) . . ?
C38_1 N17_1 Ni4_1 112.0(6) . . ?
C39_1 N17_1 Ni4_1 128.6(7) . . ?
C43_1 N18_1 O18_1 117.4(8) . . ?
C43_1 N18_1 Ni4_1 116.2(6) . . ?
O18_1 N18_1 Ni4_1 126.2(7) . . ?
C45_1 N19_1 C44_1 119.2(9) . . ?
C45_1 N19_1 Ni4_1 129.3(7) . . ?
C44_1 N19_1 Ni4_1 110.3(6) . . ?
C54_1 N20_1 C49_1 119.4(10) . . ?
C54_1 N20_1 Ni4_1 128.5(8) . . ?
C49_1 N20_1 Ni4_1 111.7(6) . . ?
C55_1 N21_1 O19_1 114.3(8) . . ?
C55_1 N21_1 Dy8_1 121.8(6) . . ?
O19_1 N21_1 Dy8_1 123.9(6) . . ?
C57_1 N22_1 C56_1 118.6(8) . . ?
C57_1 N22_1 Dy8_1 121.1(6) . . ?
C56_1 N22_1 Dy8_1 119.7(5) . . ?
C62_1 N23_1 O20_1 115.7(8) . . ?
C62_1 N23_1 Dy5_1 120.5(6) . . ?
O20_1 N23_1 Dy5_1 123.7(7) . . ?
C63_1 N24_1 C64_1 117.9(8) . . ?
C63_1 N24_1 Dy5_1 120.0(5) . . ?
C64_1 N24_1 Dy5_1 121.6(6) . . ?
C81_1 N25_1 O21_1 115.5(8) . . ?
C81_1 N25_1 Ni5_1 117.8(6) . . ?
O21_1 N25_1 Ni5_1 125.9(7) . . ?
C68_1 N26_1 O22_1 118.3(9) . . ?
C68_1 N26_1 Ni5_1 115.5(6) . . ?
O22_1 N26_1 Ni5_1 126.1(8) . . ?
C69_1 N27_1 C70_1 118.5(9) . . ?
C69_1 N27_1 Ni5_1 113.2(6) . . ?
C70_1 N27_1 Ni5_1 127.2(7) . . ?
C74_1 N28_1 O23_1 117.5(8) . . ?
C74_1 N28_1 Ni5_1 116.4(6) . . ?
O23_1 N28_1 Ni5_1 125.8(8) . . ?
C76_1 N29_1 C75_1 117.6(9) . . ?
C76_1 N29_1 Ni5_1 130.7(7) . . ?
C75_1 N29_1 Ni5_1 111.6(6) . . ?
C80_1 N30_1 C85_1 118.6(8) . . ?
C80_1 N30_1 Ni5_1 111.0(6) . . ?
C85_1 N30_1 Ni5_1 128.5(7) . . ?
C86_1 N31_1 O24_1 116.8(8) . . ?
C86_1 N31_1 Dy6_1 118.9(5) . . ?
O24_1 N31_1 Dy6_1 124.0(6) . . ?
C88_1 N32_1 C87_1 117.7(8) . . ?
C88_1 N32_1 Dy6_1 120.8(6) . . ?
C87_1 N32_1 Dy6_1 121.4(6) . . ?
C93_1 N33_1 C94_1 115.7(8) . . ?
C93_1 N33_1 Ni1_1 113.4(6) . . ?
C94_1 N33_1 Ni1_1 130.5(6) . . ?
C98_1 N34_1 O25_1 119.8(8) . . ?
C98_1 N34_1 Ni1_1 115.4(6) . . ?
O25_1 N34_1 Ni1_1 124.6(7) . . ?
C100_1 N35_1 C99_1 119.3(8) . . ?
C100_1 N35_1 Ni1_1 129.5(6) . . ?
C99_1 N35_1 Ni1_1 111.0(6) . . ?
C109_1 N36_1 C104_1 119.0(7) . . ?
C109_1 N36_1 Ni1_1 128.8(7) . . ?
C104_1 N36_1 Ni1_1 111.8(6) . . ?
C123_1 N37_1 O26_1 119.6(7) . . ?
C123_1 N37_1 Ni6_1 115.9(6) . . ?
O26_1 N37_1 Ni6_1 124.4(7) . . ?
C110_1 N38_1 O27_1 118.7(9) . . ?
C110_1 N38_1 Ni6_1 113.8(6) . . ?
O27_1 N38_1 Ni6_1 126.4(7) . . ?
C111_1 N39_1 C112_1 118.3(8) . . ?
C111_1 N39_1 Ni6_1 113.1(6) . . ?
C112_1 N39_1 Ni6_1 128.1(7) . . ?
C116_1 N40_1 O28_1 120.3(9) . . ?
C116_1 N40_1 Ni6_1 115.9(6) . . ?
O28_1 N40_1 Ni6_1 123.8(7) . . ?
C118_1 N41_1 C117_1 117.4(9) . . ?
C118_1 N41_1 Ni6_1 131.3(8) . . ?
C117_1 N41_1 Ni6_1 111.0(6) . . ?
C122_1 N42_1 C127_1 118.7(9) . . ?
C122_1 N42_1 Ni6_1 112.5(6) . . ?
C127_1 N42_1 Ni6_1 128.3(7) . . ?
C141_1 N43_1 O29_1 120.9(9) . . ?
C141_1 N43_1 Ni7_1 114.5(6) . . ?
O29_1 N43_1 Ni7_1 124.5(7) . . ?
O30_1 N44_1 C128_1 117.2(9) . . ?
O30_1 N44_1 Ni7_1 126.8(8) . . ?
C128_1 N44_1 Ni7_1 115.9(6) . . ?
C130_1 N45_1 C129_1 117.3(10) . . ?
C130_1 N45_1 Ni7_1 129.3(8) . . ?
C129_1 N45_1 Ni7_1 113.2(6) . . ?
C134_1 N46_1 O31_1 117.2(9) . . ?
C134_1 N46_1 Ni7_1 116.6(7) . . ?
O31_1 N46_1 Ni7_1 126.2(8) . . ?
C135_1 N47_1 C136_1 116.7(10) . . ?
C135_1 N47_1 Ni7_1 112.8(7) . . ?
C136_1 N47_1 Ni7_1 129.7(8) . . ?
C145_1 N48_1 C140_1 119.1(10) . . ?
C145_1 N48_1 Ni7_1 129.7(8) . . ?
C140_1 N48_1 Ni7_1 110.9(7) . . ?
C159_1 N49_1 O32_1 119.6(9) . . ?
C159_1 N49_1 Ni8_1 114.5(6) . . ?
O32_1 N49_1 Ni8_1 125.7(8) . . ?
C146_1 N50_1 O33_1 118.9(9) . . ?
C146_1 N50_1 Ni8_1 116.3(7) . . ?
O33_1 N50_1 Ni8_1 124.7(8) . . ?
C147_1 N51_1 C148_1 120.0(9) . . ?
C147_1 N51_1 Ni8_1 110.5(6) . . ?
C148_1 N51_1 Ni8_1 128.6(8) . . ?
C152_1 N52_1 O34_1 120.5(9) . . ?
C152_1 N52_1 Ni8_1 115.5(7) . . ?
O34_1 N52_1 Ni8_1 123.5(8) . . ?
C153_1 N53_1 C154_1 118.1(9) . . ?
C153_1 N53_1 Ni8_1 112.5(7) . . ?
C154_1 N53_1 Ni8_1 128.8(7) . . ?
C163_1 N54_1 C158_1 118.6(9) . . ?
C163_1 N54_1 Ni8_1 130.4(9) . . ?
C158_1 N54_1 Ni8_1 109.7(6) . . ?
C164_1 N55_1 C168_1 117.5(7) . . ?
C164_1 N55_1 Dy3_1 121.6(5) . . ?
C168_1 N55_1 Dy3_1 120.3(6) . . ?
N1A_1 C1A_1 C164_1 120.8(8) . . ?
N1A_1 C1A_1 H56_1 119.6 . . ?
C164_1 C1A_1 H56_1 119.6 . . ?
N4_1 C1_1 C2_1 115.1(9) . . ?
N4_1 C1_1 H1_1 122.5 . . ?
C2_1 C1_1 H1_1 122.5 . . ?
N5_1 C2_1 C6_1 121.0(11) . . ?
N5_1 C2_1 C1_1 117.3(10) . . ?
C6_1 C2_1 C1_1 121.6(11) . . ?
N5_1 C3_1 C4_1 123.8(11) . . ?
N5_1 C3_1 H3_1 118.1 . . ?
C4_1 C3_1 H3_1 118.1 . . ?
C3_1 C4_1 C5_1 118.1(13) . . ?
C3_1 C4_1 H4_1 121.0 . . ?
C5_1 C4_1 H4_1 121.0 . . ?
C4_1 C5_1 C6_1 119.0(14) . . ?
C4_1 C5_1 H5_1 120.5 . . ?
C6_1 C5_1 H5_1 120.5 . . ?
C5_1 C6_1 C2_1 118.8(14) . . ?
C5_1 C6_1 H6_1 120.6 . . ?
C2_1 C6_1 H6_1 120.6 . . ?
N6_1 C7_1 C8_1 120.0(11) . . ?
N6_1 C7_1 H7_1 120.0 . . ?
C8_1 C7_1 H7_1 120.0 . . ?
N7_1 C8_1 C12_1 123.3(13) . . ?
N7_1 C8_1 C7_1 113.7(10) . . ?
C12_1 C8_1 C7_1 123.0(15) . . ?
N7_1 C9_1 C10_1 117.8(17) . . ?
N7_1 C9_1 H9_1 121.1 . . ?
C10_1 C9_1 H9_1 121.1 . . ?
C11_1 C10_1 C9_1 124.8(19) . . ?
C11_1 C10_1 H10_1 117.6 . . ?
C9_1 C10_1 H10_1 117.6 . . ?
C10_1 C11_1 C12_1 113.6(17) . . ?
C10_1 C11_1 H11_1 123.2 . . ?
C12_1 C11_1 H11_1 123.2 . . ?
C8_1 C12_1 C11_1 122.5(18) . . ?
C8_1 C12_1 H12_1 118.7 . . ?
C11_1 C12_1 H12_1 118.7 . . ?
N8_1 C13_1 C15_1 121.1(11) . . ?
N8_1 C13_1 C14_1 116.5(11) . . ?
C15_1 C13_1 C14_1 122.3(13) . . ?
N3_1 C14_1 C13_1 115.6(11) . . ?
N3_1 C14_1 H14_1 122.2 . . ?
C13_1 C14_1 H14_1 122.2 . . ?
C13_1 C15_1 C16_1 119.4(14) . . ?
C13_1 C15_1 H15_1 120.3 . . ?
C16_1 C15_1 H15_1 120.3 . . ?
C17_1 C16_1 C15_1 117.9(15) . . ?
C17_1 C16_1 H16_1 121.0 . . ?
C15_1 C16_1 H16_1 121.0 . . ?
C18_1 C17_1 C16_1 120.6(15) . . ?
C18_1 C17_1 H17_1 119.7 . . ?
C16_1 C17_1 H17_1 119.7 . . ?
C17_1 C18_1 N8_1 121.7(14) . . ?
C17_1 C18_1 H18_1 119.2 . . ?
N8_1 C18_1 H18_1 119.2 . . ?
N10_1 C19_1 C20_1 117.9(10) . . ?
N10_1 C19_1 H19_1 121.0 . . ?
C20_1 C19_1 H19_1 121.0 . . ?
N11_1 C20_1 C24_1 122.4(9) . . ?
N11_1 C20_1 C19_1 115.5(10) . . ?
C24_1 C20_1 C19_1 122.1(10) . . ?
N11_1 C21_1 C22_1 124.0(13) . . ?
N11_1 C21_1 H21_1 118.0 . . ?
C22_1 C21_1 H21_1 118.0 . . ?
C23_1 C22_1 C21_1 118.5(13) . . ?
C23_1 C22_1 H22_1 120.8 . . ?
C21_1 C22_1 H22_1 120.8 . . ?
C22_1 C23_1 C24_1 118.9(12) . . ?
C22_1 C23_1 H23_1 120.6 . . ?
C24_1 C23_1 H23_1 120.6 . . ?
C20_1 C24_1 C23_1 119.1(10) . . ?
C20_1 C24_1 H24_1 120.5 . . ?
C23_1 C24_1 H24_1 120.5 . . ?
N12_1 C25_1 C26_1 117.5(10) . . ?
N12_1 C25_1 H25_1 121.2 . . ?
C26_1 C25_1 H25_1 121.2 . . ?
N13_1 C26_1 C30_1 123.3(11) . . ?
N13_1 C26_1 C25_1 114.5(10) . . ?
C30_1 C26_1 C25_1 122.0(11) . . ?
N13_1 C27_1 C28_1 123.8(11) . . ?
N13_1 C27_1 H27_1 118.1 . . ?
C28_1 C27_1 H27_1 118.1 . . ?
C29_1 C28_1 C27_1 117.5(12) . . ?
C29_1 C28_1 H28_1 121.3 . . ?
C27_1 C28_1 H28_1 121.3 . . ?
C30_1 C29_1 C28_1 120.4(14) . . ?
C30_1 C29_1 H29_1 119.8 . . ?
C28_1 C29_1 H29_1 119.8 . . ?
C29_1 C30_1 C26_1 118.5(13) . . ?
C29_1 C30_1 H30_1 120.7 . . ?
C26_1 C30_1 H30_1 120.7 . . ?
N14_1 C31_1 C33_1 122.9(11) . . ?
N14_1 C31_1 C32_1 114.5(10) . . ?
C33_1 C31_1 C32_1 122.4(12) . . ?
N9_1 C32_1 C31_1 118.2(10) . . ?
N9_1 C32_1 H32_1 120.9 . . ?
C31_1 C32_1 H32_1 120.9 . . ?
C34_1 C33_1 C31_1 119.4(13) . . ?
C34_1 C33_1 H33_1 120.3 . . ?
C31_1 C33_1 H33_1 120.3 . . ?
C33_1 C34_1 C35_1 117.7(14) . . ?
C33_1 C34_1 H34_1 121.1 . . ?
C35_1 C34_1 H34_1 121.1 . . ?
C36_1 C35_1 C34_1 120.4(14) . . ?
C36_1 C35_1 H35_1 119.8 . . ?
C34_1 C35_1 H35_1 119.8 . . ?
N14_1 C36_1 C35_1 122.6(13) . . ?
N14_1 C36_1 H36_1 118.7 . . ?
C35_1 C36_1 H36_1 118.7 . . ?
N16_1 C37_1 C38_1 117.9(11) . . ?
N16_1 C37_1 H37_1 121.1 . . ?
C38_1 C37_1 H37_1 121.1 . . ?
N17_1 C38_1 C42_1 121.5(12) . . ?
N17_1 C38_1 C37_1 114.7(11) . . ?
C42_1 C38_1 C37_1 123.7(13) . . ?
N17_1 C39_1 C40_1 121.0(14) . . ?
N17_1 C39_1 H39_1 119.5 . . ?
C40_1 C39_1 H39_1 119.5 . . ?
C41_1 C40_1 C39_1 120.5(15) . . ?
C41_1 C40_1 H40_1 119.7 . . ?
C39_1 C40_1 H40_1 119.7 . . ?
C40_1 C41_1 C42_1 118.7(16) . . ?
C40_1 C41_1 H41_1 120.6 . . ?
C42_1 C41_1 H41_1 120.6 . . ?
C38_1 C42_1 C41_1 119.1(15) . . ?
C38_1 C42_1 H42_1 120.4 . . ?
C41_1 C42_1 H42_1 120.4 . . ?
N18_1 C43_1 C44_1 115.9(11) . . ?
N18_1 C43_1 H43_1 122.0 . . ?
C44_1 C43_1 H43_1 122.0 . . ?
N19_1 C44_1 C48_1 122.4(11) . . ?
N19_1 C44_1 C43_1 117.7(11) . . ?
C48_1 C44_1 C43_1 119.6(12) . . ?
N19_1 C45_1 C46_1 122.8(13) . . ?
N19_1 C45_1 H45_1 118.6 . . ?
C46_1 C45_1 H45_1 118.6 . . ?
C47_1 C46_1 C45_1 116.8(11) . . ?
C47_1 C46_1 H46_1 121.6 . . ?
C45_1 C46_1 H46_1 121.6 . . ?
C46_1 C47_1 C48_1 120.9(11) . . ?
C46_1 C47_1 H47_1 119.6 . . ?
C48_1 C47_1 H47_1 119.6 . . ?
C47_1 C48_1 C44_1 117.5(12) . . ?
C47_1 C48_1 H48_1 121.3 . . ?
C44_1 C48_1 H48_1 121.3 . . ?
N20_1 C49_1 C50_1 117.1(11) . . ?
N20_1 C49_1 C51_1 121.7(14) . . ?
C50_1 C49_1 C51_1 121.2(15) . . ?
N15_1 C50_1 C49_1 117.1(12) . . ?
N15_1 C50_1 H50_1 121.5 . . ?
C49_1 C50_1 H50_1 121.5 . . ?
C52_1 C51_1 C49_1 116.4(18) . . ?
C52_1 C51_1 H51_1 121.8 . . ?
C49_1 C51_1 H51_1 121.8 . . ?
C53_1 C52_1 C51_1 121.8(17) . . ?
C53_1 C52_1 H52_1 119.1 . . ?
C51_1 C52_1 H52_1 119.1 . . ?
C52_1 C53_1 C54_1 119.1(17) . . ?
C52_1 C53_1 H53_1 120.5 . . ?
C54_1 C53_1 H53_1 120.5 . . ?
N20_1 C54_1 C53_1 121.5(16) . . ?
N20_1 C54_1 H54_1 119.2 . . ?
C53_1 C54_1 H54_1 119.2 . . ?
N21_1 C55_1 C56_1 118.5(10) . . ?
N21_1 C55_1 H55_1 120.7 . . ?
C56_1 C55_1 H55_1 120.7 . . ?
N22_1 C56_1 C60_1 123.2(11) . . ?
N22_1 C56_1 C55_1 116.8(9) . . ?
C60_1 C56_1 C55_1 120.0(11) . . ?
N22_1 C57_1 C58_1 123.8(13) . . ?
N22_1 C57_1 H57_1 118.1 . . ?
C58_1 C57_1 H57_1 118.1 . . ?
C57_1 C58_1 C59_1 116.1(12) . . ?
C57_1 C58_1 H58_1 122.0 . . ?
C59_1 C58_1 H58_1 122.0 . . ?
C60_1 C59_1 C58_1 122.3(12) . . ?
C60_1 C59_1 H59_1 118.8 . . ?
C58_1 C59_1 H59_1 118.8 . . ?
C59_1 C60_1 C56_1 115.8(13) . . ?
C59_1 C60_1 H60_1 122.1 . . ?
C56_1 C60_1 H60_1 122.1 . . ?
N23_1 C62_1 C63_1 119.3(10) . . ?
N23_1 C62_1 H62_1 120.4 . . ?
C63_1 C62_1 H62_1 120.4 . . ?
N24_1 C63_1 C67_1 121.9(11) . . ?
N24_1 C63_1 C62_1 117.2(10) . . ?
C67_1 C63_1 C62_1 120.9(11) . . ?
N24_1 C64_1 C65_1 123.5(11) . . ?
N24_1 C64_1 H64_1 118.3 . . ?
C65_1 C64_1 H64_1 118.3 . . ?
C64_1 C65_1 C66_1 118.2(11) . . ?
C64_1 C65_1 H65_1 120.9 . . ?
C66_1 C65_1 H65_1 120.9 . . ?
C67_1 C66_1 C65_1 118.1(12) . . ?
C67_1 C66_1 H66_1 120.9 . . ?
C65_1 C66_1 H66_1 120.9 . . ?
C66_1 C67_1 C63_1 120.1(12) . . ?
C66_1 C67_1 H67_1 119.9 . . ?
C63_1 C67_1 H67_1 119.9 . . ?
N26_1 C68_1 C69_1 115.9(11) . . ?
N26_1 C68_1 H68_1 122.1 . . ?
C69_1 C68_1 H68_1 122.1 . . ?
N27_1 C69_1 C73_1 126.4(13) . . ?
N27_1 C69_1 C68_1 116.5(10) . . ?
C73_1 C69_1 C68_1 117.0(13) . . ?
N27_1 C70_1 C71_1 122.6(13) . . ?
N27_1 C70_1 H70_1 118.7 . . ?
C71_1 C70_1 H70_1 118.7 . . ?
C70_1 C71_1 C72_1 116.3(13) . . ?
C70_1 C71_1 H71_1 121.8 . . ?
C72_1 C71_1 H71_1 121.8 . . ?
C73_1 C72_1 C71_1 120.9(15) . . ?
C73_1 C72_1 H72_1 119.6 . . ?
C71_1 C72_1 H72_1 119.6 . . ?
C69_1 C73_1 C72_1 115.2(16) . . ?
C69_1 C73_1 H73_1 122.4 . . ?
C72_1 C73_1 H73_1 122.4 . . ?
N28_1 C74_1 C75_1 117.6(11) . . ?
N28_1 C74_1 H74_1 121.2 . . ?
C75_1 C74_1 H74_1 121.2 . . ?
N29_1 C75_1 C79_1 123.1(12) . . ?
N29_1 C75_1 C74_1 116.2(11) . . ?
C79_1 C75_1 C74_1 120.7(12) . . ?
N29_1 C76_1 C77_1 123.2(13) . . ?
N29_1 C76_1 H76_1 118.4 . . ?
C77_1 C76_1 H76_1 118.4 . . ?
C78_1 C77_1 C76_1 119.9(13) . . ?
C78_1 C77_1 H77_1 120.1 . . ?
C76_1 C77_1 H77_1 120.1 . . ?
C77_1 C78_1 C79_1 118.9(13) . . ?
C77_1 C78_1 H78_1 120.5 . . ?
C79_1 C78_1 H78_1 120.5 . . ?
C78_1 C79_1 C75_1 117.2(13) . . ?
C78_1 C79_1 H79_1 121.4 . . ?
C75_1 C79_1 H79_1 121.4 . . ?
N30_1 C80_1 C82_1 122.1(12) . . ?
N30_1 C80_1 C81_1 117.3(10) . . ?
C82_1 C80_1 C81_1 120.6(13) . . ?
N25_1 C81_1 C80_1 114.5(10) . . ?
N25_1 C81_1 H81_1 122.7 . . ?
C80_1 C81_1 H81_1 122.7 . . ?
C80_1 C82_1 C83_1 119.6(15) . . ?
C80_1 C82_1 H82_1 120.2 . . ?
C83_1 C82_1 H82_1 120.2 . . ?
C82_1 C83_1 C84_1 118.6(13) . . ?
C82_1 C83_1 H83_1 120.7 . . ?
C84_1 C83_1 H83_1 120.7 . . ?
C85_1 C84_1 C83_1 117.7(13) . . ?
C85_1 C84_1 H84_1 121.1 . . ?
C83_1 C84_1 H84_1 121.1 . . ?
C84_1 C85_1 N30_1 123.4(13) . . ?
C84_1 C85_1 H85_1 118.3 . . ?
N30_1 C85_1 H85_1 118.3 . . ?
N31_1 C86_1 C87_1 122.3(9) . . ?
N31_1 C86_1 H86_1 118.9 . . ?
C87_1 C86_1 H86_1 118.9 . . ?
C91_1 C87_1 N32_1 122.0(10) . . ?
C91_1 C87_1 C86_1 123.4(11) . . ?
N32_1 C87_1 C86_1 114.6(9) . . ?
N32_1 C88_1 C89_1 121.9(12) . . ?
N32_1 C88_1 H88_1 119.0 . . ?
C89_1 C88_1 H88_1 119.0 . . ?
C88_1 C89_1 C90_1 120.9(12) . . ?
C88_1 C89_1 H89_1 119.5 . . ?
C90_1 C89_1 H89_1 119.5 . . ?
C89_1 C90_1 C91_1 116.0(12) . . ?
C89_1 C90_1 H90_1 122.0 . . ?
C91_1 C90_1 H90_1 122.0 . . ?
C87_1 C91_1 C90_1 121.4(13) . . ?
C87_1 C91_1 H91_1 119.3 . . ?
C90_1 C91_1 H91_1 119.3 . . ?
N2_1 C92_1 C93_1 116.8(10) . . ?
N2_1 C92_1 H92_1 121.6 . . ?
C93_1 C92_1 H92_1 121.6 . . ?
N33_1 C93_1 C97_1 125.7(9) . . ?
N33_1 C93_1 C92_1 113.6(10) . . ?
C97_1 C93_1 C92_1 120.7(10) . . ?
C95_1 C94_1 N33_1 122.2(10) . . ?
C95_1 C94_1 H94_1 118.9 . . ?
N33_1 C94_1 H94_1 118.9 . . ?
C96_1 C95_1 C94_1 120.0(11) . . ?
C96_1 C95_1 H95_1 120.0 . . ?
C94_1 C95_1 H95_1 120.0 . . ?
C95_1 C96_1 C97_1 120.2(13) . . ?
C95_1 C96_1 H96_1 119.9 . . ?
C97_1 C96_1 H96_1 119.9 . . ?
C93_1 C97_1 C96_1 116.1(12) . . ?
C93_1 C97_1 H97_1 122.0 . . ?
C96_1 C97_1 H97_1 122.0 . . ?
N34_1 C98_1 C99_1 116.4(10) . . ?
N34_1 C98_1 H98_1 121.8 . . ?
C99_1 C98_1 H98_1 121.8 . . ?
N35_1 C99_1 C103_1 119.2(11) . . ?
N35_1 C99_1 C98_1 117.8(9) . . ?
C103_1 C99_1 C98_1 123.0(12) . . ?
N35_1 C100_1 C101_1 122.9(13) . . ?
N35_1 C100_1 H100_1 118.5 . . ?
C101_1 C100_1 H100_1 118.5 . . ?
C102_1 C101_1 C100_1 118.2(14) . . ?
C102_1 C101_1 H101_1 120.9 . . ?
C100_1 C101_1 H101_1 120.9 . . ?
C101_1 C102_1 C103_1 118.6(14) . . ?
C101_1 C102_1 H102_1 120.7 . . ?
C103_1 C102_1 H102_1 120.7 . . ?
C99_1 C103_1 C102_1 121.7(15) . . ?
C99_1 C103_1 H103_1 119.1 . . ?
C102_1 C103_1 H103_1 119.1 . . ?
N36_1 C104_1 C106_1 122.3(10) . . ?
N36_1 C104_1 C105_1 116.5(10) . . ?
C106_1 C104_1 C105_1 121.2(11) . . ?
N1_1 C105_1 C104_1 117.7(11) . . ?
N1_1 C105_1 H105_1 121.2 . . ?
C104_1 C105_1 H105_1 121.2 . . ?
C107_1 C106_1 C104_1 118.9(12) . . ?
C107_1 C106_1 H106_1 120.6 . . ?
C104_1 C106_1 H106_1 120.6 . . ?
C108_1 C107_1 C106_1 118.4(11) . . ?
C108_1 C107_1 H107_1 120.8 . . ?
C106_1 C107_1 H107_1 120.8 . . ?
C107_1 C108_1 C109_1 120.3(12) . . ?
C107_1 C108_1 H108_1 119.9 . . ?
C109_1 C108_1 H108_1 119.9 . . ?
N36_1 C109_1 C108_1 121.0(12) . . ?
N36_1 C109_1 H109_1 119.5 . . ?
C108_1 C109_1 H109_1 119.5 . . ?
N38_1 C110_1 C111_1 118.9(11) . . ?
N38_1 C110_1 H110_1 120.5 . . ?
C111_1 C110_1 H110_1 120.5 . . ?
N39_1 C111_1 C115_1 121.9(11) . . ?
N39_1 C111_1 C110_1 115.4(10) . . ?
C115_1 C111_1 C110_1 122.6(12) . . ?
N39_1 C112_1 C113_1 121.6(14) . . ?
N39_1 C112_1 H112_1 119.2 . . ?
C113_1 C112_1 H112_1 119.2 . . ?
C114_1 C113_1 C112_1 117.5(15) . . ?
C114_1 C113_1 H113_1 121.2 . . ?
C112_1 C113_1 H113_1 121.2 . . ?
C115_1 C114_1 C113_1 117.7(13) . . ?
C115_1 C114_1 H114_1 121.1 . . ?
C113_1 C114_1 H114_1 121.1 . . ?
C114_1 C115_1 C111_1 122.6(13) . . ?
C114_1 C115_1 H115_1 118.7 . . ?
C111_1 C115_1 H115_1 118.7 . . ?
N40_1 C116_1 C117_1 115.1(11) . . ?
N40_1 C116_1 H116_1 122.4 . . ?
C117_1 C116_1 H116_1 122.4 . . ?
N41_1 C117_1 C121_1 121.0(11) . . ?
N41_1 C117_1 C116_1 118.8(11) . . ?
C121_1 C117_1 C116_1 120.1(13) . . ?
C119_1 C118_1 N41_1 127.4(15) . . ?
C119_1 C118_1 H118_1 116.3 . . ?
N41_1 C118_1 H118_1 116.3 . . ?
C118_1 C119_1 C120_1 115.1(14) . . ?
C118_1 C119_1 H119_1 122.5 . . ?
C120_1 C119_1 H119_1 122.5 . . ?
C121_1 C120_1 C119_1 120.0(14) . . ?
C121_1 C120_1 H120_1 120.0 . . ?
C119_1 C120_1 H120_1 120.0 . . ?
C120_1 C121_1 C117_1 119.0(14) . . ?
C120_1 C121_1 H121_1 120.5 . . ?
C117_1 C121_1 H121_1 120.5 . . ?
N42_1 C122_1 C124_1 121.7(11) . . ?
N42_1 C122_1 C123_1 115.2(10) . . ?
C124_1 C122_1 C123_1 123.0(12) . . ?
N37_1 C123_1 C122_1 118.0(10) . . ?
N37_1 C123_1 H123_1 121.0 . . ?
C122_1 C123_1 H123_1 121.0 . . ?
C125_1 C124_1 C122_1 119.7(15) . . ?
C125_1 C124_1 H124_1 120.1 . . ?
C122_1 C124_1 H124_1 120.1 . . ?
C124_1 C125_1 C126_1 118.8(15) . . ?
C124_1 C125_1 H125_1 120.6 . . ?
C126_1 C125_1 H125_1 120.6 . . ?
C127_1 C126_1 C125_1 117.8(14) . . ?
C127_1 C126_1 H126_1 121.1 . . ?
C125_1 C126_1 H126_1 121.1 . . ?
N42_1 C127_1 C126_1 123.1(13) . . ?
N42_1 C127_1 H127_1 118.4 . . ?
C126_1 C127_1 H127_1 118.4 . . ?
N44_1 C128_1 C129_1 117.0(12) . . ?
N44_1 C128_1 H128_1 121.5 . . ?
C129_1 C128_1 H128_1 121.5 . . ?
N45_1 C129_1 C133_1 120.7(13) . . ?
N45_1 C129_1 C128_1 114.5(11) . . ?
C133_1 C129_1 C128_1 124.8(15) . . ?
N45_1 C130_1 C131_1 121.1(16) . . ?
N45_1 C130_1 H130_1 119.4 . . ?
C131_1 C130_1 H130_1 119.4 . . ?
C132_1 C131_1 C130_1 121.3(15) . . ?
C132_1 C131_1 H131_1 119.4 . . ?
C130_1 C131_1 H131_1 119.4 . . ?
C131_1 C132_1 C133_1 117.4(16) . . ?
C131_1 C132_1 H132_1 121.3 . . ?
C133_1 C132_1 H132_1 121.3 . . ?
C132_1 C133_1 C129_1 122.1(18) . . ?
C132_1 C133_1 H133_1 119.0 . . ?
C129_1 C133_1 H133_1 119.0 . . ?
N46_1 C134_1 C135_1 115.8(14) . . ?
N46_1 C134_1 H134_1 122.1 . . ?
C135_1 C134_1 H134_1 122.1 . . ?
N47_1 C135_1 C139_1 124.2(14) . . ?
N47_1 C135_1 C134_1 115.1(12) . . ?
C139_1 C135_1 C134_1 120.6(16) . . ?
C137_1 C136_1 N47_1 124.3(16) . . ?
C137_1 C136_1 H136_1 117.9 . . ?
N47_1 C136_1 H136_1 117.9 . . ?
C136_1 C137_1 C138_1 117.7(17) . . ?
C136_1 C137_1 H137_1 121.2 . . ?
C138_1 C137_1 H137_1 121.2 . . ?
C137_1 C138_1 C139_1 120.4(17) . . ?
C137_1 C138_1 H138_1 119.8 . . ?
C139_1 C138_1 H138_1 119.8 . . ?
C135_1 C139_1 C138_1 116.7(19) . . ?
C135_1 C139_1 H139_1 121.6 . . ?
C138_1 C139_1 H139_1 121.6 . . ?
N48_1 C140_1 C142_1 120.4(13) . . ?
N48_1 C140_1 C141_1 116.8(11) . . ?
C142_1 C140_1 C141_1 122.6(14) . . ?
N43_1 C141_1 C140_1 118.7(12) . . ?
N43_1 C141_1 H141_1 120.7 . . ?
C140_1 C141_1 H141_1 120.7 . . ?
C140_1 C142_1 C143_1 118.5(15) . . ?
C140_1 C142_1 H142_1 120.8 . . ?
C143_1 C142_1 H142_1 120.8 . . ?
C144_1 C143_1 C142_1 120.9(15) . . ?
C144_1 C143_1 H143_1 119.5 . . ?
C142_1 C143_1 H143_1 119.5 . . ?
C143_1 C144_1 C145_1 118.5(15) . . ?
C143_1 C144_1 H144_1 120.7 . . ?
C145_1 C144_1 H144_1 120.7 . . ?
N48_1 C145_1 C144_1 122.4(15) . . ?
N48_1 C145_1 H145_1 118.8 . . ?
C144_1 C145_1 H145_1 118.8 . . ?
N50_1 C146_1 C147_1 116.4(12) . . ?
N50_1 C146_1 H146_1 121.8 . . ?
C147_1 C146_1 H146_1 121.8 . . ?
N51_1 C147_1 C151_1 120.3(13) . . ?
N51_1 C147_1 C146_1 116.4(10) . . ?
C151_1 C147_1 C146_1 123.1(14) . . ?
N51_1 C148_1 C149_1 120.5(17) . . ?
N51_1 C148_1 H148_1 119.8 . . ?
C149_1 C148_1 H148_1 119.8 . . ?
C150_1 C149_1 C148_1 119.2(17) . . ?
C150_1 C149_1 H149_1 120.4 . . ?
C148_1 C149_1 H149_1 120.4 . . ?
C149_1 C150_1 C151_1 118.2(16) . . ?
C149_1 C150_1 H150_1 120.9 . . ?
C151_1 C150_1 H150_1 120.9 . . ?
C147_1 C151_1 C150_1 121.8(17) . . ?
C147_1 C151_1 H151_1 119.1 . . ?
C150_1 C151_1 H151_1 119.1 . . ?
N52_1 C152_1 C153_1 117.6(11) . . ?
N52_1 C152_1 H152_1 121.2 . . ?
C153_1 C152_1 H152_1 121.2 . . ?
N53_1 C153_1 C157_1 122.3(12) . . ?
N53_1 C153_1 C152_1 115.4(11) . . ?
C157_1 C153_1 C152_1 122.3(12) . . ?
N53_1 C154_1 C155_1 124.4(14) . . ?
N53_1 C154_1 H154_1 117.8 . . ?
C155_1 C154_1 H154_1 117.8 . . ?
C154_1 C155_1 C156_1 115.9(15) . . ?
C154_1 C155_1 H155_1 122.0 . . ?
C156_1 C155_1 H155_1 122.0 . . ?
C157_1 C156_1 C155_1 119.8(15) . . ?
C157_1 C156_1 H156_1 120.1 . . ?
C155_1 C156_1 H156_1 120.1 . . ?
C156_1 C157_1 C153_1 119.4(15) . . ?
C156_1 C157_1 H157_1 120.3 . . ?
C153_1 C157_1 H157_1 120.3 . . ?
N54_1 C158_1 C160_1 121.7(12) . . ?
N54_1 C158_1 C159_1 116.3(11) . . ?
C160_1 C158_1 C159_1 121.9(13) . . ?
N49_1 C159_1 C158_1 118.8(11) . . ?
N49_1 C159_1 H159_1 120.6 . . ?
C158_1 C159_1 H159_1 120.6 . . ?
C161_1 C160_1 C158_1 119.5(15) . . ?
C161_1 C160_1 H160_1 120.3 . . ?
C158_1 C160_1 H160_1 120.3 . . ?
C160_1 C161_1 C162_1 119.2(15) . . ?
C160_1 C161_1 H161_1 120.4 . . ?
C162_1 C161_1 H161_1 120.4 . . ?
C163_1 C162_1 C161_1 116.4(14) . . ?
C163_1 C162_1 H162_1 121.8 . . ?
C161_1 C162_1 H162_1 121.8 . . ?
N54_1 C163_1 C162_1 124.3(15) . . ?
N54_1 C163_1 H163_1 117.9 . . ?
C162_1 C163_1 H163_1 117.9 . . ?
N55_1 C164_1 C165_1 123.8(10) . . ?
N55_1 C164_1 C1A_1 115.4(7) . . ?
C165_1 C164_1 C1A_1 120.9(9) . . ?
C164_1 C165_1 C166_1 116.7(11) . . ?
C164_1 C165_1 H165_1 121.7 . . ?
C166_1 C165_1 H165_1 121.7 . . ?
C167_1 C166_1 C165_1 120.1(12) . . ?
C167_1 C166_1 H166_1 119.9 . . ?
C165_1 C166_1 H166_1 119.9 . . ?
C166_1 C167_1 C168_1 119.6(12) . . ?
C166_1 C167_1 H167_1 120.2 . . ?
C168_1 C167_1 H167_1 120.2 . . ?
N55_1 C168_1 C167_1 122.2(12) . . ?
N55_1 C168_1 H168_1 118.9 . . ?
C167_1 C168_1 H168_1 118.9 . . ?
O35_2 Dy9_2 O39_2 72.3(3) . . ?
O35_2 Dy9_2 O64_2 144.9(3) . . ?
O39_2 Dy9_2 O64_2 89.1(3) . . ?
O35_2 Dy9_2 O36_2 72.5(2) . . ?
O39_2 Dy9_2 O36_2 109.3(3) . . ?
O64_2 Dy9_2 O36_2 142.6(3) . . ?
O35_2 Dy9_2 O43_2 72.4(3) . . ?
O39_2 Dy9_2 O43_2 135.9(2) . . ?
O64_2 Dy9_2 O43_2 105.5(3) . . ?
O36_2 Dy9_2 O43_2 84.1(3) . . ?
O35_2 Dy9_2 O37_2 130.1(3) . . ?
O39_2 Dy9_2 O37_2 149.4(2) . . ?
O64_2 Dy9_2 O37_2 79.9(3) . . ?
O36_2 Dy9_2 O37_2 67.7(2) . . ?
O43_2 Dy9_2 O37_2 74.7(2) . . ?
O35_2 Dy9_2 O38_2 114.9(3) . . ?
O39_2 Dy9_2 O38_2 66.6(2) . . ?
O64_2 Dy9_2 O38_2 82.3(3) . . ?
O36_2 Dy9_2 O38_2 76.2(3) . . ?
O43_2 Dy9_2 O38_2 155.0(3) . . ?
O37_2 Dy9_2 O38_2 83.6(3) . . ?
O35_2 Dy9_2 O44_2 70.5(3) . . ?
O39_2 Dy9_2 O44_2 81.8(2) . . ?
O64_2 Dy9_2 O44_2 77.7(3) . . ?
O36_2 Dy9_2 O44_2 135.6(2) . . ?
O43_2 Dy9_2 O44_2 62.0(3) . . ?
O37_2 Dy9_2 O44_2 122.7(3) . . ?
O38_2 Dy9_2 O44_2 142.6(3) . . ?
O35_2 Dy9_2 Dy15_2 37.27(18) . . ?
O39_2 Dy9_2 Dy15_2 92.50(17) . . ?
O64_2 Dy9_2 Dy15_2 117.99(19) . . ?
O36_2 Dy9_2 Dy15_2 94.16(17) . . ?
O43_2 Dy9_2 Dy15_2 43.75(18) . . ?
O37_2 Dy9_2 Dy15_2 117.91(17) . . ?
O38_2 Dy9_2 Dy15_2 151.56(18) . . ?
O44_2 Dy9_2 Dy15_2 41.61(17) . . ?
O35_2 Dy9_2 Dy10_2 34.60(18) . . ?
O39_2 Dy9_2 Dy10_2 91.06(19) . . ?
O64_2 Dy9_2 Dy10_2 179.3(2) . . ?
O36_2 Dy9_2 Dy10_2 37.92(17) . . ?
O43_2 Dy9_2 Dy10_2 73.96(18) . . ?
O37_2 Dy9_2 Dy10_2 100.30(17) . . ?
O38_2 Dy9_2 Dy10_2 98.44(19) . . ?
O44_2 Dy9_2 Dy10_2 101.65(17) . . ?
Dy15_2 Dy9_2 Dy10_2 61.293(14) . . ?
O35_2 Dy9_2 Dy13_2 33.85(19) . . ?
O39_2 Dy9_2 Dy13_2 38.49(18) . . ?
O64_2 Dy9_2 Dy13_2 122.5(2) . . ?
O36_2 Dy9_2 Dy13_2 88.60(17) . . ?
O43_2 Dy9_2 Dy13_2 103.44(18) . . ?
O37_2 Dy9_2 Dy13_2 156.30(18) . . ?
O38_2 Dy9_2 Dy13_2 91.45(18) . . ?
O44_2 Dy9_2 Dy13_2 73.83(18) . . ?
Dy15_2 Dy9_2 Dy13_2 61.237(14) . . ?
Dy10_2 Dy9_2 Dy13_2 57.413(15) . . ?
O35_2 Dy9_2 Dy11_2 93.66(19) . . ?
O39_2 Dy9_2 Dy11_2 143.84(18) . . ?
O64_2 Dy9_2 Dy11_2 117.3(2) . . ?
O36_2 Dy9_2 Dy11_2 35.07(18) . . ?
O43_2 Dy9_2 Dy11_2 63.70(18) . . ?
O37_2 Dy9_2 Dy11_2 37.51(17) . . ?
O38_2 Dy9_2 Dy11_2 91.51(18) . . ?
O44_2 Dy9_2 Dy11_2 125.71(18) . . ?
Dy15_2 Dy9_2 Dy11_2 95.544(17) . . ?
Dy10_2 Dy9_2 Dy11_2 62.865(15) . . ?
Dy13_2 Dy9_2 Dy11_2 119.975(18) . . ?
O35_2 Dy10_2 O36_2 72.6(3) . . ?
O35_2 Dy10_2 O57_2 145.4(3) . . ?
O36_2 Dy10_2 O57_2 88.4(3) . . ?
O35_2 Dy10_2 O42_2 71.9(3) . . ?
O36_2 Dy10_2 O42_2 109.5(2) . . ?
O57_2 Dy10_2 O42_2 142.6(3) . . ?
O35_2 Dy10_2 O41_2 73.2(3) . . ?
O36_2 Dy10_2 O41_2 136.4(3) . . ?
O57_2 Dy10_2 O41_2 105.3(3) . . ?
O42_2 Dy10_2 O41_2 84.4(3) . . ?
O35_2 Dy10_2 O55_2 129.6(3) . . ?
O36_2 Dy10_2 O55_2 149.8(3) . . ?
O57_2 Dy10_2 O55_2 80.2(3) . . ?
O42_2 Dy10_2 O55_2 67.9(3) . . ?
O41_2 Dy10_2 O55_2 73.8(3) . . ?
O35_2 Dy10_2 O56_2 115.9(3) . . ?
O36_2 Dy10_2 O56_2 67.9(3) . . ?
O57_2 Dy10_2 O56_2 81.0(3) . . ?
O42_2 Dy10_2 O56_2 76.3(3) . . ?
O41_2 Dy10_2 O56_2 153.9(2) . . ?
O55_2 Dy10_2 O56_2 82.7(3) . . ?
O35_2 Dy10_2 O40_2 70.5(3) . . ?
O36_2 Dy10_2 O40_2 80.8(2) . . ?
O57_2 Dy10_2 O40_2 78.2(3) . . ?
O42_2 Dy10_2 O40_2 135.6(2) . . ?
O41_2 Dy10_2 O40_2 62.6(2) . . ?
O55_2 Dy10_2 O40_2 123.1(3) . . ?
O56_2 Dy10_2 O40_2 142.7(2) . . ?
O35_2 Dy10_2 Dy13_2 37.18(19) . . ?
O36_2 Dy10_2 Dy13_2 92.51(19) . . ?
O57_2 Dy10_2 Dy13_2 118.8(2) . . ?
O42_2 Dy10_2 Dy13_2 93.64(18) . . ?
O41_2 Dy10_2 Dy13_2 44.44(19) . . ?
O55_2 Dy10_2 Dy13_2 117.52(19) . . ?
O56_2 Dy10_2 Dy13_2 152.55(18) . . ?
O40_2 Dy10_2 Dy13_2 42.02(17) . . ?
O35_2 Dy10_2 Dy9_2 34.38(18) . . ?
O36_2 Dy10_2 Dy9_2 38.27(19) . . ?
O57_2 Dy10_2 Dy9_2 121.83(19) . . ?
O42_2 Dy10_2 Dy9_2 88.77(17) . . ?
O41_2 Dy10_2 Dy9_2 104.52(19) . . ?
O55_2 Dy10_2 Dy9_2 156.7(2) . . ?
O56_2 Dy10_2 Dy9_2 92.56(17) . . ?
O40_2 Dy10_2 Dy9_2 73.15(17) . . ?
Dy13_2 Dy10_2 Dy9_2 61.347(15) . . ?
O35_2 Dy10_2 Dy15_2 34.38(18) . . ?
O36_2 Dy10_2 Dy15_2 91.01(18) . . ?
O57_2 Dy10_2 Dy15_2 179.4(2) . . ?
O42_2 Dy10_2 Dy15_2 37.58(18) . . ?
O41_2 Dy10_2 Dy15_2 75.22(19) . . ?
O55_2 Dy10_2 Dy15_2 100.33(19) . . ?
O56_2 Dy10_2 Dy15_2 98.61(19) . . ?
O40_2 Dy10_2 Dy15_2 101.85(17) . . ?
Dy13_2 Dy10_2 Dy15_2 61.322(15) . . ?
Dy9_2 Dy10_2 Dy15_2 57.624(14) . . ?
O35_2 Dy10_2 Dy14_2 93.38(18) . . ?
O36_2 Dy10_2 Dy14_2 144.45(18) . . ?
O57_2 Dy10_2 Dy14_2 117.40(19) . . ?
O42_2 Dy10_2 Dy14_2 35.44(17) . . ?
O41_2 Dy10_2 Dy14_2 63.36(18) . . ?
O55_2 Dy10_2 Dy14_2 37.31(19) . . ?
O56_2 Dy10_2 Dy14_2 91.10(17) . . ?
O40_2 Dy10_2 Dy14_2 125.99(16) . . ?
Dy13_2 Dy10_2 Dy14_2 95.142(18) . . ?
Dy9_2 Dy10_2 Dy14_2 120.503(18) . . ?
Dy15_2 Dy10_2 Dy14_2 63.117(14) . . ?
O65_2 Dy11_2 O67_2 82.3(3) . . ?
O65_2 Dy11_2 O66_2 81.9(3) . . ?
O67_2 Dy11_2 O66_2 84.3(3) . . ?
O65_2 Dy11_2 O36_2 116.1(3) . . ?
O67_2 Dy11_2 O36_2 146.0(3) . . ?
O66_2 Dy11_2 O36_2 71.4(3) . . ?
O65_2 Dy11_2 O56_2 73.1(3) . . ?
O67_2 Dy11_2 O56_2 145.1(3) . . ?
O66_2 Dy11_2 O56_2 115.3(3) . . ?
O36_2 Dy11_2 O56_2 68.7(3) . . ?
O65_2 Dy11_2 O37_2 156.1(3) . . ?
O67_2 Dy11_2 O37_2 83.4(3) . . ?
O66_2 Dy11_2 O37_2 77.7(3) . . ?
O36_2 Dy11_2 O37_2 68.7(3) . . ?
O56_2 Dy11_2 O37_2 127.3(3) . . ?
O65_2 Dy11_2 N63_2 82.5(3) . . ?
O67_2 Dy11_2 N63_2 69.8(3) . . ?
O66_2 Dy11_2 N63_2 151.3(3) . . ?
O36_2 Dy11_2 N63_2 137.3(3) . . ?
O56_2 Dy11_2 N63_2 82.6(3) . . ?
O37_2 Dy11_2 N63_2 110.1(3) . . ?
O65_2 Dy11_2 N62_2 135.1(3) . . ?
O67_2 Dy11_2 N62_2 108.2(3) . . ?
O66_2 Dy11_2 N62_2 141.2(3) . . ?
O36_2 Dy11_2 N62_2 79.6(3) . . ?
O56_2 Dy11_2 N62_2 75.2(3) . . ?
O37_2 Dy11_2 N62_2 67.9(3) . . ?
N63_2 Dy11_2 N62_2 62.4(3) . . ?
O65_2 Dy11_2 Dy9_2 151.6(2) . . ?
O67_2 Dy11_2 Dy9_2 121.50(19) . . ?
O66_2 Dy11_2 Dy9_2 85.2(2) . . ?
O36_2 Dy11_2 Dy9_2 35.49(19) . . ?
O56_2 Dy11_2 Dy9_2 90.02(19) . . ?
O37_2 Dy11_2 Dy9_2 38.20(18) . . ?
N63_2 Dy11_2 Dy9_2 118.5(2) . . ?
N62_2 Dy11_2 Dy9_2 56.7(2) . . ?
O65_2 Dy11_2 Dy10_2 99.27(19) . . ?
O67_2 Dy11_2 Dy10_2 178.4(2) . . ?
O66_2 Dy11_2 Dy10_2 95.6(2) . . ?
O36_2 Dy11_2 Dy10_2 32.88(18) . . ?
O56_2 Dy11_2 Dy10_2 36.19(19) . . ?
O37_2 Dy11_2 Dy10_2 95.04(18) . . ?
N63_2 Dy11_2 Dy10_2 110.6(2) . . ?
N62_2 Dy11_2 Dy10_2 70.9(2) . . ?
Dy9_2 Dy11_2 Dy10_2 56.910(14) . . ?
O63_2 Dy12_2 O62_2 82.3(3) . . ?
O63_2 Dy12_2 O61_2 82.5(3) . . ?
O62_2 Dy12_2 O61_2 83.4(3) . . ?
O63_2 Dy12_2 O39_2 118.1(3) . . ?
O62_2 Dy12_2 O39_2 72.5(3) . . ?
O61_2 Dy12_2 O39_2 144.7(3) . . ?
O63_2 Dy12_2 O38_2 72.9(3) . . ?
O62_2 Dy12_2 O38_2 113.2(3) . . ?
O61_2 Dy12_2 O38_2 147.5(3) . . ?
O39_2 Dy12_2 O38_2 67.5(2) . . ?
O63_2 Dy12_2 O47_2 157.7(3) . . ?
O62_2 Dy12_2 O47_2 79.9(3) . . ?
O61_2 Dy12_2 O47_2 82.3(3) . . ?
O39_2 Dy12_2 O47_2 68.7(2) . . ?
O38_2 Dy12_2 O47_2 126.7(3) . . ?
O63_2 Dy12_2 N59_2 131.9(3) . . ?
O62_2 Dy12_2 N59_2 143.8(3) . . ?
O61_2 Dy12_2 N59_2 109.1(3) . . ?
O39_2 Dy12_2 N59_2 79.3(3) . . ?
O38_2 Dy12_2 N59_2 74.5(3) . . ?
O47_2 Dy12_2 N59_2 68.9(3) . . ?
O63_2 Dy12_2 N60_2 80.6(2) . . ?
O62_2 Dy12_2 N60_2 149.8(2) . . ?
O61_2 Dy12_2 N60_2 69.9(2) . . ?
O39_2 Dy12_2 N60_2 137.7(2) . . ?
O38_2 Dy12_2 N60_2 85.1(2) . . ?
O47_2 Dy12_2 N60_2 109.0(2) . . ?
N59_2 Dy12_2 N60_2 62.1(2) . . ?
O63_2 Dy12_2 Dy13_2 154.0(2) . . ?
O62_2 Dy12_2 Dy13_2 87.6(2) . . ?
O61_2 Dy12_2 Dy13_2 120.1(2) . . ?
O39_2 Dy12_2 Dy13_2 35.98(18) . . ?
O38_2 Dy12_2 Dy13_2 89.40(17) . . ?
O47_2 Dy12_2 Dy13_2 37.95(17) . . ?
N59_2 Dy12_2 Dy13_2 56.50(18) . . ?
N60_2 Dy12_2 Dy13_2 117.5(2) . . ?
O63_2 Dy12_2 Dy9_2 100.4(2) . . ?
O62_2 Dy12_2 Dy9_2 95.5(2) . . ?
O61_2 Dy12_2 Dy9_2 176.7(2) . . ?
O39_2 Dy12_2 Dy9_2 32.31(18) . . ?
O38_2 Dy12_2 Dy9_2 35.66(17) . . ?
O47_2 Dy12_2 Dy9_2 94.49(17) . . ?
N59_2 Dy12_2 Dy9_2 70.0(2) . . ?
N60_2 Dy12_2 Dy9_2 111.9(2) . . ?
Dy13_2 Dy12_2 Dy9_2 56.662(13) . . ?
O35_2 Dy13_2 O48_2 144.1(3) . . ?
O35_2 Dy13_2 O45_2 72.6(3) . . ?
O48_2 Dy13_2 O45_2 84.8(3) . . ?
O35_2 Dy13_2 O39_2 72.0(3) . . ?
O48_2 Dy13_2 O39_2 143.2(3) . . ?
O45_2 Dy13_2 O39_2 108.5(2) . . ?
O35_2 Dy13_2 O40_2 72.6(3) . . ?
O48_2 Dy13_2 O40_2 110.0(3) . . ?
O45_2 Dy13_2 O40_2 136.7(3) . . ?
O39_2 Dy13_2 O40_2 84.0(2) . . ?
O35_2 Dy13_2 O47_2 130.2(3) . . ?
O48_2 Dy13_2 O47_2 82.8(3) . . ?
O45_2 Dy13_2 O47_2 148.0(3) . . ?
O39_2 Dy13_2 O47_2 67.8(2) . . ?
O40_2 Dy13_2 O47_2 75.3(2) . . ?
O35_2 Dy13_2 O46_2 114.3(3) . . ?
O48_2 Dy13_2 O46_2 80.1(3) . . ?
O45_2 Dy13_2 O46_2 67.2(2) . . ?
O39_2 Dy13_2 O46_2 74.4(2) . . ?
O40_2 Dy13_2 O46_2 153.1(2) . . ?
O47_2 Dy13_2 O46_2 81.7(2) . . ?
O35_2 Dy13_2 O41_2 71.3(3) . . ?
O48_2 Dy13_2 O41_2 78.5(3) . . ?
O45_2 Dy13_2 O41_2 82.8(2) . . ?
O39_2 Dy13_2 O41_2 135.9(2) . . ?
O40_2 Dy13_2 O41_2 62.2(2) . . ?
O47_2 Dy13_2 O41_2 123.0(3) . . ?
O46_2 Dy13_2 O41_2 144.4(2) . . ?
O35_2 Dy13_2 Dy10_2 37.66(18) . . ?
O48_2 Dy13_2 Dy10_2 119.83(19) . . ?
O45_2 Dy13_2 Dy10_2 93.11(18) . . ?
O39_2 Dy13_2 Dy10_2 94.20(18) . . ?
O40_2 Dy13_2 Dy10_2 43.91(17) . . ?
O47_2 Dy13_2 Dy10_2 118.62(18) . . ?
O46_2 Dy13_2 Dy10_2 151.58(17) . . ?
O41_2 Dy13_2 Dy10_2 41.82(17) . . ?
O35_2 Dy13_2 Dy9_2 34.05(18) . . ?
O48_2 Dy13_2 Dy9_2 175.5(2) . . ?
O45_2 Dy13_2 Dy9_2 90.82(19) . . ?
O39_2 Dy13_2 Dy9_2 37.97(17) . . ?
O40_2 Dy13_2 Dy9_2 73.86(18) . . ?
O47_2 Dy13_2 Dy9_2 100.59(18) . . ?
O46_2 Dy13_2 Dy9_2 97.35(17) . . ?
O41_2 Dy13_2 Dy9_2 101.87(17) . . ?
Dy10_2 Dy13_2 Dy9_2 61.240(15) . . ?
O35_2 Dy13_2 Dy15_2 34.15(18) . . ?
O48_2 Dy13_2 Dy15_2 118.6(2) . . ?
O45_2 Dy13_2 Dy15_2 38.46(19) . . ?
O39_2 Dy13_2 Dy15_2 88.72(16) . . ?
O40_2 Dy13_2 Dy15_2 103.71(18) . . ?
O47_2 Dy13_2 Dy15_2 156.48(18) . . ?
O46_2 Dy13_2 Dy15_2 91.92(17) . . ?
O41_2 Dy13_2 Dy15_2 74.11(18) . . ?
Dy10_2 Dy13_2 Dy15_2 61.351(15) . . ?
Dy9_2 Dy13_2 Dy15_2 57.601(14) . . ?
O35_2 Dy13_2 Dy12_2 93.85(18) . . ?
O48_2 Dy13_2 Dy12_2 119.9(2) . . ?
O45_2 Dy13_2 Dy12_2 143.61(18) . . ?
O39_2 Dy13_2 Dy12_2 35.73(16) . . ?
O40_2 Dy13_2 Dy12_2 63.43(17) . . ?
O47_2 Dy13_2 Dy12_2 37.19(18) . . ?
O46_2 Dy13_2 Dy12_2 89.79(16) . . ?
O41_2 Dy13_2 Dy12_2 125.58(16) . . ?
Dy10_2 Dy13_2 Dy12_2 95.830(18) . . ?
Dy9_2 Dy13_2 Dy12_2 63.528(14) . . ?
Dy15_2 Dy13_2 Dy12_2 120.821(18) . . ?
O58_2 Dy14_2 O60_2 81.9(3) . . ?
O58_2 Dy14_2 O42_2 114.5(3) . . ?
O60_2 Dy14_2 O42_2 71.8(3) . . ?
O58_2 Dy14_2 O59_2 82.9(3) . . ?
O60_2 Dy14_2 O59_2 84.4(3) . . ?
O42_2 Dy14_2 O59_2 147.2(3) . . ?
O58_2 Dy14_2 O50_2 73.1(3) . . ?
O60_2 Dy14_2 O50_2 116.0(3) . . ?
O42_2 Dy14_2 O50_2 67.6(3) . . ?
O59_2 Dy14_2 O50_2 145.0(3) . . ?
O58_2 Dy14_2 O55_2 156.3(3) . . ?
O60_2 Dy14_2 O55_2 77.1(3) . . ?
O42_2 Dy14_2 O55_2 68.9(3) . . ?
O59_2 Dy14_2 O55_2 84.3(3) . . ?
O50_2 Dy14_2 O55_2 126.3(3) . . ?
O58_2 Dy14_2 N96_2 83.9(3) . . ?
O60_2 Dy14_2 N96_2 150.9(3) . . ?
O42_2 Dy14_2 N96_2 137.3(3) . . ?
O59_2 Dy14_2 N96_2 68.7(3) . . ?
O50_2 Dy14_2 N96_2 83.6(3) . . ?
O55_2 Dy14_2 N96_2 109.6(3) . . ?
O58_2 Dy14_2 N61_2 135.9(3) . . ?
O60_2 Dy14_2 N61_2 140.4(3) . . ?
O42_2 Dy14_2 N61_2 79.6(3) . . ?
O59_2 Dy14_2 N61_2 107.8(3) . . ?
O50_2 Dy14_2 N61_2 75.3(3) . . ?
O55_2 Dy14_2 N61_2 67.2(3) . . ?
N96_2 Dy14_2 N61_2 62.6(3) . . ?
O58_2 Dy14_2 Dy10_2 150.3(2) . . ?
O60_2 Dy14_2 Dy10_2 85.12(18) . . ?
O42_2 Dy14_2 Dy10_2 35.78(18) . . ?
O59_2 Dy14_2 Dy10_2 122.3(2) . . ?
O50_2 Dy14_2 Dy10_2 89.11(18) . . ?
O55_2 Dy14_2 Dy10_2 38.12(18) . . ?
N96_2 Dy14_2 Dy10_2 118.2(2) . . ?
N61_2 Dy14_2 Dy10_2 56.22(19) . . ?
O58_2 Dy14_2 Dy15_2 97.88(19) . . ?
O60_2 Dy14_2 Dy15_2 95.8(2) . . ?
O42_2 Dy14_2 Dy15_2 32.46(18) . . ?
O59_2 Dy14_2 Dy15_2 179.2(2) . . ?
O50_2 Dy14_2 Dy15_2 35.42(18) . . ?
O55_2 Dy14_2 Dy15_2 95.05(18) . . ?
N96_2 Dy14_2 Dy15_2 111.3(2) . . ?
N61_2 Dy14_2 Dy15_2 71.6(2) . . ?
Dy10_2 Dy14_2 Dy15_2 57.023(13) . . ?
O35_2 Dy15_2 O42_2 72.6(3) . . ?
O35_2 Dy15_2 O51_2 146.3(3) . . ?
O42_2 Dy15_2 O51_2 88.6(3) . . ?
O35_2 Dy15_2 O45_2 71.7(3) . . ?
O42_2 Dy15_2 O45_2 109.1(3) . . ?
O51_2 Dy15_2 O45_2 141.9(3) . . ?
O35_2 Dy15_2 O44_2 72.6(3) . . ?
O42_2 Dy15_2 O44_2 136.1(2) . . ?
O51_2 Dy15_2 O44_2 106.6(3) . . ?
O45_2 Dy15_2 O44_2 84.1(3) . . ?
O35_2 Dy15_2 O50_2 113.8(3) . . ?
O42_2 Dy15_2 O50_2 66.8(3) . . ?
O51_2 Dy15_2 O50_2 81.9(3) . . ?
O45_2 Dy15_2 O50_2 75.2(3) . . ?
O44_2 Dy15_2 O50_2 154.3(3) . . ?
O35_2 Dy15_2 O49_2 129.0(3) . . ?
O42_2 Dy15_2 O49_2 148.7(3) . . ?
O51_2 Dy15_2 O49_2 80.7(3) . . ?
O45_2 Dy15_2 O49_2 66.6(3) . . ?
O44_2 Dy15_2 O49_2 75.2(3) . . ?
O50_2 Dy15_2 O49_2 82.6(3) . . ?
O35_2 Dy15_2 O43_2 70.3(3) . . ?
O42_2 Dy15_2 O43_2 81.3(2) . . ?
O51_2 Dy15_2 O43_2 79.6(3) . . ?
O45_2 Dy15_2 O43_2 135.0(2) . . ?
O44_2 Dy15_2 O43_2 62.2(3) . . ?
O50_2 Dy15_2 O43_2 143.3(3) . . ?
O49_2 Dy15_2 O43_2 124.6(3) . . ?
O35_2 Dy15_2 Dy9_2 37.15(18) . . ?
O42_2 Dy15_2 Dy9_2 92.39(17) . . ?
O51_2 Dy15_2 Dy9_2 119.83(19) . . ?
O45_2 Dy15_2 Dy9_2 93.61(17) . . ?
O44_2 Dy15_2 Dy9_2 44.14(18) . . ?
O50_2 Dy15_2 Dy9_2 150.50(18) . . ?
O49_2 Dy15_2 Dy9_2 118.44(18) . . ?
O43_2 Dy15_2 Dy9_2 41.50(17) . . ?
O35_2 Dy15_2 Dy13_2 33.85(19) . . ?
O42_2 Dy15_2 Dy13_2 90.33(18) . . ?
O51_2 Dy15_2 Dy13_2 178.5(2) . . ?
O45_2 Dy15_2 Dy13_2 37.84(17) . . ?
O44_2 Dy15_2 Dy13_2 74.87(19) . . ?
O50_2 Dy15_2 Dy13_2 96.82(18) . . ?
O49_2 Dy15_2 Dy13_2 99.80(18) . . ?
O43_2 Dy15_2 Dy13_2 101.20(17) . . ?
Dy9_2 Dy15_2 Dy13_2 61.163(14) . . ?
O35_2 Dy15_2 Dy10_2 34.49(19) . . ?
O42_2 Dy15_2 Dy10_2 38.09(18) . . ?
O51_2 Dy15_2 Dy10_2 122.0(2) . . ?
O45_2 Dy15_2 Dy10_2 88.85(18) . . ?
O44_2 Dy15_2 Dy10_2 103.90(18) . . ?
O50_2 Dy15_2 Dy10_2 91.00(18) . . ?
O49_2 Dy15_2 Dy10_2 155.49(19) . . ?
O43_2 Dy15_2 Dy10_2 72.87(17) . . ?
Dy9_2 Dy15_2 Dy10_2 61.083(14) . . ?
Dy13_2 Dy15_2 Dy10_2 57.327(15) . . ?
O35_2 Dy15_2 Dy16_2 92.57(19) . . ?
O42_2 Dy15_2 Dy16_2 143.19(18) . . ?
O51_2 Dy15_2 Dy16_2 117.8(2) . . ?
O45_2 Dy15_2 Dy16_2 34.56(18) . . ?
O44_2 Dy15_2 Dy16_2 63.82(19) . . ?
O50_2 Dy15_2 Dy16_2 90.68(19) . . ?
O49_2 Dy15_2 Dy16_2 37.24(18) . . ?
O43_2 Dy15_2 Dy16_2 125.99(17) . . ?
Dy9_2 Dy15_2 Dy16_2 95.183(17) . . ?
Dy13_2 Dy15_2 Dy16_2 62.724(15) . . ?
Dy10_2 Dy15_2 Dy16_2 119.784(18) . . ?
O54_2 Dy16_2 O53_2 83.6(3) . . ?
O54_2 Dy16_2 O52_2 81.6(3) . . ?
O53_2 Dy16_2 O52_2 85.3(3) . . ?
O54_2 Dy16_2 O45_2 115.0(3) . . ?
O53_2 Dy16_2 O45_2 148.1(3) . . ?
O52_2 Dy16_2 O45_2 73.0(3) . . ?
O54_2 Dy16_2 O46_2 72.4(3) . . ?
O53_2 Dy16_2 O46_2 143.3(3) . . ?
O52_2 Dy16_2 O46_2 117.0(3) . . ?
O45_2 Dy16_2 O46_2 68.6(3) . . ?
O54_2 Dy16_2 O49_2 156.3(3) . . ?
O53_2 Dy16_2 O49_2 84.5(3) . . ?
O52_2 Dy16_2 O49_2 77.0(3) . . ?
O45_2 Dy16_2 O49_2 68.2(3) . . ?
O46_2 Dy16_2 O49_2 127.0(2) . . ?
O54_2 Dy16_2 N83_2 82.1(3) . . ?
O53_2 Dy16_2 N83_2 69.5(3) . . ?
O52_2 Dy16_2 N83_2 151.3(3) . . ?
O45_2 Dy16_2 N83_2 135.7(3) . . ?
O46_2 Dy16_2 N83_2 79.9(3) . . ?
O49_2 Dy16_2 N83_2 112.6(3) . . ?
O54_2 Dy16_2 N64_2 135.1(3) . . ?
O53_2 Dy16_2 N64_2 107.4(3) . . ?
O52_2 Dy16_2 N64_2 141.3(3) . . ?
O45_2 Dy16_2 N64_2 78.5(3) . . ?
O46_2 Dy16_2 N64_2 74.3(3) . . ?
O49_2 Dy16_2 N64_2 68.3(3) . . ?
N83_2 Dy16_2 N64_2 63.1(3) . . ?
O54_2 Dy16_2 Dy15_2 150.3(2) . . ?
O53_2 Dy16_2 Dy15_2 122.5(2) . . ?
O52_2 Dy16_2 Dy15_2 86.3(2) . . ?
O45_2 Dy16_2 Dy15_2 35.31(19) . . ?
O46_2 Dy16_2 Dy15_2 89.53(17) . . ?
O49_2 Dy16_2 Dy15_2 38.24(19) . . ?
N83_2 Dy16_2 Dy15_2 118.5(2) . . ?
N64_2 Dy16_2 Dy15_2 55.8(2) . . ?
O54_2 Dy16_2 Dy13_2 97.7(2) . . ?
O53_2 Dy16_2 Dy13_2 177.8(2) . . ?
O52_2 Dy16_2 Dy13_2 96.7(2) . . ?
O45_2 Dy16_2 Dy13_2 32.60(18) . . ?
O46_2 Dy16_2 Dy13_2 36.26(18) . . ?
O49_2 Dy16_2 Dy13_2 94.88(19) . . ?
N83_2 Dy16_2 Dy13_2 108.8(2) . . ?
N64_2 Dy16_2 Dy13_2 70.4(2) . . ?
Dy15_2 Dy16_2 Dy13_2 56.793(14) . . ?
N104_2 Ni9_2 N58_2 89.9(4) . . ?
N104_2 Ni9_2 N57_2 90.5(4) . . ?
N58_2 Ni9_2 N57_2 92.6(4) . . ?
N104_2 Ni9_2 N105_2 78.7(4) . . ?
N58_2 Ni9_2 N105_2 98.5(4) . . ?
N57_2 Ni9_2 N105_2 164.3(4) . . ?
N104_2 Ni9_2 N103_2 163.0(4) . . ?
N58_2 Ni9_2 N103_2 78.6(4) . . ?
N57_2 Ni9_2 N103_2 102.4(3) . . ?
N105_2 Ni9_2 N103_2 90.6(4) . . ?
N104_2 Ni9_2 N106_2 103.2(4) . . ?
N58_2 Ni9_2 N106_2 164.3(4) . . ?
N57_2 Ni9_2 N106_2 78.7(4) . . ?
N105_2 Ni9_2 N106_2 92.7(4) . . ?
N103_2 Ni9_2 N106_2 90.4(4) . . ?
N68_2 Ni10_2 N66_2 90.6(3) . . ?
N68_2 Ni10_2 N65_2 90.3(4) . . ?
N66_2 Ni10_2 N65_2 92.0(3) . . ?
N68_2 Ni10_2 N70_2 165.2(4) . . ?
N66_2 Ni10_2 N70_2 100.3(3) . . ?
N65_2 Ni10_2 N70_2 79.4(4) . . ?
N68_2 Ni10_2 N69_2 79.7(4) . . ?
N66_2 Ni10_2 N69_2 163.8(3) . . ?
N65_2 Ni10_2 N69_2 101.0(4) . . ?
N70_2 Ni10_2 N69_2 91.7(4) . . ?
N68_2 Ni10_2 N67_2 95.9(4) . . ?
N66_2 Ni10_2 N67_2 78.1(3) . . ?
N65_2 Ni10_2 N67_2 168.4(3) . . ?
N70_2 Ni10_2 N67_2 96.2(4) . . ?
N69_2 Ni10_2 N67_2 89.9(4) . . ?
N74_2 Ni11_2 N72_2 91.4(3) . . ?
N74_2 Ni11_2 N71_2 91.7(3) . . ?
N72_2 Ni11_2 N71_2 92.2(4) . . ?
N74_2 Ni11_2 N73_2 165.7(4) . . ?
N72_2 Ni11_2 N73_2 78.4(3) . . ?
N71_2 Ni11_2 N73_2 98.7(3) . . ?
N74_2 Ni11_2 N76_2 99.8(4) . . ?
N72_2 Ni11_2 N76_2 165.2(3) . . ?
N71_2 Ni11_2 N76_2 77.9(3) . . ?
N73_2 Ni11_2 N76_2 92.1(4) . . ?
N74_2 Ni11_2 N75_2 78.7(4) . . ?
N72_2 Ni11_2 N75_2 99.7(3) . . ?
N71_2 Ni11_2 N75_2 164.8(3) . . ?
N73_2 Ni11_2 N75_2 93.0(4) . . ?
N76_2 Ni11_2 N75_2 92.0(4) . . ?
N77_2 Ni12_2 N78_2 90.9(4) . . ?
N77_2 Ni12_2 N80_2 88.8(4) . . ?
N78_2 Ni12_2 N80_2 91.0(4) . . ?
N77_2 Ni12_2 N82_2 78.8(4) . . ?
N78_2 Ni12_2 N82_2 164.8(4) . . ?
N80_2 Ni12_2 N82_2 100.0(4) . . ?
N77_2 Ni12_2 N79_2 103.3(4) . . ?
N78_2 Ni12_2 N79_2 79.4(5) . . ?
N80_2 Ni12_2 N79_2 164.6(5) . . ?
N82_2 Ni12_2 N79_2 91.9(5) . . ?
N77_2 Ni12_2 N81_2 163.1(5) . . ?
N78_2 Ni12_2 N81_2 100.7(5) . . ?
N80_2 Ni12_2 N81_2 78.9(4) . . ?
N82_2 Ni12_2 N81_2 91.8(5) . . ?
N79_2 Ni12_2 N81_2 91.0(5) . . ?
N87_2 Ni13_2 N85_2 89.9(4) . . ?
N87_2 Ni13_2 N84_2 91.4(4) . . ?
N85_2 Ni13_2 N84_2 92.1(4) . . ?
N87_2 Ni13_2 N89_2 100.9(4) . . ?
N85_2 Ni13_2 N89_2 165.6(4) . . ?
N84_2 Ni13_2 N89_2 78.3(4) . . ?
N87_2 Ni13_2 N88_2 79.0(4) . . ?
N85_2 Ni13_2 N88_2 100.0(4) . . ?
N84_2 Ni13_2 N88_2 164.4(4) . . ?
N89_2 Ni13_2 N88_2 91.5(4) . . ?
N87_2 Ni13_2 N86_2 163.6(4) . . ?
N85_2 Ni13_2 N86_2 78.1(4) . . ?
N84_2 Ni13_2 N86_2 100.1(4) . . ?
N89_2 Ni13_2 N86_2 92.9(4) . . ?
N88_2 Ni13_2 N86_2 92.0(4) . . ?
N93_2 Ni14_2 N90_2 89.1(4) . . ?
N93_2 Ni14_2 N91_2 89.2(4) . . ?
N90_2 Ni14_2 N91_2 88.6(4) . . ?
N93_2 Ni14_2 N94_2 79.3(4) . . ?
N90_2 Ni14_2 N94_2 104.2(4) . . ?
N91_2 Ni14_2 N94_2 162.5(4) . . ?
N93_2 Ni14_2 N92_2 104.6(4) . . ?
N90_2 Ni14_2 N92_2 160.7(4) . . ?
N91_2 Ni14_2 N92_2 78.2(4) . . ?
N94_2 Ni14_2 N92_2 91.9(4) . . ?
N93_2 Ni14_2 N95_2 164.9(4) . . ?
N90_2 Ni14_2 N95_2 78.4(4) . . ?
N91_2 Ni14_2 N95_2 98.8(4) . . ?
N94_2 Ni14_2 N95_2 95.4(4) . . ?
N92_2 Ni14_2 N95_2 89.6(4) . . ?
N98_2 Ni15_2 N100_2 89.8(4) . . ?
N98_2 Ni15_2 N97_2 90.0(4) . . ?
N100_2 Ni15_2 N97_2 90.1(4) . . ?
N98_2 Ni15_2 N102_2 103.1(4) . . ?
N100_2 Ni15_2 N102_2 162.0(4) . . ?
N97_2 Ni15_2 N102_2 77.6(4) . . ?
N98_2 Ni15_2 N101_2 162.0(4) . . ?
N100_2 Ni15_2 N101_2 77.8(4) . . ?
N97_2 Ni15_2 N101_2 102.9(4) . . ?
N102_2 Ni15_2 N101_2 92.0(4) . . ?
N98_2 Ni15_2 N99_2 78.8(4) . . ?
N100_2 Ni15_2 N99_2 103.3(4) . . ?
N97_2 Ni15_2 N99_2 162.4(4) . . ?
N102_2 Ni15_2 N99_2 91.6(4) . . ?
N101_2 Ni15_2 N99_2 91.2(4) . . ?
N108_2 Ni16_2 N107_2 89.5(4) . . ?
N108_2 Ni16_2 N110_2 91.0(4) . . ?
N107_2 Ni16_2 N110_2 90.5(4) . . ?
N108_2 Ni16_2 N109_2 77.6(4) . . ?
N107_2 Ni16_2 N109_2 100.9(4) . . ?
N110_2 Ni16_2 N109_2 163.7(4) . . ?
N108_2 Ni16_2 N112_2 160.5(4) . . ?
N107_2 Ni16_2 N112_2 78.2(4) . . ?
N110_2 Ni16_2 N112_2 104.0(4) . . ?
N109_2 Ni16_2 N112_2 89.8(4) . . ?
N108_2 Ni16_2 N111_2 104.0(4) . . ?
N107_2 Ni16_2 N111_2 162.6(4) . . ?
N110_2 Ni16_2 N111_2 78.4(4) . . ?
N109_2 Ni16_2 N111_2 92.8(4) . . ?
N112_2 Ni16_2 N111_2 91.3(4) . . ?
Dy13_2 O35_2 Dy9_2 112.1(3) . . ?
Dy13_2 O35_2 Dy15_2 112.0(3) . . ?
Dy9_2 O35_2 Dy15_2 105.6(3) . . ?
Dy13_2 O35_2 Dy10_2 105.2(3) . . ?
Dy9_2 O35_2 Dy10_2 111.0(3) . . ?
Dy15_2 O35_2 Dy10_2 111.1(3) . . ?
Dy16_2 O45_2 Dy13_2 115.0(3) . . ?
Dy16_2 O45_2 Dy15_2 110.1(3) . . ?
Dy13_2 O45_2 Dy15_2 103.7(3) . . ?
N71_2 O49_2 Dy16_2 132.3(6) . . ?
N71_2 O49_2 Dy15_2 120.2(6) . . ?
Dy16_2 O49_2 Dy15_2 104.5(3) . . ?
N72_2 O50_2 Dy14_2 128.3(6) . . ?
N72_2 O50_2 Dy15_2 118.3(6) . . ?
Dy14_2 O50_2 Dy15_2 110.1(3) . . ?
Dy15_2 O42_2 Dy14_2 115.0(3) . . ?
Dy15_2 O42_2 Dy10_2 104.3(3) . . ?
Dy14_2 O42_2 Dy10_2 108.8(3) . . ?
N61_2 O41_2 Dy10_2 118.0(6) . . ?
N61_2 O41_2 Dy13_2 126.9(6) . . ?
Dy10_2 O41_2 Dy13_2 93.7(3) . . ?
N59_2 O40_2 Dy13_2 116.6(6) . . ?
N59_2 O40_2 Dy10_2 128.7(6) . . ?
Dy13_2 O40_2 Dy10_2 94.1(2) . . ?
Dy9_2 O39_2 Dy12_2 115.2(3) . . ?
Dy9_2 O39_2 Dy13_2 103.5(3) . . ?
Dy12_2 O39_2 Dy13_2 108.3(3) . . ?
N64_2 O44_2 Dy15_2 116.9(6) . . ?
N64_2 O44_2 Dy9_2 125.9(6) . . ?
Dy15_2 O44_2 Dy9_2 94.3(3) . . ?
N62_2 O43_2 Dy9_2 117.5(6) . . ?
N62_2 O43_2 Dy15_2 128.1(6) . . ?
Dy9_2 O43_2 Dy15_2 94.7(3) . . ?
Dy11_2 O36_2 Dy10_2 114.3(3) . . ?
Dy11_2 O36_2 Dy9_2 109.4(3) . . ?
Dy10_2 O36_2 Dy9_2 103.8(3) . . ?
N85_2 O56_2 Dy11_2 129.9(6) . . ?
N85_2 O56_2 Dy10_2 119.0(6) . . ?
Dy11_2 O56_2 Dy10_2 108.3(3) . . ?
N84_2 O55_2 Dy14_2 131.2(7) . . ?
N84_2 O55_2 Dy10_2 121.1(6) . . ?
Dy14_2 O55_2 Dy10_2 104.6(3) . . ?
N87_2 O57_2 Dy10_2 120.9(6) . . ?
N57_2 O37_2 Dy11_2 131.6(6) . . ?
N57_2 O37_2 Dy9_2 121.3(6) . . ?
Dy11_2 O37_2 Dy9_2 104.3(3) . . ?
N58_2 O38_2 Dy12_2 131.1(6) . . ?
N58_2 O38_2 Dy9_2 116.7(6) . . ?
Dy12_2 O38_2 Dy9_2 109.7(3) . . ?
N104_2 O64_2 Dy9_2 119.7(6) . . ?
N107_2 O65_2 Dy11_2 121.6(6) . . ?
N108_2 O66_2 Dy11_2 123.0(7) . . ?
N110_2 O67_2 Dy11_2 119.3(7) . . ?
N66_2 O47_2 Dy12_2 137.5(6) . . ?
N66_2 O47_2 Dy13_2 116.3(6) . . ?
Dy12_2 O47_2 Dy13_2 104.9(3) . . ?
N65_2 O46_2 Dy16_2 129.6(4) . . ?
N65_2 O46_2 Dy13_2 117.2(4) . . ?
Dy16_2 O46_2 Dy13_2 108.7(3) . . ?
N68_2 O48_2 Dy13_2 124.2(5) . . ?
N97_2 O61_2 Dy12_2 120.5(5) . . ?
N98_2 O62_2 Dy12_2 121.6(5) . . ?
N100_2 O63_2 Dy12_2 124.7(5) . . ?
N90_2 O58_2 Dy14_2 121.3(5) . . ?
N91_2 O59_2 Dy14_2 118.2(5) . . ?
N93_2 O60_2 Dy14_2 121.0(5) . . ?
N74_2 O51_2 Dy15_2 121.3(5) . . ?
N77_2 O52_2 Dy16_2 120.8(5) . . ?
N78_2 O53_2 Dy16_2 118.2(5) . . ?
N80_2 O54_2 Dy16_2 121.0(5) . . ?
C212_2 N71_2 O49_2 121.0(8) . . ?
C212_2 N71_2 Ni11_2 114.5(6) . . ?
O49_2 N71_2 Ni11_2 124.5(7) . . ?
C199_2 N72_2 O50_2 117.9(8) . . ?
C199_2 N72_2 Ni11_2 116.6(6) . . ?
O50_2 N72_2 Ni11_2 125.4(7) . . ?
C278_2 N61_2 O41_2 118.9(8) . . ?
C278_2 N61_2 Dy14_2 119.1(5) . . ?
O41_2 N61_2 Dy14_2 122.0(6) . . ?
C282_2 N96_2 C277_2 116.5(8) . . ?
C282_2 N96_2 Dy14_2 122.1(7) . . ?
C277_2 N96_2 Dy14_2 120.8(6) . . ?
C169_2 N59_2 O40_2 115.4(7) . . ?
C169_2 N59_2 Dy12_2 121.4(5) . . ?
O40_2 N59_2 Dy12_2 123.1(6) . . ?
C236_2 N64_2 O44_2 116.9(8) . . ?
C236_2 N64_2 Dy16_2 119.8(6) . . ?
O44_2 N64_2 Dy16_2 123.3(7) . . ?
C240_2 N83_2 C235_2 118.2(7) . . ?
C240_2 N83_2 Dy16_2 121.1(5) . . ?
C235_2 N83_2 Dy16_2 119.2(5) . . ?
C175_2 N62_2 O43_2 119.0(8) . . ?
C175_2 N62_2 Dy11_2 119.4(6) . . ?
O43_2 N62_2 Dy11_2 121.6(6) . . ?
C241_2 N85_2 O56_2 118.4(8) . . ?
C241_2 N85_2 Ni13_2 116.5(6) . . ?
O56_2 N85_2 Ni13_2 124.9(7) . . ?
C254_2 N84_2 O55_2 117.9(8) . . ?
C254_2 N84_2 Ni13_2 117.0(6) . . ?
O55_2 N84_2 Ni13_2 124.8(7) . . ?
C258_2 N89_2 C253_2 118.1(9) . . ?
C258_2 N89_2 Ni13_2 130.4(7) . . ?
C253_2 N89_2 Ni13_2 111.0(6) . . ?
C247_2 N87_2 O57_2 119.7(8) . . ?
C247_2 N87_2 Ni13_2 115.8(6) . . ?
O57_2 N87_2 Ni13_2 124.1(7) . . ?
C249_2 N88_2 C248_2 119.1(8) . . ?
C249_2 N88_2 Ni13_2 131.2(6) . . ?
C248_2 N88_2 Ni13_2 109.2(6) . . ?
C242_2 N86_2 C243_2 118.4(8) . . ?
C242_2 N86_2 Ni13_2 112.7(6) . . ?
C243_2 N86_2 Ni13_2 127.8(7) . . ?
C314_2 N57_2 O37_2 120.1(8) . . ?
C314_2 N57_2 Ni9_2 115.5(6) . . ?
O37_2 N57_2 Ni9_2 124.4(7) . . ?
C301_2 N58_2 O38_2 118.0(8) . . ?
C301_2 N58_2 Ni9_2 116.2(6) . . ?
O38_2 N58_2 Ni9_2 125.8(7) . . ?
C303_2 N103_2 C302_2 119.1(8) . . ?
C303_2 N103_2 Ni9_2 129.1(6) . . ?
C302_2 N103_2 Ni9_2 110.7(6) . . ?
C307_2 N104_2 O64_2 120.4(9) . . ?
C307_2 N104_2 Ni9_2 114.6(6) . . ?
O64_2 N104_2 Ni9_2 124.9(7) . . ?
C309_2 N105_2 C308_2 118.4(8) . . ?
C309_2 N105_2 Ni9_2 130.1(6) . . ?
C308_2 N105_2 Ni9_2 111.3(6) . . ?
C318_2 N106_2 C313_2 117.0(8) . . ?
C318_2 N106_2 Ni9_2 129.8(6) . . ?
C313_2 N106_2 Ni9_2 112.2(6) . . ?
C332_2 N107_2 O65_2 117.8(8) . . ?
C332_2 N107_2 Ni16_2 116.3(6) . . ?
O65_2 N107_2 Ni16_2 125.9(7) . . ?
C319_2 N108_2 O66_2 119.6(8) . . ?
C319_2 N108_2 Ni16_2 116.7(6) . . ?
O66_2 N108_2 Ni16_2 123.6(7) . . ?
C321_2 N109_2 C320_2 116.4(8) . . ?
C321_2 N109_2 Ni16_2 129.6(7) . . ?
C320_2 N109_2 Ni16_2 113.8(6) . . ?
C325_2 N110_2 O67_2 119.3(9) . . ?
C325_2 N110_2 Ni16_2 115.6(6) . . ?
O67_2 N110_2 Ni16_2 124.6(7) . . ?
C327_2 N111_2 C326_2 118.4(8) . . ?
C327_2 N111_2 Ni16_2 129.4(7) . . ?
C326_2 N111_2 Ni16_2 110.9(5) . . ?
C336_2 N112_2 C331_2 116.1(8) . . ?
C336_2 N112_2 Ni16_2 130.2(7) . . ?
C331_2 N112_2 Ni16_2 112.3(6) . . ?
C176_2 N63_2 C177_2 120.8(7) . . ?
C176_2 N63_2 Dy11_2 118.5(6) . . ?
C177_2 N63_2 Dy11_2 120.5(5) . . ?
C181_2 N66_2 O47_2 118.6(8) . . ?
C181_2 N66_2 Ni10_2 117.0(6) . . ?
O47_2 N66_2 Ni10_2 124.0(6) . . ?
C194_2 N65_2 O46_2 119.3(7) . . ?
C194_2 N65_2 Ni10_2 115.5(6) . . ?
O46_2 N65_2 Ni10_2 124.9(6) . . ?
C198_2 N70_2 C193_2 118.8(9) . . ?
C198_2 N70_2 Ni10_2 129.5(7) . . ?
C193_2 N70_2 Ni10_2 110.6(6) . . ?
C187_2 N68_2 O48_2 121.2(7) . . ?
C187_2 N68_2 Ni10_2 115.3(6) . . ?
O48_2 N68_2 Ni10_2 123.5(6) . . ?
C189_2 N69_2 C188_2 119.5(8) . . ?
C189_2 N69_2 Ni10_2 130.9(7) . . ?
C188_2 N69_2 Ni10_2 108.5(6) . . ?
C183_2 N67_2 C182_2 117.1(7) . . ?
C183_2 N67_2 Ni10_2 131.1(6) . . ?
C182_2 N67_2 Ni10_2 111.6(5) . . ?
C296_2 N97_2 O61_2 118.8(8) . . ?
C296_2 N97_2 Ni15_2 115.7(8) . . ?
O61_2 N97_2 Ni15_2 125.5(7) . . ?
C283_2 N98_2 O62_2 117.8(8) . . ?
C283_2 N98_2 Ni15_2 115.7(6) . . ?
O62_2 N98_2 Ni15_2 126.4(7) . . ?
C284_2 N99_2 C285_2 117.0(9) . . ?
C284_2 N99_2 Ni15_2 111.4(6) . . ?
C285_2 N99_2 Ni15_2 130.7(7) . . ?
C289_2 N100_2 O63_2 118.9(8) . . ?
C289_2 N100_2 Ni15_2 116.7(6) . . ?
O63_2 N100_2 Ni15_2 124.0(6) . . ?
C290_2 N101_2 C291_2 116.3(10) . . ?
C290_2 N101_2 Ni15_2 112.1(6) . . ?
C291_2 N101_2 Ni15_2 130.7(8) . . ?
C295_2 N102_2 C300_2 116.7(10) . . ?
C295_2 N102_2 Ni15_2 113.3(7) . . ?
C300_2 N102_2 Ni15_2 128.9(8) . . ?
C170_2 N60_2 C171_2 117.9(8) . . ?
C170_2 N60_2 Dy12_2 119.8(6) . . ?
C171_2 N60_2 Dy12_2 121.3(6) . . ?
C272_2 N90_2 O58_2 119.1(8) . . ?
C272_2 N90_2 Ni14_2 116.6(7) . . ?
O58_2 N90_2 Ni14_2 124.3(6) . . ?
C259_2 N91_2 O59_2 117.4(9) . . ?
C259_2 N91_2 Ni14_2 117.3(7) . . ?
O59_2 N91_2 Ni14_2 125.1(7) . . ?
C261_2 N92_2 C260_2 120.0(9) . . ?
C261_2 N92_2 Ni14_2 129.3(7) . . ?
C260_2 N92_2 Ni14_2 109.2(6) . . ?
O60_2 N93_2 C265_2 118.0(7) . . ?
O60_2 N93_2 Ni14_2 127.1(7) . . ?
C265_2 N93_2 Ni14_2 114.7(6) . . ?
C267_2 N94_2 C266_2 117.2(9) . . ?
C267_2 N94_2 Ni14_2 130.9(7) . . ?
C266_2 N94_2 Ni14_2 111.8(6) . . ?
C271_2 N95_2 C276_2 117.8(8) . . ?
C271_2 N95_2 Ni14_2 111.7(6) . . ?
C276_2 N95_2 Ni14_2 130.5(8) . . ?
C200_2 N73_2 C201_2 116.5(7) . . ?
C200_2 N73_2 Ni11_2 112.0(5) . . ?
C201_2 N73_2 Ni11_2 130.0(6) . . ?
C205_2 N74_2 O51_2 117.3(7) . . ?
C205_2 N74_2 Ni11_2 116.9(6) . . ?
O51_2 N74_2 Ni11_2 125.4(6) . . ?
C207_2 N75_2 C206_2 119.9(8) . . ?
C207_2 N75_2 Ni11_2 127.6(7) . . ?
C206_2 N75_2 Ni11_2 111.8(6) . . ?
C211_2 N76_2 C216_2 118.6(8) . . ?
C211_2 N76_2 Ni11_2 112.8(6) . . ?
C216_2 N76_2 Ni11_2 128.1(6) . . ?
C230_2 N77_2 O52_2 117.2(8) . . ?
C230_2 N77_2 Ni12_2 117.6(6) . . ?
O52_2 N77_2 Ni12_2 125.0(7) . . ?
C217_2 N78_2 O53_2 119.4(9) . . ?
C217_2 N78_2 Ni12_2 116.3(7) . . ?
O53_2 N78_2 Ni12_2 124.2(7) . . ?
C219_2 N79_2 C218_2 118.0(11) . . ?
C219_2 N79_2 Ni12_2 130.7(10) . . ?
C218_2 N79_2 Ni12_2 110.7(7) . . ?
C223_2 N80_2 O54_2 118.7(7) . . ?
C223_2 N80_2 Ni12_2 116.5(6) . . ?
O54_2 N80_2 Ni12_2 124.8(7) . . ?
C225_2 N81_2 C224_2 119.9(12) . . ?
C225_2 N81_2 Ni12_2 129.6(10) . . ?
C224_2 N81_2 Ni12_2 109.8(7) . . ?
C229_2 N82_2 C234_2 116.4(10) . . ?
C229_2 N82_2 Ni12_2 111.1(7) . . ?
C234_2 N82_2 Ni12_2 132.1(9) . . ?
N61_2 C278_2 C277_2 121.4(10) . . ?
N61_2 C278_2 H278_2 119.3 . . ?
C277_2 C278_2 H278_2 119.3 . . ?
N96_2 C277_2 C279_2 123.1(11) . . ?
N96_2 C277_2 C278_2 115.4(9) . . ?
C279_2 C277_2 C278_2 121.5(12) . . ?
N96_2 C282_2 C281_2 124.8(13) . . ?
N96_2 C282_2 H282_2 117.6 . . ?
C281_2 C282_2 H282_2 117.6 . . ?
C280_2 C281_2 C282_2 116.4(13) . . ?
C280_2 C281_2 H281_2 121.8 . . ?
C282_2 C281_2 H281_2 121.8 . . ?
C279_2 C280_2 C281_2 119.6(14) . . ?
C279_2 C280_2 H280_2 120.2 . . ?
C281_2 C280_2 H280_2 120.2 . . ?
C280_2 C279_2 C277_2 119.0(15) . . ?
C280_2 C279_2 H279_2 120.5 . . ?
C277_2 C279_2 H279_2 120.5 . . ?
N64_2 C236_2 C235_2 119.3(10) . . ?
N64_2 C236_2 H236_2 120.3 . . ?
C235_2 C236_2 H236_2 120.3 . . ?
N83_2 C235_2 C237_2 120.8(11) . . ?
N83_2 C235_2 C236_2 117.6(10) . . ?
C237_2 C235_2 C236_2 121.5(11) . . ?
N83_2 C240_2 C239_2 122.5(11) . . ?
N83_2 C240_2 H240_2 118.8 . . ?
C239_2 C240_2 H240_2 118.8 . . ?
C238_2 C239_2 C240_2 121.5(12) . . ?
C238_2 C239_2 H239_2 119.2 . . ?
C240_2 C239_2 H239_2 119.2 . . ?
C239_2 C238_2 C237_2 117.3(13) . . ?
C239_2 C238_2 H238_2 121.4 . . ?
C237_2 C238_2 H238_2 121.4 . . ?
C235_2 C237_2 C238_2 119.7(12) . . ?
C235_2 C237_2 H237_2 120.2 . . ?
C238_2 C237_2 H237_2 120.2 . . ?
N84_2 C254_2 C253_2 116.8(11) . . ?
N84_2 C254_2 H254_2 121.6 . . ?
C253_2 C254_2 H254_2 121.6 . . ?
N89_2 C253_2 C255_2 122.3(13) . . ?
N89_2 C253_2 C254_2 116.2(11) . . ?
C255_2 C253_2 C254_2 121.5(13) . . ?
N89_2 C258_2 C257_2 123.5(14) . . ?
N89_2 C258_2 H258_2 118.3 . . ?
C257_2 C258_2 H258_2 118.3 . . ?
C258_2 C257_2 C256_2 118.0(15) . . ?
C258_2 C257_2 H257_2 121.0 . . ?
C256_2 C257_2 H257_2 121.0 . . ?
C255_2 C256_2 C257_2 121.8(14) . . ?
C255_2 C256_2 H256_2 119.1 . . ?
C257_2 C256_2 H256_2 119.1 . . ?
C256_2 C255_2 C253_2 116.3(15) . . ?
C256_2 C255_2 H255_2 121.8 . . ?
C253_2 C255_2 H255_2 121.8 . . ?
N87_2 C247_2 C248_2 117.6(10) . . ?
N87_2 C247_2 H247_2 121.2 . . ?
C248_2 C247_2 H247_2 121.2 . . ?
N88_2 C248_2 C247_2 117.6(10) . . ?
N88_2 C248_2 C252_2 119.2(9) . . ?
C247_2 C248_2 C252_2 123.2(11) . . ?
N88_2 C249_2 C250_2 124.8(13) . . ?
N88_2 C249_2 H249_2 117.6 . . ?
C250_2 C249_2 H249_2 117.6 . . ?
C251_2 C250_2 C249_2 119.4(14) . . ?
C251_2 C250_2 H250_2 120.3 . . ?
C249_2 C250_2 H250_2 120.3 . . ?
C250_2 C251_2 C252_2 119.8(12) . . ?
C250_2 C251_2 H251_2 120.1 . . ?
C252_2 C251_2 H251_2 120.1 . . ?
C251_2 C252_2 C248_2 117.7(9) . . ?
C251_2 C252_2 H252_2 121.2 . . ?
C248_2 C252_2 H252_2 121.2 . . ?
N86_2 C242_2 C246_2 123.8(11) . . ?
N86_2 C242_2 C241_2 115.2(10) . . ?
C246_2 C242_2 C241_2 120.7(11) . . ?
N85_2 C241_2 C242_2 116.4(10) . . ?
N85_2 C241_2 H241_2 121.8 . . ?
C242_2 C241_2 H241_2 121.8 . . ?
C242_2 C246_2 C245_2 117.5(13) . . ?
C242_2 C246_2 H246_2 121.2 . . ?
C245_2 C246_2 H246_2 121.2 . . ?
C244_2 C245_2 C246_2 120.3(14) . . ?
C244_2 C245_2 H245_2 119.9 . . ?
C246_2 C245_2 H245_2 119.9 . . ?
C245_2 C244_2 C243_2 116.6(13) . . ?
C245_2 C244_2 H244_2 121.7 . . ?
C243_2 C244_2 H244_2 121.7 . . ?
N86_2 C243_2 C244_2 123.2(12) . . ?
N86_2 C243_2 H243_2 118.4 . . ?
C244_2 C243_2 H243_2 118.4 . . ?
N58_2 C301_2 C302_2 117.6(12) . . ?
N58_2 C301_2 H301_2 121.2 . . ?
C302_2 C301_2 H301_2 121.2 . . ?
N103_2 C302_2 C306_2 121.8(11) . . ?
N103_2 C302_2 C301_2 115.8(11) . . ?
C306_2 C302_2 C301_2 122.4(12) . . ?
N103_2 C303_2 C304_2 122.4(11) . . ?
N103_2 C303_2 H303_2 118.8 . . ?
C304_2 C303_2 H303_2 118.8 . . ?
C303_2 C304_2 C305_2 117.9(12) . . ?
C303_2 C304_2 H304_2 121.0 . . ?
C305_2 C304_2 H304_2 121.0 . . ?
C306_2 C305_2 C304_2 119.6(13) . . ?
C306_2 C305_2 H305_2 120.2 . . ?
C304_2 C305_2 H305_2 120.2 . . ?
C305_2 C306_2 C302_2 119.0(12) . . ?
C305_2 C306_2 H306_2 120.5 . . ?
C302_2 C306_2 H306_2 120.5 . . ?
N104_2 C307_2 C308_2 119.9(11) . . ?
N104_2 C307_2 H307_2 120.1 . . ?
C308_2 C307_2 H307_2 120.1 . . ?
N105_2 C308_2 C312_2 121.3(11) . . ?
N105_2 C308_2 C307_2 115.0(10) . . ?
C312_2 C308_2 C307_2 123.7(12) . . ?
N105_2 C309_2 C310_2 122.2(12) . . ?
N105_2 C309_2 H309_2 118.9 . . ?
C310_2 C309_2 H309_2 118.9 . . ?
C309_2 C310_2 C311_2 120.4(12) . . ?
C309_2 C310_2 H310_2 119.8 . . ?
C311_2 C310_2 H310_2 119.8 . . ?
C310_2 C311_2 C312_2 116.9(12) . . ?
C310_2 C311_2 H311_2 121.6 . . ?
C312_2 C311_2 H311_2 121.6 . . ?
C308_2 C312_2 C311_2 120.5(13) . . ?
C308_2 C312_2 H312_2 119.7 . . ?
C311_2 C312_2 H312_2 119.7 . . ?
N106_2 C313_2 C315_2 125.6(11) . . ?
N106_2 C313_2 C314_2 114.2(10) . . ?
C315_2 C313_2 C314_2 120.1(12) . . ?
N57_2 C314_2 C313_2 118.5(9) . . ?
N57_2 C314_2 H314_2 120.7 . . ?
C313_2 C314_2 H314_2 120.7 . . ?
C313_2 C315_2 C316_2 116.0(12) . . ?
C313_2 C315_2 H315_2 122.0 . . ?
C316_2 C315_2 H315_2 122.0 . . ?
C317_2 C316_2 C315_2 119.0(12) . . ?
C317_2 C316_2 H316_2 120.5 . . ?
C315_2 C316_2 H316_2 120.5 . . ?
C316_2 C317_2 C318_2 119.2(12) . . ?
C316_2 C317_2 H317_2 120.4 . . ?
C318_2 C317_2 H317_2 120.4 . . ?
N106_2 C318_2 C317_2 123.0(12) . . ?
N106_2 C318_2 H318_2 118.5 . . ?
C317_2 C318_2 H318_2 118.5 . . ?
N108_2 C319_2 C320_2 118.0(10) . . ?
N108_2 C319_2 H319_2 121.0 . . ?
C320_2 C319_2 H319_2 121.0 . . ?
C324_2 C320_2 N109_2 122.7(12) . . ?
C324_2 C320_2 C319_2 124.1(12) . . ?
N109_2 C320_2 C319_2 113.2(9) . . ?
N109_2 C321_2 C322_2 124.8(13) . . ?
N109_2 C321_2 H321_2 117.6 . . ?
C322_2 C321_2 H321_2 117.6 . . ?
C321_2 C322_2 C323_2 117.2(13) . . ?
C321_2 C322_2 H322_2 121.4 . . ?
C323_2 C322_2 H322_2 121.4 . . ?
C322_2 C323_2 C324_2 118.6(13) . . ?
C322_2 C323_2 H323_2 120.7 . . ?
C324_2 C323_2 H323_2 120.7 . . ?
C320_2 C324_2 C323_2 119.9(14) . . ?
C320_2 C324_2 H324_2 120.1 . . ?
C323_2 C324_2 H324_2 120.1 . . ?
N110_2 C325_2 C326_2 116.0(10) . . ?
N110_2 C325_2 H325_2 122.0 . . ?
C326_2 C325_2 H325_2 122.0 . . ?
N111_2 C326_2 C330_2 121.5(9) . . ?
N111_2 C326_2 C325_2 116.9(9) . . ?
C330_2 C326_2 C325_2 121.6(10) . . ?
N111_2 C327_2 C328_2 124.6(13) . . ?
N111_2 C327_2 H327_2 117.7 . . ?
C328_2 C327_2 H327_2 117.7 . . ?
C329_2 C328_2 C327_2 115.6(11) . . ?
C329_2 C328_2 H328_2 122.2 . . ?
C327_2 C328_2 H328_2 122.2 . . ?
C328_2 C329_2 C330_2 123.3(12) . . ?
C328_2 C329_2 H329_2 118.4 . . ?
C330_2 C329_2 H329_2 118.4 . . ?
C329_2 C330_2 C326_2 116.6(12) . . ?
C329_2 C330_2 H330_2 121.7 . . ?
C326_2 C330_2 H330_2 121.7 . . ?
N112_2 C331_2 C333_2 124.6(10) . . ?
N112_2 C331_2 C332_2 114.0(10) . . ?
C333_2 C331_2 C332_2 121.4(11) . . ?
N107_2 C332_2 C331_2 116.2(10) . . ?
N107_2 C332_2 H332_2 121.9 . . ?
C331_2 C332_2 H332_2 121.9 . . ?
C334_2 C333_2 C331_2 118.9(12) . . ?
C334_2 C333_2 H333_2 120.6 . . ?
C331_2 C333_2 H333_2 120.6 . . ?
C333_2 C334_2 C335_2 117.7(14) . . ?
C333_2 C334_2 H334_2 121.1 . . ?
C335_2 C334_2 H334_2 121.1 . . ?
C336_2 C335_2 C334_2 119.1(13) . . ?
C336_2 C335_2 H335_2 120.5 . . ?
C334_2 C335_2 H335_2 120.5 . . ?
N112_2 C336_2 C335_2 123.4(12) . . ?
N112_2 C336_2 H336_2 118.3 . . ?
C335_2 C336_2 H336_2 118.3 . . ?
N63_2 C176_2 C175_2 118.0(10) . . ?
N63_2 C176_2 C180_2 120.0(10) . . ?
C175_2 C176_2 C180_2 122.0(11) . . ?
N62_2 C175_2 C176_2 121.5(11) . . ?
N62_2 C175_2 H175_2 119.3 . . ?
C176_2 C175_2 H175_2 119.3 . . ?
C179_2 C180_2 C176_2 119.7(12) . . ?
C179_2 C180_2 H180_2 120.2 . . ?
C176_2 C180_2 H180_2 120.2 . . ?
C178_2 C179_2 C180_2 117.6(12) . . ?
C178_2 C179_2 H179_2 121.2 . . ?
C180_2 C179_2 H179_2 121.2 . . ?
C179_2 C178_2 C177_2 120.9(12) . . ?
C179_2 C178_2 H178_2 119.6 . . ?
C177_2 C178_2 H178_2 119.6 . . ?
N63_2 C177_2 C178_2 121.0(10) . . ?
N63_2 C177_2 H177_2 119.5 . . ?
C178_2 C177_2 H177_2 119.5 . . ?
N65_2 C194_2 C193_2 117.7(11) . . ?
N65_2 C194_2 H194_2 121.1 . . ?
C193_2 C194_2 H194_2 121.1 . . ?
N70_2 C193_2 C195_2 120.3(11) . . ?
N70_2 C193_2 C194_2 115.9(10) . . ?
C195_2 C193_2 C194_2 123.8(12) . . ?
N70_2 C198_2 C197_2 124.8(14) . . ?
N70_2 C198_2 H198_2 117.6 . . ?
C197_2 C198_2 H198_2 117.6 . . ?
C198_2 C197_2 C196_2 115.8(14) . . ?
C198_2 C197_2 H197_2 122.1 . . ?
C196_2 C197_2 H197_2 122.1 . . ?
C195_2 C196_2 C197_2 119.8(14) . . ?
C195_2 C196_2 H196_2 120.1 . . ?
C197_2 C196_2 H196_2 120.1 . . ?
C196_2 C195_2 C193_2 120.6(14) . . ?
C196_2 C195_2 H195_2 119.7 . . ?
C193_2 C195_2 H195_2 119.7 . . ?
N68_2 C187_2 C188_2 118.1(11) . . ?
N68_2 C187_2 H187_2 121.0 . . ?
C188_2 C187_2 H187_2 121.0 . . ?
N69_2 C188_2 C192_2 119.4(12) . . ?
N69_2 C188_2 C187_2 116.7(10) . . ?
C192_2 C188_2 C187_2 123.9(13) . . ?
N69_2 C189_2 C190_2 122.3(14) . . ?
N69_2 C189_2 H189_2 118.8 . . ?
C190_2 C189_2 H189_2 118.8 . . ?
C191_2 C190_2 C189_2 118.0(14) . . ?
C191_2 C190_2 H190_2 121.0 . . ?
C189_2 C190_2 H190_2 121.0 . . ?
C190_2 C191_2 C192_2 120.7(15) . . ?
C190_2 C191_2 H191_2 119.7 . . ?
C192_2 C191_2 H191_2 119.7 . . ?
C191_2 C192_2 C188_2 119.9(15) . . ?
C191_2 C192_2 H192_2 120.1 . . ?
C188_2 C192_2 H192_2 120.1 . . ?
N67_2 C182_2 C186_2 120.2(11) . . ?
N67_2 C182_2 C181_2 114.9(9) . . ?
C186_2 C182_2 C181_2 124.7(12) . . ?
N66_2 C181_2 C182_2 118.4(10) . . ?
N66_2 C181_2 H181_2 120.8 . . ?
C182_2 C181_2 H181_2 120.8 . . ?
C185_2 C186_2 C182_2 122.0(12) . . ?
C185_2 C186_2 H186_2 119.0 . . ?
C182_2 C186_2 H186_2 119.0 . . ?
C186_2 C185_2 C184_2 118.3(12) . . ?
C186_2 C185_2 H185_2 120.9 . . ?
C184_2 C185_2 H185_2 120.9 . . ?
C185_2 C184_2 C183_2 118.5(13) . . ?
C185_2 C184_2 H184_2 120.8 . . ?
C183_2 C184_2 H184_2 120.8 . . ?
N67_2 C183_2 C184_2 123.7(12) . . ?
N67_2 C183_2 H183_2 118.1 . . ?
C184_2 C183_2 H183_2 118.1 . . ?
N98_2 C283_2 C284_2 118.0(11) . . ?
N98_2 C283_2 H283_2 121.0 . . ?
C284_2 C283_2 H283_2 121.0 . . ?
N99_2 C284_2 C288_2 125.2(10) . . ?
N99_2 C284_2 C283_2 113.9(11) . . ?
C288_2 C284_2 C283_2 120.8(11) . . ?
N99_2 C285_2 C286_2 121.3(12) . . ?
N99_2 C285_2 H285_2 119.4 . . ?
C286_2 C285_2 H285_2 119.4 . . ?
C285_2 C286_2 C287_2 120.8(13) . . ?
C285_2 C286_2 H286_2 119.6 . . ?
C287_2 C286_2 H286_2 119.6 . . ?
C288_2 C287_2 C286_2 117.7(15) . . ?
C288_2 C287_2 H287_2 121.2 . . ?
C286_2 C287_2 H287_2 121.2 . . ?
C287_2 C288_2 C284_2 118.1(14) . . ?
C287_2 C288_2 H288_2 121.0 . . ?
C284_2 C288_2 H288_2 121.0 . . ?
N100_2 C289_2 C290_2 115.4(12) . . ?
N100_2 C289_2 H289_2 122.3 . . ?
C290_2 C289_2 H289_2 122.3 . . ?
N101_2 C290_2 C294_2 123.4(14) . . ?
N101_2 C290_2 C289_2 117.1(11) . . ?
C294_2 C290_2 C289_2 119.5(15) . . ?
N101_2 C291_2 C292_2 125.2(16) . . ?
N101_2 C291_2 H291_2 117.4 . . ?
C292_2 C291_2 H291_2 117.4 . . ?
C291_2 C292_2 C293_2 115.7(19) . . ?
C291_2 C292_2 H292_2 122.2 . . ?
C293_2 C292_2 H292_2 122.2 . . ?
C292_2 C293_2 C294_2 122.0(19) . . ?
C292_2 C293_2 H293_2 119.0 . . ?
C294_2 C293_2 H293_2 119.0 . . ?
C293_2 C294_2 C290_2 115.8(19) . . ?
C293_2 C294_2 H294_2 122.1 . . ?
C290_2 C294_2 H294_2 122.1 . . ?
N102_2 C295_2 C297_2 124.8(14) . . ?
N102_2 C295_2 C296_2 114.4(11) . . ?
C297_2 C295_2 C296_2 120.7(16) . . ?
N97_2 C296_2 C295_2 117.6(13) . . ?
N97_2 C296_2 H296_2 121.2 . . ?
C295_2 C296_2 H296_2 121.2 . . ?
C298_2 C297_2 C295_2 116.4(18) . . ?
C298_2 C297_2 H297_2 121.8 . . ?
C295_2 C297_2 H297_2 121.8 . . ?
C299_2 C298_2 C297_2 122.0(18) . . ?
C299_2 C298_2 H298_2 119.0 . . ?
C297_2 C298_2 H298_2 119.0 . . ?
C298_2 C299_2 C300_2 115.6(16) . . ?
C298_2 C299_2 H299_2 122.2 . . ?
C300_2 C299_2 H299_2 122.2 . . ?
N102_2 C300_2 C299_2 124.4(17) . . ?
N102_2 C300_2 H300_2 117.8 . . ?
C299_2 C300_2 H300_2 117.8 . . ?
N60_2 C170_2 C174_2 123.3(11) . . ?
N60_2 C170_2 C169_2 117.7(10) . . ?
C174_2 C170_2 C169_2 118.9(12) . . ?
N59_2 C169_2 C170_2 117.2(10) . . ?
N59_2 C169_2 H169_2 121.4 . . ?
C170_2 C169_2 H169_2 121.4 . . ?
C173_2 C174_2 C170_2 117.6(12) . . ?
C173_2 C174_2 H174_2 121.2 . . ?
C170_2 C174_2 H174_2 121.2 . . ?
C172_2 C173_2 C174_2 118.9(13) . . ?
C172_2 C173_2 H173_2 120.6 . . ?
C174_2 C173_2 H173_2 120.6 . . ?
C173_2 C172_2 C171_2 120.0(13) . . ?
C173_2 C172_2 H172_2 120.0 . . ?
C171_2 C172_2 H172_2 120.0 . . ?
N60_2 C171_2 C172_2 122.2(12) . . ?
N60_2 C171_2 H171_2 118.9 . . ?
C172_2 C171_2 H171_2 118.9 . . ?
N91_2 C259_2 C260_2 114.8(12) . . ?
N91_2 C259_2 H259_2 122.6 . . ?
C260_2 C259_2 H259_2 122.6 . . ?
N92_2 C260_2 C264_2 118.4(12) . . ?
N92_2 C260_2 C259_2 118.2(12) . . ?
C264_2 C260_2 C259_2 123.3(14) . . ?
N92_2 C261_2 C262_2 124.0(14) . . ?
N92_2 C261_2 H261_2 118.0 . . ?
C262_2 C261_2 H261_2 118.0 . . ?
C263_2 C262_2 C261_2 118.8(15) . . ?
C263_2 C262_2 H262_2 120.6 . . ?
C261_2 C262_2 H262_2 120.6 . . ?
C262_2 C263_2 C264_2 117.0(16) . . ?
C262_2 C263_2 H263_2 121.5 . . ?
C264_2 C263_2 H263_2 121.5 . . ?
C260_2 C264_2 C263_2 121.8(15) . . ?
C260_2 C264_2 H264_2 119.1 . . ?
C263_2 C264_2 H264_2 119.1 . . ?
N93_2 C265_2 C266_2 118.7(10) . . ?
N93_2 C265_2 H265_2 120.7 . . ?
C266_2 C265_2 H265_2 120.7 . . ?
N94_2 C266_2 C270_2 121.3(12) . . ?
N94_2 C266_2 C265_2 115.0(11) . . ?
C270_2 C266_2 C265_2 123.7(12) . . ?
N94_2 C267_2 C268_2 123.9(12) . . ?
N94_2 C267_2 H267_2 118.1 . . ?
C268_2 C267_2 H267_2 118.1 . . ?
C267_2 C268_2 C269_2 118.8(13) . . ?
C267_2 C268_2 H268_2 120.6 . . ?
C269_2 C268_2 H268_2 120.6 . . ?
C268_2 C269_2 C270_2 120.3(14) . . ?
C268_2 C269_2 H269_2 119.8 . . ?
C270_2 C269_2 H269_2 119.8 . . ?
C269_2 C270_2 C266_2 118.5(13) . . ?
C269_2 C270_2 H270_2 120.7 . . ?
C266_2 C270_2 H270_2 120.7 . . ?
N95_2 C271_2 C273_2 122.5(10) . . ?
N95_2 C271_2 C272_2 116.6(10) . . ?
C273_2 C271_2 C272_2 120.4(11) . . ?
N90_2 C272_2 C271_2 116.4(11) . . ?
N90_2 C272_2 H272_2 121.8 . . ?
C271_2 C272_2 H272_2 121.8 . . ?
C274_2 C273_2 C271_2 119.8(16) . . ?
C274_2 C273_2 H273_2 120.1 . . ?
C271_2 C273_2 H273_2 120.1 . . ?
C275_2 C274_2 C273_2 117.0(15) . . ?
C275_2 C274_2 H274_2 121.5 . . ?
C273_2 C274_2 H274_2 121.5 . . ?
C274_2 C275_2 C276_2 121.0(15) . . ?
C274_2 C275_2 H275_2 119.5 . . ?
C276_2 C275_2 H275_2 119.5 . . ?
N95_2 C276_2 C275_2 121.6(15) . . ?
N95_2 C276_2 H276_2 119.2 . . ?
C275_2 C276_2 H276_2 119.2 . . ?
N72_2 C199_2 C200_2 116.2(10) . . ?
N72_2 C199_2 H199_2 121.9 . . ?
C200_2 C199_2 H199_2 121.9 . . ?
C204_2 C200_2 N73_2 121.2(11) . . ?
C204_2 C200_2 C199_2 123.6(12) . . ?
N73_2 C200_2 C199_2 115.1(10) . . ?
C202_2 C201_2 N73_2 123.2(11) . . ?
C202_2 C201_2 H201_2 118.4 . . ?
N73_2 C201_2 H201_2 118.4 . . ?
C201_2 C202_2 C203_2 119.1(13) . . ?
C201_2 C202_2 H202_2 120.4 . . ?
C203_2 C202_2 H202_2 120.4 . . ?
C204_2 C203_2 C202_2 118.8(13) . . ?
C204_2 C203_2 H203_2 120.6 . . ?
C202_2 C203_2 H203_2 120.6 . . ?
C203_2 C204_2 C200_2 121.1(14) . . ?
C203_2 C204_2 H204_2 119.5 . . ?
C200_2 C204_2 H204_2 119.5 . . ?
N74_2 C205_2 C206_2 116.4(11) . . ?
N74_2 C205_2 H205_2 121.8 . . ?
C206_2 C205_2 H205_2 121.8 . . ?
N75_2 C206_2 C210_2 121.4(11) . . ?
N75_2 C206_2 C205_2 115.3(10) . . ?
C210_2 C206_2 C205_2 123.2(12) . . ?
N75_2 C207_2 C208_2 123.0(13) . . ?
N75_2 C207_2 H207_2 118.5 . . ?
C208_2 C207_2 H207_2 118.5 . . ?
C209_2 C208_2 C207_2 114.3(12) . . ?
C209_2 C208_2 H208_2 122.9 . . ?
C207_2 C208_2 H208_2 122.9 . . ?
C208_2 C209_2 C210_2 123.0(13) . . ?
C208_2 C209_2 H209_2 118.5 . . ?
C210_2 C209_2 H209_2 118.5 . . ?
C206_2 C210_2 C209_2 118.3(14) . . ?
C206_2 C210_2 H210_2 120.8 . . ?
C209_2 C210_2 H210_2 120.8 . . ?
N76_2 C211_2 C213_2 123.2(11) . . ?
N76_2 C211_2 C212_2 113.7(10) . . ?
C213_2 C211_2 C212_2 122.9(12) . . ?
N71_2 C212_2 C211_2 119.6(12) . . ?
N71_2 C212_2 H212_2 120.2 . . ?
C211_2 C212_2 H212_2 120.2 . . ?
C211_2 C213_2 C214_2 117.2(14) . . ?
C211_2 C213_2 H213_2 121.4 . . ?
C214_2 C213_2 H213_2 121.4 . . ?
C215_2 C214_2 C213_2 122.4(16) . . ?
C215_2 C214_2 H214_2 118.8 . . ?
C213_2 C214_2 H214_2 118.8 . . ?
C214_2 C215_2 C216_2 118.3(14) . . ?
C214_2 C215_2 H215_2 120.9 . . ?
C216_2 C215_2 H215_2 120.9 . . ?
N76_2 C216_2 C215_2 120.3(13) . . ?
N76_2 C216_2 H216_2 119.8 . . ?
C215_2 C216_2 H216_2 119.8 . . ?
N78_2 C217_2 C218_2 114.9(14) . . ?
N78_2 C217_2 H217_2 122.6 . . ?
C218_2 C217_2 H217_2 122.6 . . ?
N79_2 C218_2 C222_2 121.1(14) . . ?
N79_2 C218_2 C217_2 117.6(13) . . ?
C222_2 C218_2 C217_2 121.2(18) . . ?
N79_2 C219_2 C220_2 123(2) . . ?
N79_2 C219_2 H219_2 118.4 . . ?
C220_2 C219_2 H219_2 118.4 . . ?
C219_2 C220_2 C221_2 118(2) . . ?
C219_2 C220_2 H220_2 121.0 . . ?
C221_2 C220_2 H220_2 121.0 . . ?
C222_2 C221_2 C220_2 119(2) . . ?
C222_2 C221_2 H221_2 120.6 . . ?
C220_2 C221_2 H221_2 120.6 . . ?
C221_2 C222_2 C218_2 121(2) . . ?
C221_2 C222_2 H222_2 119.6 . . ?
C218_2 C222_2 H222_2 119.6 . . ?
N80_2 C223_2 C224_2 115.8(13) . . ?
N80_2 C223_2 H223_2 122.1 . . ?
C224_2 C223_2 H223_2 122.1 . . ?
C228_2 C224_2 N81_2 121.1(17) . . ?
C228_2 C224_2 C223_2 122.2(19) . . ?
N81_2 C224_2 C223_2 116.6(13) . . ?
N81_2 C225_2 C226_2 121(2) . . ?
N81_2 C225_2 H225_2 119.5 . . ?
C226_2 C225_2 H225_2 119.5 . . ?
C225_2 C226_2 C227_2 118(3) . . ?
C225_2 C226_2 H226_2 121.2 . . ?
C227_2 C226_2 H226_2 121.2 . . ?
C228_2 C227_2 C226_2 118(3) . . ?
C228_2 C227_2 H227_2 121.1 . . ?
C226_2 C227_2 H227_2 121.1 . . ?
C227_2 C228_2 C224_2 119(3) . . ?
C227_2 C228_2 H228_2 120.6 . . ?
C224_2 C228_2 H228_2 120.6 . . ?
N82_2 C229_2 C231_2 122.7(15) . . ?
N82_2 C229_2 C230_2 117.4(11) . . ?
C231_2 C229_2 C230_2 119.9(16) . . ?
N77_2 C230_2 C229_2 114.1(12) . . ?
N77_2 C230_2 H230_2 123.0 . . ?
C229_2 C230_2 H230_2 123.0 . . ?
C229_2 C231_2 C232_2 117.4(19) . . ?
C229_2 C231_2 H231_2 121.3 . . ?
C232_2 C231_2 H231_2 121.3 . . ?
C233_2 C232_2 C231_2 117.3(17) . . ?
C233_2 C232_2 H232_2 121.3 . . ?
C231_2 C232_2 H232_2 121.3 . . ?
C234_2 C233_2 C232_2 120.1(18) . . ?
C234_2 C233_2 H233_2 120.0 . . ?
C232_2 C233_2 H233_2 120.0 . . ?
C233_2 C234_2 N82_2 126.1(19) . . ?
C233_2 C234_2 H234_2 116.9 . . ?
N82_2 C234_2 H234_2 116.9 . . ?
O3_3 Cl1_3 O4_3 109.49(8) . . ?
O3_3 Cl1_3 O2_3 109.49(8) . . ?
O4_3 Cl1_3 O2_3 109.47(8) . . ?
O3_3 Cl1_3 O1_3 109.48(8) . . ?
O4_3 Cl1_3 O1_3 109.45(8) . . ?
O2_3 Cl1_3 O1_3 109.45(8) . . ?
O3_4 Cl1_4 O4_4 109.48(8) . . ?
O3_4 Cl1_4 O1_4 109.48(8) . . ?
O4_4 Cl1_4 O1_4 109.48(8) . . ?
O3_4 Cl1_4 O2_4 109.46(8) . . ?
O4_4 Cl1_4 O2_4 109.46(8) . . ?
O1_4 Cl1_4 O2_4 109.45(8) . . ?
O1_5 Cl1_5 O4_5 109.49(8) . . ?
O1_5 Cl1_5 O3_5 109.49(8) . . ?
O4_5 Cl1_5 O3_5 109.48(8) . . ?
O1_5 Cl1_5 O2_5 109.47(8) . . ?
O4_5 Cl1_5 O2_5 109.45(8) . . ?
O3_5 Cl1_5 O2_5 109.45(8) . . ?
O3_6 Cl1_6 O1_6 109.51(8) . . ?
O3_6 Cl1_6 O2_6 109.50(8) . . ?
O1_6 Cl1_6 O2_6 109.48(8) . . ?
O3_6 Cl1_6 O4_6 109.45(8) . . ?
O1_6 Cl1_6 O4_6 109.45(8) . . ?
O2_6 Cl1_6 O4_6 109.44(8) . . ?
O1_7 Cl1_7 O3_7 109.50(8) . . ?
O1_7 Cl1_7 O2_7 109.50(8) . . ?
O3_7 Cl1_7 O2_7 109.50(8) . . ?
O1_7 Cl1_7 O4_7 109.46(8) . . ?
O3_7 Cl1_7 O4_7 109.44(8) . . ?
O2_7 Cl1_7 O4_7 109.43(8) . . ?
O2_8 Cl1_8 O1_8 109.50(8) . . ?
O2_8 Cl1_8 O4_8 109.47(8) . . ?
O1_8 Cl1_8 O4_8 109.48(8) . . ?
O2_8 Cl1_8 O3_8 109.47(8) . . ?
O1_8 Cl1_8 O3_8 109.47(8) . . ?
O4_8 Cl1_8 O3_8 109.43(8) . . ?
O2_9 Cl1_9 O4_9 109.51(8) . . ?
O2_9 Cl1_9 O1_9 109.50(8) . . ?
O4_9 Cl1_9 O1_9 109.50(8) . . ?
O2_9 Cl1_9 O3_9 109.44(8) . . ?
O4_9 Cl1_9 O3_9 109.44(8) . . ?
O1_9 Cl1_9 O3_9 109.45(8) . . ?
O3_10 Cl1_10 O1_10 109.48(8) . . ?
O3_10 Cl1_10 O2_10 109.48(8) . . ?
O1_10 Cl1_10 O2_10 109.48(8) . . ?
O3_10 Cl1_10 O4_10 109.48(8) . . ?
O1_10 Cl1_10 O4_10 109.44(8) . . ?
O2_10 Cl1_10 O4_10 109.45(8) . . ?
O4_11 Cl1_11 O2_11 109.49(8) . . ?
O4_11 Cl1_11 O1_11 109.49(8) . . ?
O2_11 Cl1_11 O1_11 109.46(8) . . ?
O4_11 Cl1_11 O3_11 109.47(8) . . ?
O2_11 Cl1_11 O3_11 109.47(8) . . ?
O1_11 Cl1_11 O3_11 109.44(8) . . ?
O2_12 Cl1_12 O3_12 109.51(8) . . ?
O2_12 Cl1_12 O1_12 109.48(8) . . ?
O3_12 Cl1_12 O1_12 109.46(8) . . ?
O2_12 Cl1_12 O4_12 109.49(8) . . ?
O3_12 Cl1_12 O4_12 109.45(8) . . ?
O1_12 Cl1_12 O4_12 109.44(8) . . ?
O901_13 N900_13 O902_13 123.2(9) . . ?
O901_13 N900_13 O900_13 116.1(9) . . ?
O902_13 N900_13 O900_13 116.1(8) . . ?
O900_14 N900_14 O901_14 112.1(9) . . ?
O900_14 N900_14 O902_14 110.8(9) . . ?
O901_14 N900_14 O902_14 110.6(9) . . ?

loop_
_geom_bond_atom_site_label_1
_geom_bond_atom_site_label_2
_geom_bond_distance
_geom_bond_site_symmetry_2
_geom_bond_publ_flag
Dy1_1 O2_1 2.074(10) . ?
Dy1_1 O1_1 2.217(7) . ?
Dy1_1 O4_1 2.296(7) . ?
Dy1_1 O9_1 2.337(7) . ?
Dy1_1 O12_1 2.341(8) . ?
Dy1_1 O10_1 2.444(8) . ?
Dy1_1 O11_1 2.484(8) . ?
Dy1_1 O24_1 2.494(8) . ?
Dy1_1 Dy2_1 3.5473(8) . ?
Dy1_1 Dy4_1 3.7216(8) . ?
Dy1_1 Dy7_1 3.7346(8) . ?
Dy1_1 Dy3_1 3.8760(8) . ?
Dy2_1 O1_1 2.286(7) . ?
Dy2_1 O5_1 2.351(7) . ?
Dy2_1 O24_1 2.360(8) . ?
Dy2_1 O25_1 2.363(8) . ?
Dy2_1 O8_1 2.397(7) . ?
Dy2_1 O6_1 2.419(7) . ?
Dy2_1 O7_1 2.421(8) . ?
Dy2_1 O2_1 2.789(9) . ?
Dy2_1 Dy7_1 3.7154(8) . ?
Dy2_1 Dy4_1 3.7159(8) . ?
Dy2_1 Dy6_1 3.8713(8) . ?
Dy3_1 O33_1 2.287(8) . ?
Dy3_1 O34_1 2.329(8) . ?
Dy3_1 O32_1 2.341(8) . ?
Dy3_1 O27_1 2.386(7) . ?
Dy3_1 O4_1 2.387(7) . ?
Dy3_1 O11_1 2.431(8) . ?
Dy3_1 N55_1 2.565(10) . ?
Dy3_1 N1A_1 2.625(10) . ?
Dy3_1 Dy4_1 3.9156(8) . ?
Dy4_1 O1_1 2.180(7) . ?
Dy4_1 O4_1 2.304(7) . ?
Dy4_1 O28_1 2.315(8) . ?
Dy4_1 O20_1 2.378(7) . ?
Dy4_1 O5_1 2.400(7) . ?
Dy4_1 O26_1 2.434(7) . ?
Dy4_1 O27_1 2.448(7) . ?
Dy4_1 O19_1 2.508(8) . ?
Dy4_1 Dy7_1 3.5497(8) . ?
Dy4_1 Dy5_1 3.8626(8) . ?
Dy5_1 O29_1 2.289(8) . ?
Dy5_1 O30_1 2.329(8) . ?
Dy5_1 O5_1 2.339(7) . ?
Dy5_1 O31_1 2.360(8) . ?
Dy5_1 O6_1 2.390(7) . ?
Dy5_1 O26_1 2.417(7) . ?
Dy5_1 N24_1 2.617(10) . ?
Dy5_1 N23_1 2.625(10) . ?
Dy6_1 O21_1 2.282(8) . ?
Dy6_1 O22_1 2.332(9) . ?
Dy6_1 O23_1 2.342(8) . ?
Dy6_1 O8_1 2.347(7) . ?
Dy6_1 O14_1 2.377(7) . ?
Dy6_1 O7_1 2.383(7) . ?
Dy6_1 N32_1 2.576(10) . ?
Dy6_1 N31_1 2.641(9) . ?
Dy6_1 Dy7_1 3.9298(8) . ?
Dy7_1 O1_1 2.299(6) . ?
Dy7_1 O19_1 2.357(7) . ?
Dy7_1 O8_1 2.357(7) . ?
Dy7_1 O15_1 2.363(8) . ?
Dy7_1 O9_1 2.387(8) . ?
Dy7_1 O13_1 2.432(7) . ?
Dy7_1 O14_1 2.438(7) . ?
Dy7_1 O20_1 2.494(8) . ?
Dy7_1 Dy8_1 3.8522(8) . ?
Dy8_1 O18_1 2.288(9) . ?
Dy8_1 O17_1 2.298(8) . ?
Dy8_1 O9_1 2.356(7) . ?
Dy8_1 O16_1 2.360(8) . ?
Dy8_1 O13_1 2.378(7) . ?
Dy8_1 O10_1 2.392(8) . ?
Dy8_1 N22_1 2.568(10) . ?
Dy8_1 N21_1 2.575(9) . ?
Ni1_1 N2_1 2.013(9) . ?
Ni1_1 N34_1 2.052(10) . ?
Ni1_1 N1_1 2.066(10) . ?
Ni1_1 N36_1 2.087(9) . ?
Ni1_1 N35_1 2.098(9) . ?
Ni1_1 N33_1 2.110(11) . ?
Ni2_1 N3_1 2.037(11) . ?
Ni2_1 N4_1 2.045(9) . ?
Ni2_1 N6_1 2.053(11) . ?
Ni2_1 N8_1 2.110(11) . ?
Ni2_1 N7_1 2.113(11) . ?
Ni2_1 N5_1 2.127(11) . ?
Ni3_1 N12_1 2.024(9) . ?
Ni3_1 N10_1 2.054(10) . ?
Ni3_1 N9_1 2.064(9) . ?
Ni3_1 N11_1 2.086(9) . ?
Ni3_1 N13_1 2.100(10) . ?
Ni3_1 N14_1 2.118(10) . ?
Ni4_1 N16_1 2.044(11) . ?
Ni4_1 N18_1 2.049(10) . ?
Ni4_1 N15_1 2.069(11) . ?
Ni4_1 N19_1 2.126(10) . ?
Ni4_1 N20_1 2.140(10) . ?
Ni4_1 N17_1 2.141(12) . ?
Ni5_1 N28_1 2.027(10) . ?
Ni5_1 N25_1 2.039(10) . ?
Ni5_1 N26_1 2.060(11) . ?
Ni5_1 N29_1 2.134(11) . ?
Ni5_1 N30_1 2.151(11) . ?
Ni5_1 N27_1 2.154(10) . ?
Ni6_1 N40_1 2.042(11) . ?
Ni6_1 N38_1 2.065(11) . ?
Ni6_1 N37_1 2.066(9) . ?
Ni6_1 N41_1 2.107(11) . ?
Ni6_1 N39_1 2.108(10) . ?
Ni6_1 N42_1 2.148(11) . ?
Ni7_1 N44_1 2.035(11) . ?
Ni7_1 N46_1 2.040(11) . ?
Ni7_1 N43_1 2.054(11) . ?
Ni7_1 N47_1 2.097(12) . ?
Ni7_1 N45_1 2.105(12) . ?
Ni7_1 N48_1 2.126(12) . ?
Ni8_1 N50_1 2.042(12) . ?
Ni8_1 N49_1 2.049(10) . ?
Ni8_1 N52_1 2.060(10) . ?
Ni8_1 N53_1 2.116(12) . ?
Ni8_1 N54_1 2.123(12) . ?
Ni8_1 N51_1 2.132(11) . ?
O2_1 N1A_1 1.253(12) . ?
N1A_1 C1A_1 1.253(10) . ?
O6_1 N1_1 1.339(11) . ?
O7_1 N2_1 1.368(11) . ?
O10_1 N3_1 1.369(12) . ?
O11_1 N4_1 1.345(12) . ?
O12_1 N6_1 1.349(12) . ?
O13_1 N9_1 1.353(12) . ?
O14_1 N10_1 1.356(11) . ?
O15_1 N12_1 1.363(12) . ?
O16_1 N15_1 1.360(13) . ?
O17_1 N16_1 1.348(13) . ?
O18_1 N18_1 1.314(11) . ?
O19_1 N21_1 1.372(11) . ?
O20_1 N23_1 1.340(11) . ?
O21_1 N25_1 1.347(12) . ?
O22_1 N26_1 1.343(12) . ?
O23_1 N28_1 1.348(12) . ?
O24_1 N31_1 1.363(11) . ?
O25_1 N34_1 1.355(12) . ?
O26_1 N37_1 1.328(11) . ?
O27_1 N38_1 1.362(12) . ?
O28_1 N40_1 1.340(12) . ?
O29_1 N43_1 1.327(12) . ?
O30_1 N44_1 1.317(12) . ?
O31_1 N46_1 1.348(13) . ?
O32_1 N49_1 1.331(12) . ?
O33_1 N50_1 1.330(13) . ?
O34_1 N52_1 1.315(13) . ?
N1_1 C105_1 1.288(11) . ?
N2_1 C92_1 1.270(12) . ?
N3_1 C14_1 1.258(12) . ?
N4_1 C1_1 1.237(13) . ?
N5_1 C3_1 1.302(13) . ?
N5_1 C2_1 1.352(12) . ?
N6_1 C7_1 1.263(13) . ?
N7_1 C8_1 1.319(15) . ?
N7_1 C9_1 1.325(14) . ?
N8_1 C13_1 1.330(15) . ?
N8_1 C18_1 1.358(13) . ?
N9_1 C32_1 1.245(12) . ?
N10_1 C19_1 1.260(12) . ?
N11_1 C21_1 1.335(12) . ?
N11_1 C20_1 1.337(12) . ?
N12_1 C25_1 1.316(12) . ?
N13_1 C27_1 1.304(12) . ?
N13_1 C26_1 1.364(11) . ?
N14_1 C36_1 1.321(13) . ?
N14_1 C31_1 1.367(13) . ?
N15_1 C50_1 1.303(12) . ?
N16_1 C37_1 1.230(15) . ?
N17_1 C38_1 1.333(14) . ?
N17_1 C39_1 1.344(13) . ?
N18_1 C43_1 1.275(13) . ?
N19_1 C45_1 1.308(14) . ?
N19_1 C44_1 1.327(16) . ?
N20_1 C54_1 1.340(16) . ?
N20_1 C49_1 1.347(16) . ?
N21_1 C55_1 1.275(12) . ?
N22_1 C57_1 1.339(12) . ?
N22_1 C56_1 1.359(12) . ?
N23_1 C62_1 1.290(11) . ?
N24_1 C63_1 1.336(12) . ?
N24_1 C64_1 1.338(11) . ?
N25_1 C81_1 1.301(13) . ?
N26_1 C68_1 1.325(13) . ?
N27_1 C69_1 1.289(14) . ?
N27_1 C70_1 1.353(12) . ?
N28_1 C74_1 1.290(13) . ?
N29_1 C76_1 1.318(14) . ?
N29_1 C75_1 1.336(13) . ?
N30_1 C80_1 1.326(14) . ?
N30_1 C85_1 1.362(14) . ?
N31_1 C86_1 1.263(12) . ?
N32_1 C88_1 1.346(13) . ?
N32_1 C87_1 1.372(12) . ?
N33_1 C93_1 1.350(12) . ?
N33_1 C94_1 1.381(12) . ?
N34_1 C98_1 1.288(12) . ?
N35_1 C100_1 1.314(13) . ?
N35_1 C99_1 1.339(12) . ?
N36_1 C109_1 1.335(12) . ?
N36_1 C104_1 1.345(13) . ?
N37_1 C123_1 1.265(12) . ?
N38_1 C110_1 1.291(11) . ?
N39_1 C111_1 1.321(12) . ?
N39_1 C112_1 1.344(13) . ?
N40_1 C116_1 1.316(13) . ?
N41_1 C118_1 1.327(14) . ?
N41_1 C117_1 1.330(14) . ?
N42_1 C122_1 1.310(12) . ?
N42_1 C127_1 1.370(14) . ?
N43_1 C141_1 1.288(12) . ?
N44_1 C128_1 1.323(15) . ?
N45_1 C130_1 1.352(14) . ?
N45_1 C129_1 1.360(15) . ?
N46_1 C134_1 1.314(15) . ?
N47_1 C135_1 1.359(16) . ?
N47_1 C136_1 1.390(15) . ?
N48_1 C145_1 1.327(16) . ?
N48_1 C140_1 1.341(14) . ?
N49_1 C159_1 1.241(13) . ?
N50_1 C146_1 1.278(12) . ?
N51_1 C147_1 1.333(16) . ?
N51_1 C148_1 1.346(15) . ?
N52_1 C152_1 1.268(14) . ?
N53_1 C153_1 1.320(13) . ?
N53_1 C154_1 1.327(14) . ?
N54_1 C163_1 1.329(13) . ?
N54_1 C158_1 1.330(14) . ?
N55_1 C164_1 1.334(10) . ?
N55_1 C168_1 1.338(13) . ?
C1A_1 C164_1 1.465(11) . ?
C1A_1 H56_1 0.9500 . ?
C1_1 C2_1 1.499(17) . ?
C1_1 H1_1 0.9500 . ?
C2_1 C6_1 1.401(18) . ?
C3_1 C4_1 1.38(2) . ?
C3_1 H3_1 0.9500 . ?
C4_1 C5_1 1.38(2) . ?
C4_1 H4_1 0.9500 . ?
C5_1 C6_1 1.386(19) . ?
C5_1 H5_1 0.9500 . ?
C6_1 H6_1 0.9500 . ?
C7_1 C8_1 1.461(18) . ?
C7_1 H7_1 0.9500 . ?
C8_1 C12_1 1.33(2) . ?
C9_1 C10_1 1.44(2) . ?
C9_1 H9_1 0.9500 . ?
C10_1 C11_1 1.30(3) . ?
C10_1 H10_1 0.9500 . ?
C11_1 C12_1 1.37(2) . ?
C11_1 H11_1 0.9500 . ?
C12_1 H12_1 0.9500 . ?
C13_1 C15_1 1.376(18) . ?
C13_1 C14_1 1.463(17) . ?
C14_1 H14_1 0.9500 . ?
C15_1 C16_1 1.38(2) . ?
C15_1 H15_1 0.9500 . ?
C16_1 C17_1 1.37(2) . ?
C16_1 H16_1 0.9500 . ?
C17_1 C18_1 1.33(2) . ?
C17_1 H17_1 0.9500 . ?
C18_1 H18_1 0.9500 . ?
C19_1 C20_1 1.460(16) . ?
C19_1 H19_1 0.9500 . ?
C20_1 C24_1 1.380(14) . ?
C21_1 C22_1 1.379(18) . ?
C21_1 H21_1 0.9500 . ?
C22_1 C23_1 1.36(2) . ?
C22_1 H22_1 0.9500 . ?
C23_1 C24_1 1.385(15) . ?
C23_1 H23_1 0.9500 . ?
C24_1 H24_1 0.9500 . ?
C25_1 C26_1 1.458(18) . ?
C25_1 H25_1 0.9500 . ?
C26_1 C30_1 1.383(17) . ?
C27_1 C28_1 1.396(17) . ?
C27_1 H27_1 0.9500 . ?
C28_1 C29_1 1.39(2) . ?
C28_1 H28_1 0.9500 . ?
C29_1 C30_1 1.323(18) . ?
C29_1 H29_1 0.9500 . ?
C30_1 H30_1 0.9500 . ?
C31_1 C33_1 1.376(18) . ?
C31_1 C32_1 1.467(17) . ?
C32_1 H32_1 0.9500 . ?
C33_1 C34_1 1.36(2) . ?
C33_1 H33_1 0.9500 . ?
C34_1 C35_1 1.39(2) . ?
C34_1 H34_1 0.9500 . ?
C35_1 C36_1 1.37(2) . ?
C35_1 H35_1 0.9500 . ?
C36_1 H36_1 0.9500 . ?
C37_1 C38_1 1.473(19) . ?
C37_1 H37_1 0.9500 . ?
C38_1 C42_1 1.37(2) . ?
C39_1 C40_1 1.38(2) . ?
C39_1 H39_1 0.9500 . ?
C40_1 C41_1 1.33(2) . ?
C40_1 H40_1 0.9500 . ?
C41_1 C42_1 1.40(2) . ?
C41_1 H41_1 0.9500 . ?
C42_1 H42_1 0.9500 . ?
C43_1 C44_1 1.477(19) . ?
C43_1 H43_1 0.9500 . ?
C44_1 C48_1 1.381(14) . ?
C45_1 C46_1 1.401(18) . ?
C45_1 H45_1 0.9500 . ?
C46_1 C47_1 1.370(16) . ?
C46_1 H46_1 0.9500 . ?
C47_1 C48_1 1.375(19) . ?
C47_1 H47_1 0.9500 . ?
C48_1 H48_1 0.9500 . ?
C49_1 C50_1 1.416(19) . ?
C49_1 C51_1 1.426(19) . ?
C50_1 H50_1 0.9500 . ?
C51_1 C52_1 1.40(2) . ?
C51_1 H51_1 0.9500 . ?
C52_1 C53_1 1.33(2) . ?
C52_1 H52_1 0.9500 . ?
C53_1 C54_1 1.41(2) . ?
C53_1 H53_1 0.9500 . ?
C54_1 H54_1 0.9500 . ?
C55_1 C56_1 1.458(17) . ?
C55_1 H55_1 0.9500 . ?
C56_1 C60_1 1.407(17) . ?
C57_1 C58_1 1.390(18) . ?
C57_1 H57_1 0.9500 . ?
C58_1 C59_1 1.42(2) . ?
C58_1 H58_1 0.9500 . ?
C59_1 C60_1 1.392(17) . ?
C59_1 H59_1 0.9500 . ?
C60_1 H60_1 0.9500 . ?
C62_1 C63_1 1.471(17) . ?
C62_1 H62_1 0.9500 . ?
C63_1 C67_1 1.390(17) . ?
C64_1 C65_1 1.372(17) . ?
C64_1 H64_1 0.9500 . ?
C65_1 C66_1 1.406(19) . ?
C65_1 H65_1 0.9500 . ?
C66_1 C67_1 1.361(17) . ?
C66_1 H66_1 0.9500 . ?
C67_1 H67_1 0.9500 . ?
C68_1 C69_1 1.491(18) . ?
C68_1 H68_1 0.9500 . ?
C69_1 C73_1 1.388(19) . ?
C70_1 C71_1 1.39(2) . ?
C70_1 H70_1 0.9500 . ?
C71_1 C72_1 1.42(2) . ?
C71_1 H71_1 0.9500 . ?
C72_1 C73_1 1.40(2) . ?
C72_1 H72_1 0.9500 . ?
C73_1 H73_1 0.9500 . ?
C74_1 C75_1 1.425(19) . ?
C74_1 H74_1 0.9500 . ?
C75_1 C79_1 1.414(19) . ?
C76_1 C77_1 1.38(2) . ?
C76_1 H76_1 0.9500 . ?
C77_1 C78_1 1.36(2) . ?
C77_1 H77_1 0.9500 . ?
C78_1 C79_1 1.387(19) . ?
C78_1 H78_1 0.9500 . ?
C79_1 H79_1 0.9500 . ?
C80_1 C82_1 1.380(19) . ?
C80_1 C81_1 1.470(18) . ?
C81_1 H81_1 0.9500 . ?
C82_1 C83_1 1.38(2) . ?
C82_1 H82_1 0.9500 . ?
C83_1 C84_1 1.42(2) . ?
C83_1 H83_1 0.9500 . ?
C84_1 C85_1 1.355(18) . ?
C84_1 H84_1 0.9500 . ?
C85_1 H85_1 0.9500 . ?
C86_1 C87_1 1.460(15) . ?
C86_1 H86_1 0.9500 . ?
C87_1 C91_1 1.352(17) . ?
C88_1 C89_1 1.376(19) . ?
C88_1 H88_1 0.9500 . ?
C89_1 C90_1 1.39(2) . ?
C89_1 H89_1 0.9500 . ?
C90_1 C91_1 1.395(18) . ?
C90_1 H90_1 0.9500 . ?
C91_1 H91_1 0.9500 . ?
C92_1 C93_1 1.466(16) . ?
C92_1 H92_1 0.9500 . ?
C93_1 C97_1 1.361(13) . ?
C94_1 C95_1 1.375(15) . ?
C94_1 H94_1 0.9500 . ?
C95_1 C96_1 1.342(19) . ?
C95_1 H95_1 0.9500 . ?
C96_1 C97_1 1.426(18) . ?
C96_1 H96_1 0.9500 . ?
C97_1 H97_1 0.9500 . ?
C98_1 C99_1 1.444(17) . ?
C98_1 H98_1 0.9500 . ?
C99_1 C103_1 1.373(17) . ?
C100_1 C101_1 1.416(18) . ?
C100_1 H100_1 0.9500 . ?
C101_1 C102_1 1.32(2) . ?
C101_1 H101_1 0.9500 . ?
C102_1 C103_1 1.38(2) . ?
C102_1 H102_1 0.9500 . ?
C103_1 H103_1 0.9500 . ?
C104_1 C106_1 1.397(17) . ?
C104_1 C105_1 1.451(16) . ?
C105_1 H105_1 0.9500 . ?
C106_1 C107_1 1.393(17) . ?
C106_1 H106_1 0.9500 . ?
C107_1 C108_1 1.362(19) . ?
C107_1 H107_1 0.9500 . ?
C108_1 C109_1 1.415(17) . ?
C108_1 H108_1 0.9500 . ?
C109_1 H109_1 0.9500 . ?
C110_1 C111_1 1.430(17) . ?
C110_1 H110_1 0.9500 . ?
C111_1 C115_1 1.373(17) . ?
C112_1 C113_1 1.441(19) . ?
C112_1 H112_1 0.9500 . ?
C113_1 C114_1 1.39(2) . ?
C113_1 H113_1 0.9500 . ?
C114_1 C115_1 1.335(18) . ?
C114_1 H114_1 0.9500 . ?
C115_1 H115_1 0.9500 . ?
C116_1 C117_1 1.429(18) . ?
C116_1 H116_1 0.9500 . ?
C117_1 C121_1 1.393(18) . ?
C118_1 C119_1 1.32(2) . ?
C118_1 H118_1 0.9500 . ?
C119_1 C120_1 1.42(2) . ?
C119_1 H119_1 0.9500 . ?
C120_1 C121_1 1.37(2) . ?
C120_1 H120_1 0.9500 . ?
C121_1 H121_1 0.9500 . ?
C122_1 C124_1 1.414(19) . ?
C122_1 C123_1 1.474(16) . ?
C123_1 H123_1 0.9500 . ?
C124_1 C125_1 1.38(2) . ?
C124_1 H124_1 0.9500 . ?
C125_1 C126_1 1.40(2) . ?
C125_1 H125_1 0.9500 . ?
C126_1 C127_1 1.38(2) . ?
C126_1 H126_1 0.9500 . ?
C127_1 H127_1 0.9500 . ?
C128_1 C129_1 1.456(19) . ?
C128_1 H128_1 0.9500 . ?
C129_1 C133_1 1.38(2) . ?
C130_1 C131_1 1.42(2) . ?
C130_1 H130_1 0.9500 . ?
C131_1 C132_1 1.32(2) . ?
C131_1 H131_1 0.9500 . ?
C132_1 C133_1 1.37(2) . ?
C132_1 H132_1 0.9500 . ?
C133_1 H133_1 0.9500 . ?
C134_1 C135_1 1.46(2) . ?
C134_1 H134_1 0.9500 . ?
C135_1 C139_1 1.36(2) . ?
C136_1 C137_1 1.34(2) . ?
C136_1 H136_1 0.9500 . ?
C137_1 C138_1 1.40(3) . ?
C137_1 H137_1 0.9500 . ?
C138_1 C139_1 1.44(3) . ?
C138_1 H138_1 0.9500 . ?
C139_1 H139_1 0.9500 . ?
C140_1 C142_1 1.380(18) . ?
C140_1 C141_1 1.425(19) . ?
C141_1 H141_1 0.9500 . ?
C142_1 C143_1 1.40(2) . ?
C142_1 H142_1 0.9500 . ?
C143_1 C144_1 1.30(2) . ?
C143_1 H143_1 0.9500 . ?
C144_1 C145_1 1.40(2) . ?
C144_1 H144_1 0.9500 . ?
C145_1 H145_1 0.9500 . ?
C146_1 C147_1 1.461(18) . ?
C146_1 H146_1 0.9500 . ?
C147_1 C151_1 1.362(18) . ?
C148_1 C149_1 1.42(2) . ?
C148_1 H148_1 0.9500 . ?
C149_1 C150_1 1.34(3) . ?
C149_1 H149_1 0.9500 . ?
C150_1 C151_1 1.38(2) . ?
C150_1 H150_1 0.9500 . ?
C151_1 H151_1 0.9500 . ?
C152_1 C153_1 1.476(19) . ?
C152_1 H152_1 0.9500 . ?
C153_1 C157_1 1.422(19) . ?
C154_1 C155_1 1.41(2) . ?
C154_1 H154_1 0.9500 . ?
C155_1 C156_1 1.42(2) . ?
C155_1 H155_1 0.9500 . ?
C156_1 C157_1 1.34(2) . ?
C156_1 H156_1 0.9500 . ?
C157_1 H157_1 0.9500 . ?
C158_1 C160_1 1.43(2) . ?
C158_1 C159_1 1.455(17) . ?
C159_1 H159_1 0.9500 . ?
C160_1 C161_1 1.362(19) . ?
C160_1 H160_1 0.9500 . ?
C161_1 C162_1 1.43(2) . ?
C161_1 H161_1 0.9500 . ?
C162_1 C163_1 1.40(2) . ?
C162_1 H162_1 0.9500 . ?
C163_1 H163_1 0.9500 . ?
C164_1 C165_1 1.378(16) . ?
C165_1 C166_1 1.406(17) . ?
C165_1 H165_1 0.9500 . ?
C166_1 C167_1 1.327(18) . ?
C166_1 H166_1 0.9500 . ?
C167_1 C168_1 1.384(17) . ?
C167_1 H167_1 0.9500 . ?
C168_1 H168_1 0.9500 . ?
Dy9_2 O35_2 2.245(7) . ?
Dy9_2 O39_2 2.350(7) . ?
Dy9_2 O64_2 2.359(8) . ?
Dy9_2 O36_2 2.366(8) . ?
Dy9_2 O43_2 2.380(7) . ?
Dy9_2 O37_2 2.453(8) . ?
Dy9_2 O38_2 2.465(7) . ?
Dy9_2 O44_2 2.500(8) . ?
Dy9_2 Dy15_2 3.5798(7) . ?
Dy9_2 Dy10_2 3.7102(7) . ?
Dy9_2 Dy13_2 3.7140(8) . ?
Dy9_2 Dy11_2 3.8438(8) . ?
Dy10_2 O35_2 2.257(7) . ?
Dy10_2 O36_2 2.348(7) . ?
Dy10_2 O57_2 2.361(8) . ?
Dy10_2 O42_2 2.367(7) . ?
Dy10_2 O41_2 2.383(7) . ?
Dy10_2 O55_2 2.444(8) . ?
Dy10_2 O56_2 2.451(8) . ?
Dy10_2 O40_2 2.480(7) . ?
Dy10_2 Dy13_2 3.5660(8) . ?
Dy10_2 Dy15_2 3.7177(8) . ?
Dy10_2 Dy14_2 3.8325(8) . ?
Dy11_2 O65_2 2.304(8) . ?
Dy11_2 O67_2 2.326(8) . ?
Dy11_2 O66_2 2.341(8) . ?
Dy11_2 O36_2 2.342(8) . ?
Dy11_2 O56_2 2.410(7) . ?
Dy11_2 O37_2 2.415(7) . ?
Dy11_2 N63_2 2.574(9) . ?
Dy11_2 N62_2 2.594(9) . ?
Dy12_2 O63_2 2.273(8) . ?
Dy12_2 O62_2 2.321(8) . ?
Dy12_2 O61_2 2.346(8) . ?
Dy12_2 O39_2 2.364(7) . ?
Dy12_2 O38_2 2.401(8) . ?
Dy12_2 O47_2 2.403(8) . ?
Dy12_2 N59_2 2.573(9) . ?
Dy12_2 N60_2 2.579(10) . ?
Dy12_2 Dy13_2 3.8426(8) . ?
Dy13_2 O35_2 2.233(8) . ?
Dy13_2 O48_2 2.335(8) . ?
Dy13_2 O45_2 2.347(7) . ?
Dy13_2 O39_2 2.378(7) . ?
Dy13_2 O40_2 2.393(7) . ?
Dy13_2 O47_2 2.445(7) . ?
Dy13_2 O46_2 2.466(7) . ?
Dy13_2 O41_2 2.502(8) . ?
Dy13_2 Dy15_2 3.7167(8) . ?
Dy14_2 O58_2 2.278(8) . ?
Dy14_2 O60_2 2.312(8) . ?
Dy14_2 O42_2 2.347(7) . ?
Dy14_2 O59_2 2.361(8) . ?
Dy14_2 O50_2 2.384(8) . ?
Dy14_2 O55_2 2.400(8) . ?
Dy14_2 N96_2 2.597(10) . ?
Dy14_2 N61_2 2.606(10) . ?
Dy14_2 Dy15_2 3.9528(8) . ?
Dy15_2 O35_2 2.250(7) . ?
Dy15_2 O42_2 2.340(7) . ?
Dy15_2 O51_2 2.351(8) . ?
Dy15_2 O45_2 2.380(8) . ?
Dy15_2 O44_2 2.384(8) . ?
Dy15_2 O50_2 2.439(8) . ?
Dy15_2 O49_2 2.472(8) . ?
Dy15_2 O43_2 2.484(7) . ?
Dy15_2 Dy16_2 3.8655(8) . ?
Dy16_2 O54_2 2.297(8) . ?
Dy16_2 O53_2 2.322(8) . ?
Dy16_2 O52_2 2.333(8) . ?
Dy16_2 O45_2 2.335(7) . ?
Dy16_2 O46_2 2.391(7) . ?
Dy16_2 O49_2 2.416(8) . ?
Dy16_2 N83_2 2.563(9) . ?
Dy16_2 N64_2 2.612(10) . ?
Ni9_2 N104_2 2.049(10) . ?
Ni9_2 N58_2 2.050(9) . ?
Ni9_2 N57_2 2.057(10) . ?
Ni9_2 N105_2 2.108(10) . ?
Ni9_2 N103_2 2.129(9) . ?
Ni9_2 N106_2 2.136(10) . ?
Ni10_2 N68_2 2.028(9) . ?
Ni10_2 N66_2 2.038(9) . ?
Ni10_2 N65_2 2.058(9) . ?
Ni10_2 N70_2 2.107(10) . ?
Ni10_2 N69_2 2.115(11) . ?
Ni10_2 N67_2 2.142(9) . ?
Ni11_2 N74_2 2.015(9) . ?
Ni11_2 N72_2 2.024(9) . ?
Ni11_2 N71_2 2.047(9) . ?
Ni11_2 N73_2 2.098(9) . ?
Ni11_2 N76_2 2.099(10) . ?
Ni11_2 N75_2 2.103(10) . ?
Ni12_2 N77_2 2.015(10) . ?
Ni12_2 N78_2 2.052(12) . ?
Ni12_2 N80_2 2.055(10) . ?
Ni12_2 N82_2 2.109(14) . ?
Ni12_2 N79_2 2.117(13) . ?
Ni12_2 N81_2 2.138(13) . ?
Ni13_2 N87_2 2.038(9) . ?
Ni13_2 N85_2 2.040(10) . ?
Ni13_2 N84_2 2.055(10) . ?
Ni13_2 N89_2 2.106(10) . ?
Ni13_2 N88_2 2.114(10) . ?
Ni13_2 N86_2 2.114(11) . ?
Ni14_2 N93_2 2.038(10) . ?
Ni14_2 N90_2 2.041(11) . ?
Ni14_2 N91_2 2.070(12) . ?
Ni14_2 N94_2 2.104(10) . ?
Ni14_2 N92_2 2.118(11) . ?
Ni14_2 N95_2 2.152(10) . ?
Ni15_2 N98_2 2.021(10) . ?
Ni15_2 N100_2 2.048(11) . ?
Ni15_2 N97_2 2.067(11) . ?
Ni15_2 N102_2 2.111(11) . ?
Ni15_2 N101_2 2.112(11) . ?
Ni15_2 N99_2 2.124(11) . ?
Ni16_2 N108_2 2.038(10) . ?
Ni16_2 N107_2 2.046(9) . ?
Ni16_2 N110_2 2.047(11) . ?
Ni16_2 N109_2 2.106(10) . ?
Ni16_2 N112_2 2.114(11) . ?
Ni16_2 N111_2 2.115(10) . ?
O49_2 N71_2 1.353(11) . ?
O50_2 N72_2 1.372(12) . ?
O41_2 N61_2 1.320(11) . ?
O40_2 N59_2 1.356(10) . ?
O44_2 N64_2 1.346(12) . ?
O43_2 N62_2 1.369(12) . ?
O56_2 N85_2 1.363(12) . ?
O55_2 N84_2 1.354(12) . ?
O57_2 N87_2 1.372(12) . ?
O37_2 N57_2 1.309(12) . ?
O38_2 N58_2 1.370(11) . ?
O64_2 N104_2 1.349(11) . ?
O65_2 N107_2 1.327(12) . ?
O66_2 N108_2 1.313(12) . ?
O67_2 N110_2 1.320(11) . ?
O47_2 N66_2 1.371(12) . ?
O46_2 N65_2 1.366(10) . ?
O48_2 N68_2 1.330(9) . ?
O61_2 N97_2 1.340(11) . ?
O62_2 N98_2 1.345(10) . ?
O63_2 N100_2 1.336(9) . ?
O58_2 N90_2 1.348(11) . ?
O59_2 N91_2 1.352(12) . ?
O60_2 N93_2 1.304(10) . ?
O51_2 N74_2 1.349(9) . ?
O52_2 N77_2 1.334(10) . ?
O53_2 N78_2 1.337(11) . ?
O54_2 N80_2 1.323(9) . ?
N71_2 C212_2 1.274(14) . ?
N72_2 C199_2 1.305(11) . ?
N61_2 C278_2 1.289(11) . ?
N96_2 C282_2 1.313(13) . ?
N96_2 C277_2 1.332(11) . ?
N59_2 C169_2 1.285(12) . ?
N64_2 C236_2 1.280(11) . ?
N83_2 C240_2 1.329(12) . ?
N83_2 C235_2 1.361(12) . ?
N62_2 C175_2 1.245(12) . ?
N85_2 C241_2 1.265(12) . ?
N84_2 C254_2 1.251(13) . ?
N89_2 C258_2 1.349(13) . ?
N89_2 C253_2 1.362(14) . ?
N87_2 C247_2 1.272(11) . ?
N88_2 C249_2 1.311(14) . ?
N88_2 C248_2 1.375(13) . ?
N86_2 C242_2 1.306(12) . ?
N86_2 C243_2 1.371(12) . ?
N57_2 C314_2 1.277(12) . ?
N58_2 C301_2 1.253(13) . ?
N103_2 C303_2 1.335(12) . ?
N103_2 C302_2 1.345(13) . ?
N104_2 C307_2 1.256(12) . ?
N105_2 C309_2 1.347(12) . ?
N105_2 C308_2 1.359(13) . ?
N106_2 C318_2 1.342(12) . ?
N106_2 C313_2 1.348(13) . ?
N107_2 C332_2 1.290(12) . ?
N108_2 C319_2 1.282(11) . ?
N109_2 C321_2 1.346(14) . ?
N109_2 C320_2 1.362(13) . ?
N110_2 C325_2 1.297(11) . ?
N111_2 C327_2 1.330(13) . ?
N111_2 C326_2 1.339(13) . ?
N112_2 C336_2 1.337(12) . ?
N112_2 C331_2 1.340(12) . ?
N63_2 C176_2 1.336(12) . ?
N63_2 C177_2 1.338(12) . ?
N66_2 C181_2 1.271(11) . ?
N65_2 C194_2 1.254(12) . ?
N70_2 C198_2 1.307(13) . ?
N70_2 C193_2 1.360(13) . ?
N68_2 C187_2 1.268(11) . ?
N69_2 C189_2 1.303(14) . ?
N69_2 C188_2 1.379(14) . ?
N67_2 C183_2 1.344(13) . ?
N67_2 C182_2 1.368(13) . ?
N97_2 C296_2 1.273(15) . ?
N98_2 C283_2 1.288(13) . ?
N99_2 C284_2 1.350(14) . ?
N99_2 C285_2 1.357(14) . ?
N100_2 C289_2 1.293(12) . ?
N101_2 C290_2 1.322(16) . ?
N101_2 C291_2 1.347(15) . ?
N102_2 C295_2 1.331(17) . ?
N102_2 C300_2 1.347(17) . ?
N60_2 C170_2 1.301(15) . ?
N60_2 C171_2 1.357(12) . ?
N90_2 C272_2 1.301(12) . ?
N91_2 C259_2 1.286(13) . ?
N92_2 C261_2 1.319(14) . ?
N92_2 C260_2 1.386(16) . ?
N93_2 C265_2 1.314(12) . ?
N94_2 C267_2 1.359(13) . ?
N94_2 C266_2 1.378(12) . ?
N95_2 C271_2 1.328(14) . ?
N95_2 C276_2 1.339(13) . ?
N73_2 C200_2 1.358(13) . ?
N73_2 C201_2 1.364(13) . ?
N74_2 C205_2 1.298(12) . ?
N75_2 C207_2 1.329(12) . ?
N75_2 C206_2 1.360(13) . ?
N76_2 C211_2 1.348(13) . ?
N76_2 C216_2 1.350(14) . ?
N77_2 C230_2 1.319(13) . ?
N78_2 C217_2 1.309(14) . ?
N79_2 C219_2 1.304(17) . ?
N79_2 C218_2 1.35(2) . ?
N80_2 C223_2 1.319(14) . ?
N81_2 C225_2 1.301(19) . ?
N81_2 C224_2 1.398(19) . ?
N82_2 C229_2 1.350(18) . ?
N82_2 C234_2 1.356(16) . ?
C278_2 C277_2 1.456(16) . ?
C278_2 H278_2 0.9500 . ?
C277_2 C279_2 1.385(18) . ?
C282_2 C281_2 1.410(19) . ?
C282_2 H282_2 0.9500 . ?
C281_2 C280_2 1.37(2) . ?
C281_2 H281_2 0.9500 . ?
C280_2 C279_2 1.37(2) . ?
C280_2 H280_2 0.9500 . ?
C279_2 H279_2 0.9500 . ?
C236_2 C235_2 1.444(17) . ?
C236_2 H236_2 0.9500 . ?
C235_2 C237_2 1.401(16) . ?
C240_2 C239_2 1.381(18) . ?
C240_2 H240_2 0.9500 . ?
C239_2 C238_2 1.340(18) . ?
C239_2 H239_2 0.9500 . ?
C238_2 C237_2 1.407(17) . ?
C238_2 H238_2 0.9500 . ?
C237_2 H237_2 0.9500 . ?
C254_2 C253_2 1.456(19) . ?
C254_2 H254_2 0.9500 . ?
C253_2 C255_2 1.45(2) . ?
C258_2 C257_2 1.386(19) . ?
C258_2 H258_2 0.9500 . ?
C257_2 C256_2 1.39(2) . ?
C257_2 H257_2 0.9500 . ?
C256_2 C255_2 1.38(2) . ?
C256_2 H256_2 0.9500 . ?
C255_2 H255_2 0.9500 . ?
C247_2 C248_2 1.403(18) . ?
C247_2 H247_2 0.9500 . ?
C248_2 C252_2 1.425(12) . ?
C249_2 C250_2 1.351(18) . ?
C249_2 H249_2 0.9500 . ?
C250_2 C251_2 1.34(2) . ?
C250_2 H250_2 0.9500 . ?
C251_2 C252_2 1.423(15) . ?
C251_2 H251_2 0.9500 . ?
C252_2 H252_2 0.9500 . ?
C242_2 C246_2 1.384(17) . ?
C242_2 C241_2 1.490(17) . ?
C241_2 H241_2 0.9500 . ?
C246_2 C245_2 1.418(19) . ?
C246_2 H246_2 0.9500 . ?
C245_2 C244_2 1.39(2) . ?
C245_2 H245_2 0.9500 . ?
C244_2 C243_2 1.401(19) . ?
C244_2 H244_2 0.9500 . ?
C243_2 H243_2 0.9500 . ?
C301_2 C302_2 1.475(17) . ?
C301_2 H301_2 0.9500 . ?
C302_2 C306_2 1.387(18) . ?
C303_2 C304_2 1.388(18) . ?
C303_2 H303_2 0.9500 . ?
C304_2 C305_2 1.399(19) . ?
C304_2 H304_2 0.9500 . ?
C305_2 C306_2 1.370(18) . ?
C305_2 H305_2 0.9500 . ?
C306_2 H306_2 0.9500 . ?
C307_2 C308_2 1.432(16) . ?
C307_2 H307_2 0.9500 . ?
C308_2 C312_2 1.376(17) . ?
C309_2 C310_2 1.375(18) . ?
C309_2 H309_2 0.9500 . ?
C310_2 C311_2 1.385(19) . ?
C310_2 H310_2 0.9500 . ?
C311_2 C312_2 1.398(18) . ?
C311_2 H311_2 0.9500 . ?
C312_2 H312_2 0.9500 . ?
C313_2 C315_2 1.354(17) . ?
C313_2 C314_2 1.492(16) . ?
C314_2 H314_2 0.9500 . ?
C315_2 C316_2 1.446(18) . ?
C315_2 H315_2 0.9500 . ?
C316_2 C317_2 1.375(19) . ?
C316_2 H316_2 0.9500 . ?
C317_2 C318_2 1.378(18) . ?
C317_2 H317_2 0.9500 . ?
C318_2 H318_2 0.9500 . ?
C319_2 C320_2 1.456(17) . ?
C319_2 H319_2 0.9500 . ?
C320_2 C324_2 1.362(17) . ?
C321_2 C322_2 1.387(18) . ?
C321_2 H321_2 0.9500 . ?
C322_2 C323_2 1.388(19) . ?
C322_2 H322_2 0.9500 . ?
C323_2 C324_2 1.401(19) . ?
C323_2 H323_2 0.9500 . ?
C324_2 H324_2 0.9500 . ?
C325_2 C326_2 1.455(17) . ?
C325_2 H325_2 0.9500 . ?
C326_2 C330_2 1.427(12) . ?
C327_2 C328_2 1.396(18) . ?
C327_2 H327_2 0.9500 . ?
C328_2 C329_2 1.361(17) . ?
C328_2 H328_2 0.9500 . ?
C329_2 C330_2 1.370(19) . ?
C329_2 H329_2 0.9500 . ?
C330_2 H330_2 0.9500 . ?
C331_2 C333_2 1.386(17) . ?
C331_2 C332_2 1.501(16) . ?
C332_2 H332_2 0.9500 . ?
C333_2 C334_2 1.371(19) . ?
C333_2 H333_2 0.9500 . ?
C334_2 C335_2 1.40(2) . ?
C334_2 H334_2 0.9500 . ?
C335_2 C336_2 1.389(19) . ?
C335_2 H335_2 0.9500 . ?
C336_2 H336_2 0.9500 . ?
C176_2 C175_2 1.399(16) . ?
C176_2 C180_2 1.429(18) . ?
C175_2 H175_2 0.9500 . ?
C180_2 C179_2 1.398(19) . ?
C180_2 H180_2 0.9500 . ?
C179_2 C178_2 1.371(17) . ?
C179_2 H179_2 0.9500 . ?
C178_2 C177_2 1.398(17) . ?
C178_2 H178_2 0.9500 . ?
C177_2 H177_2 0.9500 . ?
C194_2 C193_2 1.476(17) . ?
C194_2 H194_2 0.9500 . ?
C193_2 C195_2 1.370(18) . ?
C198_2 C197_2 1.36(2) . ?
C198_2 H198_2 0.9500 . ?
C197_2 C196_2 1.42(2) . ?
C197_2 H197_2 0.9500 . ?
C196_2 C195_2 1.34(2) . ?
C196_2 H196_2 0.9500 . ?
C195_2 H195_2 0.9500 . ?
C187_2 C188_2 1.433(18) . ?
C187_2 H187_2 0.9500 . ?
C188_2 C192_2 1.390(19) . ?
C189_2 C190_2 1.417(19) . ?
C189_2 H189_2 0.9500 . ?
C190_2 C191_2 1.34(2) . ?
C190_2 H190_2 0.9500 . ?
C191_2 C192_2 1.36(2) . ?
C191_2 H191_2 0.9500 . ?
C192_2 H192_2 0.9500 . ?
C182_2 C186_2 1.382(16) . ?
C182_2 C181_2 1.453(17) . ?
C181_2 H181_2 0.9500 . ?
C186_2 C185_2 1.362(17) . ?
C186_2 H186_2 0.9500 . ?
C185_2 C184_2 1.366(19) . ?
C185_2 H185_2 0.9500 . ?
C184_2 C183_2 1.395(18) . ?
C184_2 H184_2 0.9500 . ?
C183_2 H183_2 0.9500 . ?
C283_2 C284_2 1.473(18) . ?
C283_2 H283_2 0.9500 . ?
C284_2 C288_2 1.386(15) . ?
C285_2 C286_2 1.384(15) . ?
C285_2 H285_2 0.9500 . ?
C286_2 C287_2 1.42(2) . ?
C286_2 H286_2 0.9500 . ?
C287_2 C288_2 1.38(2) . ?
C287_2 H287_2 0.9500 . ?
C288_2 H288_2 0.9500 . ?
C289_2 C290_2 1.45(2) . ?
C289_2 H289_2 0.9500 . ?
C290_2 C294_2 1.40(2) . ?
C291_2 C292_2 1.35(2) . ?
C291_2 H291_2 0.9500 . ?
C292_2 C293_2 1.36(3) . ?
C292_2 H292_2 0.9500 . ?
C293_2 C294_2 1.38(3) . ?
C293_2 H293_2 0.9500 . ?
C294_2 H294_2 0.9500 . ?
C295_2 C297_2 1.404(19) . ?
C295_2 C296_2 1.47(2) . ?
C296_2 H296_2 0.9500 . ?
C297_2 C298_2 1.40(2) . ?
C297_2 H297_2 0.9500 . ?
C298_2 C299_2 1.38(3) . ?
C298_2 H298_2 0.9500 . ?
C299_2 C300_2 1.43(2) . ?
C299_2 H299_2 0.9500 . ?
C300_2 H300_2 0.9500 . ?
C170_2 C174_2 1.412(17) . ?
C170_2 C169_2 1.464(17) . ?
C169_2 H169_2 0.9500 . ?
C174_2 C173_2 1.381(17) . ?
C174_2 H174_2 0.9500 . ?
C173_2 C172_2 1.36(2) . ?
C173_2 H173_2 0.9500 . ?
C172_2 C171_2 1.367(19) . ?
C172_2 H172_2 0.9500 . ?
C171_2 H171_2 0.9500 . ?
C259_2 C260_2 1.436(19) . ?
C259_2 H259_2 0.9500 . ?
C260_2 C264_2 1.41(2) . ?
C261_2 C262_2 1.41(2) . ?
C261_2 H261_2 0.9500 . ?
C262_2 C263_2 1.39(2) . ?
C262_2 H262_2 0.9500 . ?
C263_2 C264_2 1.42(2) . ?
C263_2 H263_2 0.9500 . ?
C264_2 H264_2 0.9500 . ?
C265_2 C266_2 1.426(18) . ?
C265_2 H265_2 0.9500 . ?
C266_2 C270_2 1.412(19) . ?
C267_2 C268_2 1.37(2) . ?
C267_2 H267_2 0.9500 . ?
C268_2 C269_2 1.37(2) . ?
C268_2 H268_2 0.9500 . ?
C269_2 C270_2 1.39(2) . ?
C269_2 H269_2 0.9500 . ?
C270_2 H270_2 0.9500 . ?
C271_2 C273_2 1.385(16) . ?
C271_2 C272_2 1.479(18) . ?
C272_2 H272_2 0.9500 . ?
C273_2 C274_2 1.39(2) . ?
C273_2 H273_2 0.9500 . ?
C274_2 C275_2 1.35(2) . ?
C274_2 H274_2 0.9500 . ?
C275_2 C276_2 1.39(2) . ?
C275_2 H275_2 0.9500 . ?
C276_2 H276_2 0.9500 . ?
C199_2 C200_2 1.435(16) . ?
C199_2 H199_2 0.9500 . ?
C200_2 C204_2 1.354(17) . ?
C201_2 C202_2 1.343(18) . ?
C201_2 H201_2 0.9500 . ?
C202_2 C203_2 1.37(2) . ?
C202_2 H202_2 0.9500 . ?
C203_2 C204_2 1.351(19) . ?
C203_2 H203_2 0.9500 . ?
C204_2 H204_2 0.9500 . ?
C205_2 C206_2 1.447(17) . ?
C205_2 H205_2 0.9500 . ?
C206_2 C210_2 1.380(17) . ?
C207_2 C208_2 1.453(19) . ?
C207_2 H207_2 0.9500 . ?
C208_2 C209_2 1.38(2) . ?
C208_2 H208_2 0.9500 . ?
C209_2 C210_2 1.392(18) . ?
C209_2 H209_2 0.9500 . ?
C210_2 H210_2 0.9500 . ?
C211_2 C213_2 1.362(18) . ?
C211_2 C212_2 1.431(17) . ?
C212_2 H212_2 0.9500 . ?
C213_2 C214_2 1.40(2) . ?
C213_2 H213_2 0.9500 . ?
C214_2 C215_2 1.31(2) . ?
C214_2 H214_2 0.9500 . ?
C215_2 C216_2 1.44(2) . ?
C215_2 H215_2 0.9500 . ?
C216_2 H216_2 0.9500 . ?
C217_2 C218_2 1.48(2) . ?
C217_2 H217_2 0.9500 . ?
C218_2 C222_2 1.42(2) . ?
C219_2 C220_2 1.39(3) . ?
C219_2 H219_2 0.9500 . ?
C220_2 C221_2 1.43(3) . ?
C220_2 H220_2 0.9500 . ?
C221_2 C222_2 1.29(3) . ?
C221_2 H221_2 0.9500 . ?
C222_2 H222_2 0.9500 . ?
C223_2 C224_2 1.46(2) . ?
C223_2 H223_2 0.9500 . ?
C224_2 C228_2 1.38(2) . ?
C225_2 C226_2 1.41(3) . ?
C225_2 H225_2 0.9500 . ?
C226_2 C227_2 1.42(5) . ?
C226_2 H226_2 0.9500 . ?
C227_2 C228_2 1.38(4) . ?
C227_2 H227_2 0.9500 . ?
C228_2 H228_2 0.9500 . ?
C229_2 C231_2 1.40(2) . ?
C229_2 C230_2 1.46(2) . ?
C230_2 H230_2 0.9500 . ?
C231_2 C232_2 1.44(2) . ?
C231_2 H231_2 0.9500 . ?
C232_2 C233_2 1.40(3) . ?
C232_2 H232_2 0.9500 . ?
C233_2 C234_2 1.29(3) . ?
C233_2 H233_2 0.9500 . ?
C234_2 H234_2 0.9500 . ?
Cl1_3 O3_3 1.5424(10) . ?
Cl1_3 O4_3 1.5426(10) . ?
Cl1_3 O2_3 1.5427(10) . ?
Cl1_3 O1_3 1.5428(10) . ?
Cl1_4 O3_4 1.5425(10) . ?
Cl1_4 O4_4 1.5425(10) . ?
Cl1_4 O1_4 1.5427(10) . ?
Cl1_4 O2_4 1.5428(10) . ?
Cl1_5 O1_5 1.5425(10) . ?
Cl1_5 O4_5 1.5426(10) . ?
Cl1_5 O3_5 1.5426(10) . ?
Cl1_5 O2_5 1.5429(10) . ?
Cl1_6 O3_6 1.5423(10) . ?
Cl1_6 O1_6 1.5425(10) . ?
Cl1_6 O2_6 1.5426(10) . ?
Cl1_6 O4_6 1.5431(10) . ?
Cl1_7 O1_7 1.5424(10) . ?
Cl1_7 O3_7 1.5425(10) . ?
Cl1_7 O2_7 1.5425(10) . ?
Cl1_7 O4_7 1.5431(10) . ?
Cl1_8 O2_8 1.5424(10) . ?
Cl1_8 O1_8 1.5424(10) . ?
Cl1_8 O4_8 1.5428(10) . ?
Cl1_8 O3_8 1.5428(10) . ?
Cl1_9 O2_9 1.5424(10) . ?
Cl1_9 O4_9 1.5424(10) . ?
Cl1_9 O1_9 1.5424(10) . ?
Cl1_9 O3_9 1.5432(10) . ?
Cl1_10 O3_10 1.5424(10) . ?
Cl1_10 O1_10 1.5426(10) . ?
Cl1_10 O2_10 1.5426(10) . ?
Cl1_10 O4_10 1.5428(10) . ?
Cl1_11 O4_11 1.5425(10) . ?
Cl1_11 O2_11 1.5425(10) . ?
Cl1_11 O1_11 1.5428(10) . ?
Cl1_11 O3_11 1.5429(10) . ?
Cl1_12 O2_12 1.5423(10) . ?
Cl1_12 O3_12 1.5427(10) . ?
Cl1_12 O1_12 1.5429(10) . ?
Cl1_12 O4_12 1.5429(10) . ?
N900_13 O901_13 1.211(10) . ?
N900_13 O902_13 1.220(10) . ?
N900_13 O900_13 1.270(10) . ?
N900_14 O900_14 1.270(10) . ?
N900_14 O901_14 1.275(10) . ?
N900_14 O902_14 1.292(10) . ?
O500_15 C501_15 1.45(3) . ?
O502_15 C503_15 1.36(2) . ?
O504_15 C505_15 1.44(2) . ?
O506_15 C507_15 1.36(3) . ?
O508_15 C509_15 1.372(19) . ?
O510_15 O511_15 1.36(3) . ?
O512_15 C513_15 1.32(4) . ?
C514_15 O514_15 1.32(4) . ?
C500_15 O515_15 1.348(18) . ?
C516_15 O516_15 1.13(3) . ?
C502_15 O517_15 1.40(3) . ?
C518_15 O518_15 1.23(3) . ?
C519_15 O519_15 1.47(4) . ?
C525_15 O525_15 0.75(8) . ?
C526_15 O531_15 1.20(5) . ?
C531_15 O526_15 1.01(4) . ?
O528_15 O533_15 1.44(4) . ?
